data_7125559
loop_
_publ_author_name
'Harata, Kazuaki'
'Akasaka, Hiroaki'
'Endo, Tomohiro'
'Nagase, Hiromasa'
'Ueda, Haruhisa'

_publ_section_title
;
 X-ray structure of the delta-cyclodextrin complex with cycloundecanone.
;
_journal_issue 17
_journal_name_full 'Chemical communications (Cambridge, England)'
_journal_page_first 1968
_journal_page_last 1969
_journal_paper_doi 10.1039/b205249k
_journal_year 2002
_chemical_formula_moiety 'C54 H90 45 C11 H20 O H2 O'
_chemical_formula_sum 'C301 H618.8 O237.4'
_chemical_formula_weight 8037.3
_chemical_name_common delta-cyclodextrin
_chemical_name_systematic
; 
cyclomaltononaose
cycloundecanone
;
_space_group_IT_number 4
_space_group_name_Hall 'P 2yb'
_space_group_name_H-M_alt 'P 1 21 1'
_symmetry_cell_setting monoclinic
_symmetry_space_group_name_H-M 'P 1 21 1'
_atom_sites_solution_hydrogens geom
_atom_sites_solution_primary direct
_atom_sites_solution_secondary difmap
_audit_creation_method SHELXL-97
_cell_angle_alpha 90.00
_cell_angle_beta 98.428(7)
_cell_angle_gamma 90.00
_cell_formula_units_Z 2
_cell_length_a 32.537(4)
_cell_length_b 19.013(2)
_cell_length_c 33.136(6)
_cell_measurement_temperature 290
_cell_volume 20277(5)
_computing_cell_refinement 'Bruker SaintPlus'
_computing_data_collection 'Bruker SaintPlus'
_computing_data_reduction 'Bruker SaintPlus'
_computing_molecular_graphics ORTEP-III
_computing_structure_refinement 'SHELXL-97 (Sheldrick, 1997)'
_computing_structure_solution 'SHELXS-97 (Sheldrick, 1990)'
_diffrn_ambient_temperature 290
_diffrn_measured_fraction_theta_full 0.910
_diffrn_measured_fraction_theta_max 0.910
_diffrn_measurement_device_type 'Bruker SMART6000'
_diffrn_measurement_method 'Omega scaqn'
_diffrn_radiation_monochromator 'Osmic Confocal Max-Flux Optics'
_diffrn_radiation_source 'fine-focus rotating anode'
_diffrn_radiation_type CuK\a
_diffrn_radiation_wavelength 1.54180
_diffrn_reflns_av_R_equivalents 0.031
_diffrn_reflns_av_sigmaI/netI 0.0130
_diffrn_reflns_limit_h_max 36
_diffrn_reflns_limit_h_min 0
_diffrn_reflns_limit_k_max 21
_diffrn_reflns_limit_k_min 0
_diffrn_reflns_limit_l_max 36
_diffrn_reflns_limit_l_min -36
_diffrn_reflns_number 28172
_diffrn_reflns_theta_full 59.77
_diffrn_reflns_theta_max 59.77
_diffrn_reflns_theta_min 2.69
_exptl_absorpt_coefficient_mu 1.12
_exptl_crystal_colour colorless
_exptl_crystal_density_diffrn 1.316
_exptl_crystal_density_method 'not measured'
_exptl_crystal_description 'transparent prism'
_exptl_crystal_F_000 8648
_exptl_crystal_size_max 0.50
_exptl_crystal_size_mid 0.30
_exptl_crystal_size_min 0.20
_refine_diff_density_max 0.565
_refine_diff_density_min -0.332
_refine_diff_density_rms 0.086
_refine_ls_abs_structure_details 'Flack H D (1983), Acta Cryst. A39, 876-881'
_refine_ls_abs_structure_Flack 0.03(12)
_refine_ls_extinction_coef 0.00032(3)
_refine_ls_extinction_expression Fc^*^=kFc[1+0.001xFc^2^\l^3^/sin(2\q)]^-1/4^
_refine_ls_extinction_method SHELXL
_refine_ls_goodness_of_fit_ref 1.093
_refine_ls_hydrogen_treatment mixed
_refine_ls_matrix_type full
_refine_ls_number_parameters 4995
_refine_ls_number_reflns 28172
_refine_ls_number_restraints 6020
_refine_ls_restrained_S_all 1.008
_refine_ls_R_factor_all 0.0818
_refine_ls_R_factor_gt 0.0788
_refine_ls_shift/su_max 0.625
_refine_ls_shift/su_mean 0.017
_refine_ls_structure_factor_coef Fsqd
_refine_ls_weighting_details 'calc w=1/[\s^2^(Fo^2^)+(0.2000P)^2^+0.0000P] where P=(Fo^2^+2Fc^2^)/3'
_refine_ls_weighting_scheme calc
_refine_ls_wR_factor_gt 0.2194
_refine_ls_wR_factor_ref 0.2236
_reflns_number_gt 25545
_reflns_number_total 28172
_reflns_threshold_expression >0sigma(I)
_cod_data_source_file b205249k.txt
_cod_data_source_block delta-cyclodextrin
_cod_original_cell_volume 20277(6)
_cod_original_sg_symbol_H-M P21
_cod_database_code 7125559

loop_
_symmetry_equiv_pos_as_xyz
'x, y, z'
'-x, y+1/2, -z'

loop_
_atom_site_label
_atom_site_type_symbol
_atom_site_fract_x
_atom_site_fract_y
_atom_site_fract_z
_atom_site_U_iso_or_equiv
_atom_site_adp_type
_atom_site_occupancy
_atom_site_symmetry_multiplicity
_atom_site_calc_flag
_atom_site_refinement_flags
_atom_site_disorder_assembly
_atom_site_disorder_group
C11_1 C 0.40348(14) 0.8065(3) 0.13621(16) 0.0494(11) Uani 1 1 d U . .
H11_1 H 0.4036 0.8572 0.1416 0.059 Uiso 1 1 calc R . .
C21_1 C 0.42715(15) 0.7924(3) 0.10028(16) 0.0468(11) Uani 1 1 d U . .
H21_1 H 0.4550 0.8128 0.1070 0.056 Uiso 1 1 calc R . .
C31_1 C 0.43214(14) 0.7131(3) 0.09429(15) 0.0432(10) Uani 1 1 d U . .
H31_1 H 0.4049 0.6919 0.0855 0.052 Uiso 1 1 calc R . .
C41_1 C 0.45097(14) 0.6821(2) 0.13442(15) 0.0429(10) Uani 1 1 d U . .
H41_1 H 0.4782 0.7039 0.1428 0.051 Uiso 1 1 calc R . .
C51_1 C 0.42390(15) 0.6958(3) 0.16748(15) 0.0461(10) Uani 1 1 d U . .
H51_1 H 0.3961 0.6767 0.1585 0.055 Uiso 1 1 calc R . .
C61_1 C 0.43942(17) 0.6680(3) 0.20823(16) 0.0580(13) Uani 1 1 d U . .
H61A_1 H 0.4208 0.6827 0.2270 0.070 Uiso 1 1 calc R . .
H61B_1 H 0.4388 0.6170 0.2071 0.070 Uiso 1 1 calc R . .
O21_1 O 0.40816(12) 0.8231(2) 0.06372(12) 0.0633(9) Uani 1 1 d U . .
O31_1 O 0.45863(10) 0.69972(18) 0.06471(10) 0.0497(8) Uani 1 1 d U . .
O41_1 O 0.45679(10) 0.60822(16) 0.12909(10) 0.0450(7) Uani 1 1 d U . .
O51_1 O 0.42071(10) 0.77189(18) 0.17157(10) 0.0495(8) Uani 1 1 d U . .
O61_1 O 0.48055(12) 0.6902(2) 0.22385(12) 0.0653(10) Uani 1 1 d U . .
C12_1 C 0.49710(15) 0.5825(3) 0.14175(15) 0.0477(11) Uani 1 1 d U . .
H12_1 H 0.5162 0.6226 0.1462 0.057 Uiso 1 1 calc R . .
C22_1 C 0.51032(14) 0.5365(3) 0.10861(16) 0.0488(11) Uani 1 1 d U . .
H22_1 H 0.5396 0.5243 0.1172 0.059 Uiso 1 1 calc R . .
C32_1 C 0.48617(15) 0.4678(2) 0.10409(14) 0.0444(10) Uani 1 1 d U . .
H32_1 H 0.4568 0.4781 0.0949 0.053 Uiso 1 1 calc R . .
C42_1 C 0.49046(17) 0.4327(3) 0.14478(15) 0.0481(11) Uani 1 1 d U . .
H42_1 H 0.5197 0.4210 0.1536 0.058 Uiso 1 1 calc R . .
C52_1 C 0.4753(2) 0.4808(3) 0.17654(16) 0.0591(13) Uani 1 1 d U . .
H52_1 H 0.4457 0.4914 0.1685 0.071 Uiso 1 1 calc R . .
C62_1 C 0.4824(4) 0.4525(4) 0.2196(2) 0.103(3) Uani 1 1 d U . .
H62A_1 H 0.4694 0.4837 0.2371 0.123 Uiso 1 1 calc R . .
H62B_1 H 0.4693 0.4067 0.2201 0.123 Uiso 1 1 calc R . .
O22_1 O 0.50817(12) 0.5733(2) 0.07077(12) 0.0598(9) Uani 1 1 d U . .
O32_1 O 0.50082(13) 0.42255(19) 0.07575(11) 0.0602(9) Uani 1 1 d U . .
O42_1 O 0.46635(11) 0.36885(17) 0.14081(10) 0.0503(8) Uani 1 1 d U . .
O52_1 O 0.49915(12) 0.54492(18) 0.17868(11) 0.0597(9) Uani 1 1 d U . .
O62_1 O 0.5254(3) 0.4463(4) 0.23505(19) 0.147(3) Uani 1 1 d U . .
C13_1 C 0.48638(17) 0.3066(3) 0.15631(17) 0.0535(12) Uani 1 1 d U . .
H13_1 H 0.5161 0.3167 0.1632 0.064 Uiso 1 1 calc R . .
C23_1 C 0.48122(18) 0.2511(3) 0.12291(18) 0.0567(12) Uani 1 1 d U . .
H23_1 H 0.4994 0.2116 0.1326 0.068 Uiso 1 1 calc R . .
C33_1 C 0.43667(17) 0.2229(3) 0.11574(16) 0.0535(11) Uani 1 1 d U . .
H33_1 H 0.4177 0.2600 0.1041 0.064 Uiso 1 1 calc R . .
C43_1 C 0.42540(16) 0.1999(3) 0.15664(16) 0.0522(11) Uani 1 1 d U . .
H43_1 H 0.4448 0.1630 0.1679 0.063 Uiso 1 1 calc R . .
C53_1 C 0.42919(19) 0.2609(3) 0.18593(16) 0.0604(13) Uani 1 1 d U . .
H53_1 H 0.4113 0.2993 0.1740 0.073 Uiso 1 1 calc R . .
C63_1 C 0.4181(3) 0.2434(5) 0.2274(2) 0.096(2) Uani 1 1 d U . .
H63A_1 H 0.4218 0.2851 0.2444 0.116 Uiso 1 1 calc R . .
H63B_1 H 0.3890 0.2304 0.2244 0.116 Uiso 1 1 calc R . .
O23_1 O 0.49391(14) 0.2756(2) 0.08640(13) 0.0685(11) Uani 1 1 d U . .
O33_1 O 0.43329(14) 0.1641(2) 0.08930(12) 0.0661(10) Uani 1 1 d U . .
O43_1 O 0.38423(11) 0.1717(2) 0.15117(11) 0.0563(8) Uani 1 1 d U . .
O53_1 O 0.47186(13) 0.2846(2) 0.19182(11) 0.0635(10) Uani 1 1 d U . .
O63_1 O 0.4408(3) 0.1911(4) 0.2463(2) 0.151(3) Uani 1 1 d U . .
C14_1 C 0.37948(19) 0.1001(3) 0.1623(2) 0.0689(14) Uani 1 1 d U . .
H14_1 H 0.4069 0.0777 0.1657 0.083 Uiso 1 1 calc R . .
C24_1 C 0.35233(18) 0.0651(3) 0.1267(2) 0.0673(14) Uani 1 1 d U . .
H24_1 H 0.3506 0.0153 0.1340 0.081 Uiso 1 1 calc R . .
C34_1 C 0.30860(17) 0.0934(3) 0.12276(17) 0.0580(12) Uani 1 1 d U . .
H34_1 H 0.3091 0.1437 0.1162 0.070 Uiso 1 1 calc R . .
C44_1 C 0.29233(17) 0.0846(3) 0.16224(18) 0.0636(13) Uani 1 1 d U . .
H44_1 H 0.2904 0.0340 0.1674 0.076 Uiso 1 1 calc R . .
C54_1 C 0.32105(19) 0.1159(4) 0.19691(18) 0.0731(16) Uani 1 1 d U . .
H54_1 H 0.3203 0.1672 0.1944 0.088 Uiso 1 1 calc R . .
C64_1 C 0.3101(3) 0.0956(5) 0.2381(2) 0.100(2) Uani 1 1 d U . .
H64A_1 H 0.3292 0.1188 0.2593 0.120 Uiso 1 1 calc R . .
H64B_1 H 0.2823 0.1122 0.2402 0.120 Uiso 1 1 calc R . .
O24_1 O 0.36992(13) 0.0671(3) 0.09055(15) 0.0787(12) Uani 1 1 d U . .
O34_1 O 0.28330(12) 0.0578(3) 0.09029(13) 0.0737(11) Uani 1 1 d U . .
O44_1 O 0.25150(11) 0.1131(2) 0.15853(11) 0.0590(9) Uani 1 1 d U . .
O54_1 O 0.36315(13) 0.0923(3) 0.19795(13) 0.0803(12) Uani 1 1 d U . .
O64_1 O 0.3120(2) 0.0194(4) 0.24521(19) 0.1158(19) Uani 1 1 d U . .
C15_1 C 0.22069(18) 0.0721(4) 0.17187(18) 0.0665(14) Uani 1 1 d U . .
H15_1 H 0.2322 0.0257 0.1799 0.080 Uiso 1 1 calc R . .
C25_1 C 0.18488(18) 0.0631(4) 0.13619(19) 0.0657(14) Uani 1 1 d U . .
H25_1 H 0.1650 0.0293 0.1446 0.079 Uiso 1 1 calc R . .
C35_1 C 0.16235(17) 0.1316(3) 0.12564(16) 0.0582(12) Uani 1 1 d U . .
H35_1 H 0.1811 0.1656 0.1156 0.070 Uiso 1 1 calc R . .
C45_1 C 0.14751(18) 0.1596(3) 0.16383(16) 0.0609(13) Uani 1 1 d U . .
H45_1 H 0.1282 0.1258 0.1731 0.073 Uiso 1 1 calc R . .
C55_1 C 0.1850(2) 0.1694(5) 0.19727(18) 0.0776(17) Uani 1 1 d U . .
H55_1 H 0.2042 0.2039 0.1885 0.093 Uiso 1 1 calc R . .
C65_1 C 0.1728(3) 0.1913(7) 0.2374(2) 0.121(3) Uani 1 1 d U . .
H65A_1 H 0.1976 0.1949 0.2574 0.145 Uiso 1 1 calc R . .
H65B_1 H 0.1601 0.2376 0.2343 0.145 Uiso 1 1 calc R . .
O25_1 O 0.20097(13) 0.0344(2) 0.10199(14) 0.0728(11) Uani 1 1 d U . .
O35_1 O 0.12662(13) 0.1209(3) 0.09559(12) 0.0726(11) Uani 1 1 d U . .
O45_1 O 0.12660(12) 0.2244(2) 0.15445(11) 0.0605(9) Uani 1 1 d U . .
O55_1 O 0.20573(14) 0.1027(3) 0.20528(12) 0.0775(12) Uani 1 1 d U . .
O65_1 O 0.1444(3) 0.1438(7) 0.2521(2) 0.167(4) Uani 1 1 d U . .
C16_1 C 0.0863(2) 0.2308(4) 0.1654(2) 0.0712(15) Uani 1 1 d U . .
H16_1 H 0.0776 0.1843 0.1737 0.085 Uiso 1 1 calc R . .
C26_1 C 0.05678(19) 0.2534(4) 0.1288(2) 0.0703(15) Uani 1 1 d U . .
H26_1 H 0.0288 0.2501 0.1363 0.084 Uiso 1 1 calc R . .
C36_1 C 0.06322(18) 0.3297(4) 0.11836(17) 0.0620(13) Uani 1 1 d U . .
H36_1 H 0.0904 0.3349 0.1093 0.074 Uiso 1 1 calc R . .
C46_1 C 0.06146(19) 0.3761(4) 0.15444(17) 0.0632(13) Uani 1 1 d U . .
H46_1 H 0.0337 0.3729 0.1625 0.076 Uiso 1 1 calc R . .
C56_1 C 0.0940(2) 0.3494(4) 0.19003(18) 0.0725(16) Uani 1 1 d U . .
H56_1 H 0.1216 0.3525 0.1816 0.087 Uiso 1 1 calc R . .
C66_1 C 0.0947(3) 0.3899(6) 0.2289(2) 0.107(3) Uani 1 1 d U . .
H66A_1 H 0.1160 0.3708 0.2494 0.128 Uiso 1 1 calc R . .
H66B_1 H 0.1017 0.4386 0.2242 0.128 Uiso 1 1 calc R . .
O26_1 O 0.05744(15) 0.2080(3) 0.09534(16) 0.0887(14) Uani 1 1 d U . .
O36_1 O 0.03133(16) 0.3525(3) 0.08605(14) 0.0901(15) Uani 1 1 d U . .
O46_1 O 0.06906(12) 0.4464(2) 0.14439(12) 0.0609(9) Uani 1 1 d U . .
O56_1 O 0.08584(15) 0.2770(3) 0.19837(12) 0.0792(12) Uani 1 1 d U . .
O66_1 O 0.0563(3) 0.3873(6) 0.24327(19) 0.156(3) Uani 1 1 d U . .
C17_1 C 0.03960(18) 0.4970(4) 0.15441(18) 0.0631(13) Uani 1 1 d U . .
H17_1 H 0.0160 0.4724 0.1633 0.076 Uiso 1 1 calc R . .
C27_1 C 0.02462(17) 0.5388(3) 0.11660(17) 0.0607(13) Uani 1 1 d U . .
H27_1 H 0.0031 0.5711 0.1233 0.073 Uiso 1 1 calc R . .
C37_1 C 0.05862(16) 0.5830(3) 0.10338(16) 0.0545(12) Uani 1 1 d U . .
H37_1 H 0.0807 0.5522 0.0965 0.065 Uiso 1 1 calc R . .
C47_1 C 0.07602(17) 0.6300(3) 0.13944(16) 0.0578(12) Uani 1 1 d U . .
H47_1 H 0.0535 0.6601 0.1461 0.069 Uiso 1 1 calc R . .
C57_1 C 0.0913(2) 0.5857(4) 0.17597(18) 0.0709(15) Uani 1 1 d U . .
H57_1 H 0.1135 0.5552 0.1692 0.085 Uiso 1 1 calc R . .
C67_1 C 0.1077(3) 0.6269(6) 0.2136(2) 0.102(2) Uani 1 1 d U . .
H67A_1 H 0.1157 0.5944 0.2360 0.123 Uiso 1 1 calc R . .
H67B_1 H 0.1324 0.6522 0.2088 0.123 Uiso 1 1 calc R . .
O27_1 O 0.00595(12) 0.4953(2) 0.08417(13) 0.0701(10) Uani 1 1 d U . .
O37_1 O 0.04432(11) 0.6267(2) 0.06945(11) 0.0602(9) Uani 1 1 d U . .
O47_1 O 0.10802(11) 0.6740(2) 0.12837(12) 0.0615(9) Uani 1 1 d U . .
O57_1 O 0.05825(15) 0.5420(3) 0.18647(12) 0.0748(11) Uani 1 1 d U . .
O67_1 O 0.0792(3) 0.6740(5) 0.2247(2) 0.139(3) Uani 1 1 d U . .
C18_1 C 0.10266(17) 0.7471(4) 0.13272(19) 0.0642(14) Uani 1 1 d U . .
H18_1 H 0.0740 0.7558 0.1373 0.077 Uiso 1 1 calc R . .
C28_1 C 0.10935(17) 0.7827(3) 0.09343(19) 0.0655(14) Uani 1 1 d U . .
H28_1 H 0.1027 0.8326 0.0964 0.079 Uiso 1 1 calc R . .
C38_1 C 0.15426(17) 0.7794(3) 0.08747(17) 0.0577(12) Uani 1 1 d U . .
H38_1 H 0.1623 0.7303 0.0841 0.069 Uiso 1 1 calc R . .
C48_1 C 0.18117(16) 0.8110(3) 0.12504(18) 0.0600(13) Uani 1 1 d U . .
H48_1 H 0.1729 0.8601 0.1279 0.072 Uiso 1 1 calc R . .
C58_1 C 0.17354(17) 0.7712(4) 0.16254(17) 0.0698(16) Uani 1 1 d U . .
H58_1 H 0.1822 0.7222 0.1604 0.084 Uiso 1 1 calc R . .
C68_1 C 0.1963(2) 0.8029(6) 0.2013(2) 0.098(2) Uani 1 1 d U . .
H68A_1 H 0.1865 0.7817 0.2247 0.118 Uiso 1 1 calc R . .
H68B_1 H 0.2258 0.7936 0.2031 0.118 Uiso 1 1 calc R . .
O28_1 O 0.08215(12) 0.7574(2) 0.05932(13) 0.0711(11) Uani 1 1 d U . .
O38_1 O 0.16135(13) 0.8190(2) 0.05281(13) 0.0711(11) Uani 1 1 d U . .
O48_1 O 0.22306(10) 0.8094(2) 0.11951(11) 0.0555(8) Uani 1 1 d U . .
O58_1 O 0.12986(13) 0.7737(3) 0.16626(13) 0.0807(13) Uani 1 1 d U . .
O68_1 O 0.1889(2) 0.8805(5) 0.2014(2) 0.127(2) Uani 1 1 d U . .
C19_1 C 0.24519(16) 0.8739(3) 0.12368(18) 0.0574(12) Uani 1 1 d U . .
H19_1 H 0.2251 0.9121 0.1246 0.069 Uiso 1 1 calc R . .
C29_1 C 0.26632(15) 0.8845(3) 0.08655(18) 0.0566(12) Uani 1 1 d U . .
H29_1 H 0.2801 0.9305 0.0892 0.068 Uiso 1 1 calc R . .
C39_1 C 0.29939(15) 0.8298(3) 0.08505(16) 0.0525(12) Uani 1 1 d U . .
H39_1 H 0.2869 0.7827 0.0832 0.063 Uiso 1 1 calc R . .
C49_1 C 0.32964(15) 0.8364(3) 0.12414(16) 0.0487(11) Uani 1 1 d U . .
H49_1 H 0.3425 0.8831 0.1253 0.058 Uiso 1 1 calc R . .
C59_1 C 0.30683(16) 0.8270(4) 0.16134(17) 0.0614(13) Uani 1 1 d U . .
H59_1 H 0.2959 0.7790 0.1620 0.074 Uiso 1 1 calc R . .
C69_1 C 0.3351(2) 0.8432(5) 0.2013(2) 0.0821(19) Uani 1 1 d U . .
H69A_1 H 0.3192 0.8395 0.2237 0.099 Uiso 1 1 calc R . .
H69B_1 H 0.3572 0.8085 0.2055 0.099 Uiso 1 1 calc R . .
O29_1 O 0.23654(11) 0.8859(2) 0.04973(13) 0.0649(10) Uani 1 1 d U . .
O39_1 O 0.31987(12) 0.8426(3) 0.05029(12) 0.0764(12) Uani 1 1 d U . .
O49_1 O 0.36121(10) 0.78399(18) 0.12410(11) 0.0516(8) Uani 1 1 d U . .
O59_1 O 0.27388(11) 0.8768(2) 0.15940(12) 0.0636(10) Uani 1 1 d U . .
O69_1 O 0.35265(17) 0.9099(4) 0.20163(18) 0.1004(17) Uani 1 1 d U . .
C11_2 C 0.34991(17) 0.6923(3) 0.40640(17) 0.0584(12) Uani 1 1 d U . .
H11_2 H 0.3746 0.7156 0.3990 0.070 Uiso 1 1 calc R . .
C21_2 C 0.33538(17) 0.7331(3) 0.44104(19) 0.0617(13) Uani 1 1 d U . .
H21_2 H 0.3326 0.7828 0.4332 0.074 Uiso 1 1 calc R . .
C31_2 C 0.29364(16) 0.7065(3) 0.44964(16) 0.0544(12) Uani 1 1 d U . .
H31_2 H 0.2968 0.6587 0.4608 0.065 Uiso 1 1 calc R . .
C41_2 C 0.26312(15) 0.7057(3) 0.40961(16) 0.0520(11) Uani 1 1 d U . .
H41_2 H 0.2593 0.7537 0.3991 0.062 Uiso 1 1 calc R . .
C51_2 C 0.28045(18) 0.6601(4) 0.37834(17) 0.0642(14) Uani 1 1 d U . .
H51_2 H 0.2845 0.6122 0.3891 0.077 Uiso 1 1 calc R . .
C61_2 C 0.2539(3) 0.6574(6) 0.3379(2) 0.100(2) Uani 1 1 d U . .
H61A_2 H 0.2666 0.6251 0.3208 0.120 Uiso 1 1 calc R . .
H61B_2 H 0.2273 0.6375 0.3417 0.120 Uiso 1 1 calc R . .
O21_2 O 0.36547(12) 0.7272(2) 0.47698(14) 0.0723(11) Uani 1 1 d U . .
O31_2 O 0.27721(12) 0.7505(2) 0.47750(13) 0.0694(11) Uani 1 1 d U . .
O41_2 O 0.22463(11) 0.67933(19) 0.41813(11) 0.0535(8) Uani 1 1 d U . .
O51_2 O 0.31978(12) 0.6881(3) 0.37149(12) 0.0726(11) Uani 1 1 d U . .
O61_2 O 0.2467(3) 0.7176(6) 0.3176(3) 0.177(4) Uani 1 1 d U . .
C12_2 C 0.18858(16) 0.7202(3) 0.40486(18) 0.0599(13) Uani 1 1 d U . .
H12_2 H 0.1975 0.7663 0.3963 0.072 Uiso 1 1 calc R . .
C22_2 C 0.16548(17) 0.7307(3) 0.44109(19) 0.0584(12) Uani 1 1 d U . .
H22_2 H 0.1428 0.7638 0.4324 0.070 Uiso 1 1 calc R . .
C32_2 C 0.14544(15) 0.6622(3) 0.45215(16) 0.0498(11) Uani 1 1 d U . .
H32_2 H 0.1670 0.6278 0.4619 0.060 Uiso 1 1 calc R . .
C42_2 C 0.11877(16) 0.6348(3) 0.41435(15) 0.0512(11) Uani 1 1 d U . .
H42_2 H 0.0974 0.6699 0.4049 0.061 Uiso 1 1 calc R . .
C52_2 C 0.14590(18) 0.6230(4) 0.38060(17) 0.0644(14) Uani 1 1 d U . .
H52_2 H 0.1682 0.5898 0.3903 0.077 Uiso 1 1 calc R . .
C62_2 C 0.1218(2) 0.5964(6) 0.34121(19) 0.091(2) Uani 1 1 d U . .
H62A_2 H 0.1399 0.5959 0.3205 0.110 Uiso 1 1 calc R . .
H62B_2 H 0.1131 0.5484 0.3451 0.110 Uiso 1 1 calc R . .
O22_2 O 0.19042(11) 0.7613(2) 0.47479(14) 0.0676(10) Uani 1 1 d U . .
O32_2 O 0.12095(12) 0.6769(2) 0.48341(12) 0.0632(10) Uani 1 1 d U . .
O42_2 O 0.09891(10) 0.57165(18) 0.42417(10) 0.0494(8) Uani 1 1 d U . .
O52_2 O 0.16361(12) 0.6895(3) 0.37201(12) 0.0683(10) Uani 1 1 d U . .
O62_2 O 0.0872(2) 0.6364(5) 0.3274(2) 0.136(3) Uani 1 1 d U . .
C13_2 C 0.05536(15) 0.5687(3) 0.41203(16) 0.0538(12) Uani 1 1 d U B .
H13_2 H 0.0458 0.6152 0.4020 0.065 Uiso 1 1 calc R . .
C23_2 C 0.03438(15) 0.5509(3) 0.44950(17) 0.0528(12) Uani 1 1 d U . .
H23_2 H 0.0044 0.5586 0.4424 0.063 Uiso 1 1 calc R . .
C33_2 C 0.04156(14) 0.4749(3) 0.46209(15) 0.0478(11) Uani 1 1 d U . .
H33_2 H 0.0711 0.4676 0.4722 0.057 Uiso 1 1 calc R . .
C43_2 C 0.02863(16) 0.4274(3) 0.42615(16) 0.0524(11) Uani 1 1 d U . .
H43_2 H -0.0011 0.4339 0.4166 0.063 Uiso 1 1 calc R . .
C53_2 C 0.05331(18) 0.4473(3) 0.39152(17) 0.0588(13) Uani 1 1 d U B .
H53_2 H 0.0831 0.4417 0.4011 0.071 Uiso 1 1 calc R . .
C63_2 C 0.0416(3) 0.4054(5) 0.3535(2) 0.096(2) Uani 1 1 d U . .
H63A_2 H 0.0592 0.4199 0.3337 0.116 Uiso 1 1 calc R A 1
H63B_2 H 0.0476 0.3563 0.3598 0.116 Uiso 1 1 calc R A 1
O23_2 O 0.04974(11) 0.5967(2) 0.48236(12) 0.0620(9) Uani 1 1 d U . .
O33_2 O 0.01735(12) 0.4604(2) 0.49431(12) 0.0639(10) Uani 1 1 d U . .
O43_2 O 0.03572(11) 0.3574(2) 0.43817(11) 0.0533(8) Uani 1 1 d U . .
O53_2 O 0.04464(12) 0.5199(2) 0.38088(11) 0.0608(9) Uani 1 1 d U . .
O63_2 O 0.0015(4) 0.4108(8) 0.3360(3) 0.111(4) Uani 0.50 1 d PU B 1
O63_2 O 0.0628(8) 0.4338(14) 0.3205(5) 0.205(11) Uani 0.50 1 d PU B 2
C14_2 C 0.00144(17) 0.3106(3) 0.43000(17) 0.0573(12) Uani 1 1 d U D .
H14_2 H -0.0239 0.3382 0.4219 0.069 Uiso 1 1 calc R . .
C24_2 C -0.00280(17) 0.2706(3) 0.46891(17) 0.0559(12) Uani 1 1 d U . .
H24_2 H -0.0292 0.2449 0.4643 0.067 Uiso 1 1 calc R . .
C34_2 C 0.03111(15) 0.2179(3) 0.47909(16) 0.0522(11) Uani 1 1 d U . .
H34_2 H 0.0574 0.2430 0.4867 0.063 Uiso 1 1 calc R . .
C44_2 C 0.03487(16) 0.1716(3) 0.44293(16) 0.0537(11) Uani 1 1 d U . .
H44_2 H 0.0094 0.1440 0.4361 0.064 Uiso 1 1 calc R . .
C54_2 C 0.04113(19) 0.2176(3) 0.40694(18) 0.0644(13) Uani 1 1 d U D .
H54_2 H 0.0664 0.2456 0.4143 0.077 Uiso 1 1 calc R . .
C64_2 C 0.0444(3) 0.1783(4) 0.3679(2) 0.0837(18) Uani 1 1 d U . .
H64A_2 H 0.0500 0.2120 0.3474 0.100 Uiso 1 1 calc R C 1
H64B_2 H 0.0680 0.1467 0.3728 0.100 Uiso 1 1 calc R C 1
O24_2 O -0.00484(13) 0.3191(2) 0.50126(13) 0.0644(9) Uani 1 1 d U . .
O34_2 O 0.02338(12) 0.1752(2) 0.51312(11) 0.0619(9) Uani 1 1 d U . .
O44_2 O 0.06909(10) 0.1254(2) 0.45320(12) 0.0572(8) Uani 1 1 d U . .
O54_2 O 0.00691(12) 0.2638(2) 0.39759(11) 0.0611(9) Uani 1 1 d U . .
O64_2 O 0.0113(2) 0.1412(4) 0.3528(2) 0.0857(18) Uani 0.70 1 d PU D 1
O64_2 O 0.0407(8) 0.2143(10) 0.3352(5) 0.113(7) Uani 0.30 1 d PU D 2
C15_2 C 0.06163(16) 0.0521(3) 0.44607(19) 0.0616(13) Uani 1 1 d U . .
H15_2 H 0.0316 0.0440 0.4413 0.074 Uiso 1 1 calc R . .
C25_2 C 0.08017(17) 0.0130(3) 0.48518(19) 0.0603(13) Uani 1 1 d U . .
H25_2 H 0.0729 -0.0369 0.4817 0.072 Uiso 1 1 calc R . .
C35_2 C 0.12639(15) 0.0185(3) 0.49216(16) 0.0532(12) Uani 1 1 d U . .
H35_2 H 0.1345 0.0680 0.4958 0.064 Uiso 1 1 calc R . .
C45_2 C 0.14145(14) -0.0108(3) 0.45360(16) 0.0525(11) Uani 1 1 d U . .
H45_2 H 0.1326 -0.0599 0.4497 0.063 Uiso 1 1 calc R . .
C55_2 C 0.12221(16) 0.0323(4) 0.41717(17) 0.0626(14) Uani 1 1 d U . .
H55_2 H 0.1303 0.0816 0.4216 0.075 Uiso 1 1 calc R . .
C65_2 C 0.1351(2) 0.0073(5) 0.3769(2) 0.0857(19) Uani 1 1 d U . .
H65A_2 H 0.1213 0.0359 0.3547 0.103 Uiso 1 1 calc R . .
H65B_2 H 0.1649 0.0132 0.3780 0.103 Uiso 1 1 calc R . .
O25_2 O 0.06319(12) 0.0384(3) 0.51968(13) 0.0730(11) Uani 1 1 d U . .
O35_2 O 0.14349(11) -0.0207(2) 0.52741(12) 0.0639(10) Uani 1 1 d U . .
O45_2 O 0.18623(10) -0.0076(2) 0.45914(11) 0.0531(8) Uani 1 1 d U . .
O55_2 O 0.07843(12) 0.0273(3) 0.41267(13) 0.0691(11) Uani 1 1 d U . .
O65_2 O 0.1250(2) -0.0613(5) 0.3699(2) 0.142(3) Uani 1 1 d U . .
C16_2 C 0.20647(15) -0.0707(3) 0.45350(18) 0.0584(13) Uani 1 1 d U F .
H16_2 H 0.1862 -0.1091 0.4518 0.070 Uiso 1 1 calc R . .
C26_2 C 0.23930(16) -0.0830(3) 0.48994(17) 0.0547(12) Uani 1 1 d U . .
H26_2 H 0.2507 -0.1302 0.4873 0.066 Uiso 1 1 calc R . .
C36_2 C 0.27480(14) -0.0312(3) 0.49229(16) 0.0489(11) Uani 1 1 d U . .
H36_2 H 0.2642 0.0162 0.4963 0.059 Uiso 1 1 calc R . .
C46_2 C 0.29138(15) -0.0336(3) 0.45244(17) 0.0539(12) Uani 1 1 d U . .
H46_2 H 0.3028 -0.0805 0.4489 0.065 Uiso 1 1 calc R . .
C56_2 C 0.25730(16) -0.0187(4) 0.41698(17) 0.0660(15) Uani 1 1 d U F .
H56_2 H 0.2462 0.0287 0.4198 0.079 Uiso 1 1 calc R . .
C66_2 C 0.2709(2) -0.0261(7) 0.3755(2) 0.110(3) Uani 1 1 d U . .
H66A_2 H 0.2466 -0.0222 0.3549 0.133 Uiso 1 1 calc R E 1
H66B_2 H 0.2892 0.0128 0.3716 0.133 Uiso 1 1 calc R E 1
O26_2 O 0.22082(10) -0.0814(2) 0.52686(12) 0.0592(9) Uani 1 1 d U . .
O36_2 O 0.30712(11) -0.0463(3) 0.52403(13) 0.0717(11) Uani 1 1 d U . .
O46_2 O 0.32401(10) 0.01727(18) 0.45330(11) 0.0501(8) Uani 1 1 d U . .
O56_2 O 0.22458(11) -0.0695(3) 0.41690(13) 0.0720(11) Uani 1 1 d U . .
O66_2 O 0.2902(3) -0.0856(9) 0.3695(3) 0.132(5) Uani 0.60 1 d PU F 1
O66_2 O 0.2398(6) -0.0284(19) 0.3443(5) 0.180(10) Uani 0.40 1 d PU F 2
C17_2 C 0.36141(15) -0.0053(3) 0.44029(16) 0.0512(11) Uani 1 1 d U H .
H17_2 H 0.3592 -0.0560 0.4351 0.061 Uiso 1 1 calc R . .
C27_2 C 0.39729(15) 0.0069(3) 0.47541(16) 0.0481(11) Uani 1 1 d U . .
H27_2 H 0.4221 -0.0160 0.4679 0.058 Uiso 1 1 calc R . .
C37_2 C 0.40639(14) 0.0852(3) 0.47968(14) 0.0415(10) Uani 1 1 d U . .
H37_2 H 0.3829 0.1096 0.4889 0.050 Uiso 1 1 calc R . .
C47_2 C 0.41369(14) 0.1135(3) 0.43862(15) 0.0434(10) Uani 1 1 d U . .
H47_2 H 0.4371 0.0885 0.4296 0.052 Uiso 1 1 calc R . .
C57_2 C 0.37536(16) 0.1033(3) 0.40757(16) 0.0520(11) Uani 1 1 d U H .
H57_2 H 0.3516 0.1266 0.4169 0.062 Uiso 1 1 calc R . .
C67_2 C 0.3794(2) 0.1271(4) 0.36538(18) 0.0763(17) Uani 1 1 d U . .
H67A_2 H 0.3537 0.1174 0.3475 0.092 Uiso 1 1 calc R G 1
H67B_2 H 0.3838 0.1776 0.3656 0.092 Uiso 1 1 calc R G 1
O27_2 O 0.38902(11) -0.0236(2) 0.51160(11) 0.0565(8) Uani 1 1 d U . .
O37_2 O 0.44283(10) 0.09335(18) 0.50914(10) 0.0478(7) Uani 1 1 d U . .
O47_2 O 0.42374(10) 0.18744(17) 0.44354(10) 0.0463(7) Uani 1 1 d U . .
O57_2 O 0.36788(11) 0.0275(2) 0.40427(11) 0.0555(8) Uani 1 1 d U . .
O67_2 O 0.4113(2) 0.0950(7) 0.35037(19) 0.098(3) Uani 0.60 1 d PU H 1
O67_2 O 0.3522(9) 0.1137(19) 0.3344(6) 0.215(13) Uani 0.40 1 d PU H 2
C18_2 C 0.46057(15) 0.2097(3) 0.42928(15) 0.0463(10) Uani 1 1 d U . .
H18_2 H 0.4764 0.1677 0.4240 0.056 Uiso 1 1 calc R . .
C28_2 C 0.48653(15) 0.2521(3) 0.46212(14) 0.0446(10) Uani 1 1 d U . .
H28_2 H 0.5139 0.2592 0.4538 0.054 Uiso 1 1 calc R . .
C38_2 C 0.46757(14) 0.3242(2) 0.46707(14) 0.0414(10) Uani 1 1 d U . .
H38_2 H 0.4412 0.3186 0.4778 0.050 Uiso 1 1 calc R . .
C48_2 C 0.45952(15) 0.3595(2) 0.42543(14) 0.0437(10) Uani 1 1 d U . .
H48_2 H 0.4858 0.3668 0.4149 0.052 Uiso 1 1 calc R . .
C58_2 C 0.43030(18) 0.3135(3) 0.39547(16) 0.0546(12) Uani 1 1 d U . .
H58_2 H 0.4043 0.3055 0.4064 0.066 Uiso 1 1 calc R . .
C68_2 C 0.4208(3) 0.3421(4) 0.35322(19) 0.0797(18) Uani 1 1 d U . .
H68A_2 H 0.4011 0.3112 0.3371 0.096 Uiso 1 1 calc R . .
H68B_2 H 0.4077 0.3878 0.3543 0.096 Uiso 1 1 calc R . .
O28_2 O 0.49235(12) 0.21528(18) 0.49986(11) 0.0537(8) Uani 1 1 d U . .
O38_2 O 0.49581(11) 0.36396(18) 0.49525(10) 0.0516(8) Uani 1 1 d U . .
O48_2 O 0.44027(10) 0.42608(17) 0.43099(9) 0.0427(7) Uani 1 1 d U . .
O58_2 O 0.45128(12) 0.24706(19) 0.39249(10) 0.0565(9) Uani 1 1 d U . .
O68_2 O 0.4560(3) 0.3491(4) 0.33369(17) 0.121(2) Uani 1 1 d U . .
C19_2 C 0.46012(15) 0.4865(3) 0.41768(14) 0.0427(10) Uani 1 1 d U . .
H19_2 H 0.4880 0.4730 0.4128 0.051 Uiso 1 1 calc R . .
C29_2 C 0.46446(15) 0.5415(3) 0.45165(14) 0.0433(10) Uani 1 1 d U . .
H29_2 H 0.4824 0.5793 0.4442 0.052 Uiso 1 1 calc R . .
C39_2 C 0.42293(15) 0.5731(3) 0.45627(14) 0.0451(10) Uani 1 1 d U . .
H39_2 H 0.4058 0.5372 0.4668 0.054 Uiso 1 1 calc R . .
C49_2 C 0.40145(15) 0.5979(3) 0.41573(14) 0.0456(10) Uani 1 1 d U . .
H49_2 H 0.4174 0.6366 0.4062 0.055 Uiso 1 1 calc R . .
C59_2 C 0.39769(16) 0.5384(3) 0.38411(15) 0.0500(11) Uani 1 1 d U . .
H59_2 H 0.3809 0.5003 0.3931 0.060 Uiso 1 1 calc R . .
C69_2 C 0.3790(2) 0.5617(4) 0.34222(18) 0.0717(16) Uani 1 1 d U . .
H69A_2 H 0.3791 0.5224 0.3236 0.086 Uiso 1 1 calc R . .
H69B_2 H 0.3503 0.5749 0.3427 0.086 Uiso 1 1 calc R . .
O29_2 O 0.48418(11) 0.51060(18) 0.48838(10) 0.0511(8) Uani 1 1 d U . .
O39_2 O 0.42970(11) 0.62954(19) 0.48512(10) 0.0515(8) Uani 1 1 d U . .
O49_2 O 0.36125(10) 0.62270(18) 0.42047(10) 0.0483(7) Uani 1 1 d U . .
O59_2 O 0.43827(11) 0.51244(19) 0.38094(10) 0.0499(8) Uani 1 1 d U . .
O69_2 O 0.39949(18) 0.6177(3) 0.32755(13) 0.0876(14) Uani 1 1 d U . .
C11_3 C 0.93846(15) 0.6564(3) 0.06120(17) 0.0536(12) Uani 1 1 d U J .
H11_3 H 0.9686 0.6492 0.0655 0.064 Uiso 1 1 calc R . .
C21_3 C 0.91964(16) 0.6152(3) 0.02343(17) 0.0546(12) Uani 1 1 d U . .
H21_3 H 0.9275 0.5657 0.0277 0.066 Uiso 1 1 calc R . .
C31_3 C 0.87313(15) 0.6196(3) 0.01735(15) 0.0508(11) Uani 1 1 d U . .
H31_3 H 0.8646 0.6689 0.0135 0.061 Uiso 1 1 calc R . .
C41_3 C 0.85874(14) 0.5910(3) 0.05607(16) 0.0504(11) Uani 1 1 d U . .
H41_3 H 0.8679 0.5421 0.0600 0.061 Uiso 1 1 calc R . .
C51_3 C 0.87762(16) 0.6339(3) 0.09276(16) 0.0579(13) Uani 1 1 d U J .
H51_3 H 0.8684 0.6828 0.0888 0.069 Uiso 1 1 calc R . .
C61_3 C 0.8664(2) 0.6076(5) 0.1326(2) 0.0819(18) Uani 1 1 d U . .
H61A_3 H 0.8810 0.6353 0.1548 0.098 Uiso 1 1 calc R I 1
H61B_3 H 0.8368 0.6137 0.1326 0.098 Uiso 1 1 calc R I 1
O21_3 O 0.93613(12) 0.6395(2) -0.01170(12) 0.0658(10) Uani 1 1 d U . .
O31_3 O 0.85619(12) 0.5799(2) -0.01771(12) 0.0666(10) Uani 1 1 d U . .
O41_3 O 0.81410(10) 0.59331(19) 0.05102(11) 0.0526(8) Uani 1 1 d U . .
O51_3 O 0.92220(11) 0.6317(2) 0.09607(11) 0.0618(9) Uani 1 1 d U . .
O61_3 O 0.8764(2) 0.5387(5) 0.1386(2) 0.090(2) Uani 0.70 1 d PU J 1
O61_3 O 0.8791(7) 0.6508(16) 0.1698(6) 0.133(8) Uani 0.30 1 d PU J 2
C12_3 C 0.79347(15) 0.5304(3) 0.05723(18) 0.0572(12) Uani 1 1 d U . .
H12_3 H 0.8140 0.4923 0.0599 0.069 Uiso 1 1 calc R . .
C22_3 C 0.76153(15) 0.5149(3) 0.02070(17) 0.0565(12) Uani 1 1 d U . .
H22_3 H 0.7505 0.4676 0.0239 0.068 Uiso 1 1 calc R . .
C32_3 C 0.72554(15) 0.5669(3) 0.01785(16) 0.0522(11) Uani 1 1 d U . .
H32_3 H 0.7355 0.6143 0.0130 0.063 Uiso 1 1 calc R . .
C42_3 C 0.70810(15) 0.5654(3) 0.05751(17) 0.0529(11) Uani 1 1 d U . .
H42_3 H 0.6968 0.5185 0.0612 0.063 Uiso 1 1 calc R . .
C52_3 C 0.74179(17) 0.5808(4) 0.09267(17) 0.0691(16) Uani 1 1 d U . .
H52_3 H 0.7519 0.6289 0.0903 0.083 Uiso 1 1 calc R . .
C62_3 C 0.7273(3) 0.5713(9) 0.1341(2) 0.126(3) Uani 1 1 d U . .
H62A_3 H 0.7504 0.5807 0.1554 0.151 Uiso 1 1 calc R . .
H62B_3 H 0.7058 0.6056 0.1367 0.151 Uiso 1 1 calc R . .
O22_3 O 0.78031(11) 0.5157(2) -0.01537(13) 0.0637(10) Uani 1 1 d U . .
O32_3 O 0.69370(11) 0.5475(3) -0.01441(13) 0.0740(12) Uani 1 1 d U . .
O42_3 O 0.67523(10) 0.61521(19) 0.05445(11) 0.0521(8) Uani 1 1 d U . .
O52_3 O 0.77539(11) 0.5329(3) 0.09355(12) 0.0734(12) Uani 1 1 d U . .
O62_3 O 0.7114(3) 0.5023(8) 0.1401(3) 0.200(5) Uani 1 1 d U . .
C13_3 C 0.63715(14) 0.5933(3) 0.06628(16) 0.0506(11) Uani 1 1 d U . .
H13_3 H 0.6389 0.5428 0.0720 0.061 Uiso 1 1 calc R . .
C23_3 C 0.60228(15) 0.6055(3) 0.03027(16) 0.0493(11) Uani 1 1 d U . .
H23_3 H 0.5771 0.5832 0.0373 0.059 Uiso 1 1 calc R . .
C33_3 C 0.59331(14) 0.6839(3) 0.02489(15) 0.0445(10) Uani 1 1 d U . .
H33_3 H 0.6173 0.7075 0.0161 0.053 Uiso 1 1 calc R . .
C43_3 C 0.58528(14) 0.7138(2) 0.06437(15) 0.0445(10) Uani 1 1 d U . .
H43_3 H 0.5614 0.6898 0.0730 0.053 Uiso 1 1 calc R . .
C53_3 C 0.62323(16) 0.7033(3) 0.09670(16) 0.0507(11) Uani 1 1 d U . .
H53_3 H 0.6476 0.7246 0.0874 0.061 Uiso 1 1 calc R . .
C63_3 C 0.61874(17) 0.7310(3) 0.13842(17) 0.0621(13) Uani 1 1 d U . .
H63A_3 H 0.6435 0.7189 0.1572 0.075 Uiso 1 1 calc R . .
H63B_3 H 0.6168 0.7818 0.1372 0.075 Uiso 1 1 calc R . .
O23_3 O 0.61132(11) 0.5729(2) -0.00530(12) 0.0614(9) Uani 1 1 d U . .
O33_3 O 0.55714(10) 0.69168(18) -0.00645(10) 0.0515(8) Uani 1 1 d U . .
O43_3 O 0.57572(10) 0.78692(17) 0.05843(10) 0.0458(7) Uani 1 1 d U . .
O53_3 O 0.62941(10) 0.62766(19) 0.10152(11) 0.0529(8) Uani 1 1 d U . .
O63_3 O 0.58392(13) 0.7043(2) 0.15337(13) 0.0703(11) Uani 1 1 d U . .
C14_3 C 0.53874(15) 0.8103(3) 0.07151(16) 0.0487(11) Uani 1 1 d U . .
H14_3 H 0.5226 0.7686 0.0766 0.058 Uiso 1 1 calc R . .
C24_3 C 0.51325(15) 0.8521(3) 0.03834(15) 0.0454(10) Uani 1 1 d U . .
H24_3 H 0.4856 0.8591 0.0460 0.054 Uiso 1 1 calc R . .
C34_3 C 0.53246(14) 0.9239(2) 0.03372(14) 0.0418(10) Uani 1 1 d U . .
H34_3 H 0.5591 0.9179 0.0237 0.050 Uiso 1 1 calc R . .
C44_3 C 0.53993(15) 0.9590(3) 0.07493(16) 0.0478(11) Uani 1 1 d U . .
H44_3 H 0.5133 0.9659 0.0850 0.057 Uiso 1 1 calc R . .
C54_3 C 0.56817(18) 0.9137(3) 0.10489(16) 0.0535(12) Uani 1 1 d U . .
H54_3 H 0.5942 0.9050 0.0940 0.064 Uiso 1 1 calc R . .
C64_3 C 0.5782(3) 0.9424(4) 0.1479(2) 0.0872(19) Uani 1 1 d U . .
H64A_3 H 0.6011 0.9157 0.1624 0.105 Uiso 1 1 calc R . .
H64B_3 H 0.5872 0.9908 0.1465 0.105 Uiso 1 1 calc R . .
O24_3 O 0.50866(11) 0.81427(19) 0.00038(11) 0.0558(9) Uani 1 1 d U . .
O34_3 O 0.50516(11) 0.96389(18) 0.00469(11) 0.0541(8) Uani 1 1 d U . .
O44_3 O 0.55870(10) 1.02597(16) 0.06996(10) 0.0455(7) Uani 1 1 d U . .
O54_3 O 0.54699(12) 0.84745(19) 0.10811(10) 0.0552(8) Uani 1 1 d U . .
O64_3 O 0.5453(3) 0.9398(4) 0.16954(19) 0.128(2) Uani 1 1 d U . .
C15_3 C 0.53815(15) 1.0868(3) 0.08241(15) 0.0458(10) Uani 1 1 d U . .
H15_3 H 0.5099 1.0733 0.0863 0.055 Uiso 1 1 calc R . .
C25_3 C 0.53512(15) 1.1413(2) 0.04935(15) 0.0469(11) Uani 1 1 d U . .
H25_3 H 0.5170 1.1792 0.0562 0.056 Uiso 1 1 calc R . .
C35_3 C 0.57700(15) 1.1720(3) 0.04575(14) 0.0442(10) Uani 1 1 d U . .
H35_3 H 0.5943 1.1357 0.0356 0.053 Uiso 1 1 calc R . .
C45_3 C 0.59796(16) 1.1972(3) 0.08697(16) 0.0491(11) Uani 1 1 d U . .
H45_3 H 0.5822 1.2368 0.0959 0.059 Uiso 1 1 calc R . .
C55_3 C 0.59964(17) 1.1379(3) 0.11844(16) 0.0571(12) Uani 1 1 d U . .
H55_3 H 0.6168 1.0996 0.1102 0.069 Uiso 1 1 calc R . .
C65_3 C 0.6167(3) 1.1603(5) 0.1609(2) 0.0848(19) Uani 1 1 d U . .
H65A_3 H 0.6158 1.1205 0.1790 0.102 Uiso 1 1 calc R . .
H65B_3 H 0.6456 1.1733 0.1616 0.102 Uiso 1 1 calc R . .
O25_3 O 0.51686(11) 1.11048(18) 0.01220(11) 0.0524(8) Uani 1 1 d U . .
O35_3 O 0.57163(11) 1.22925(19) 0.01715(11) 0.0552(8) Uani 1 1 d U . .
O45_3 O 0.63888(11) 1.2200(2) 0.08336(11) 0.0556(8) Uani 1 1 d U . .
O55_3 O 0.55919(12) 1.11212(19) 0.12006(11) 0.0570(8) Uani 1 1 d U . .
O65_3 O 0.5956(3) 1.2164(4) 0.17531(17) 0.121(2) Uani 1 1 d U . .
C16_3 C 0.65112(18) 1.2881(3) 0.09727(19) 0.0668(14) Uani 1 1 d U L .
H16_3 H 0.6265 1.3120 0.1044 0.080 Uiso 1 1 calc R . .
C26_3 C 0.66583(18) 1.3290(3) 0.0629(2) 0.0690(14) Uani 1 1 d U . .
H26_3 H 0.6689 1.3786 0.0709 0.083 Uiso 1 1 calc R . .
C36_3 C 0.70690(16) 1.3021(3) 0.05437(18) 0.0591(13) Uani 1 1 d U . .
H36_3 H 0.7037 1.2542 0.0435 0.071 Uiso 1 1 calc R . .
C46_3 C 0.73758(18) 1.3022(4) 0.09406(19) 0.0664(14) Uani 1 1 d U . .
H46_3 H 0.7413 1.3505 0.1043 0.080 Uiso 1 1 calc R . .
C56_3 C 0.7194(2) 1.2570(5) 0.1256(2) 0.086(2) Uani 1 1 d U L .
H56_3 H 0.7159 1.2083 0.1160 0.103 Uiso 1 1 calc R . .
C66_3 C 0.7470(3) 1.2597(10) 0.1660(3) 0.146(5) Uani 1 1 d U . .
H66A_3 H 0.7347 1.2310 0.1853 0.175 Uiso 1 1 calc R K 1
H66B_3 H 0.7736 1.2389 0.1629 0.175 Uiso 1 1 calc R K 1
O26_3 O 0.63591(12) 1.3241(2) 0.02667(16) 0.0806(12) Uani 1 1 d U . .
O36_3 O 0.72402(12) 1.3460(3) 0.02634(14) 0.0759(12) Uani 1 1 d U . .
O46_3 O 0.77613(11) 1.2757(2) 0.08646(12) 0.0617(9) Uani 1 1 d U . .
O56_3 O 0.68058(13) 1.2856(3) 0.13240(14) 0.0877(15) Uani 1 1 d U . .
O66_3 O 0.7539(5) 1.3252(17) 0.1821(5) 0.206(10) Uani 0.50 1 d PU L 1
O66_3 O 0.7276(7) 1.219(2) 0.1952(4) 0.242(14) Uani 0.50 1 d PU L 2
C17_3 C 0.81145(17) 1.3159(3) 0.10027(18) 0.0633(13) Uani 1 1 d U . .
H17_3 H 0.8020 1.3611 0.1098 0.076 Uiso 1 1 calc R . .
C27_3 C 0.83479(17) 1.3305(3) 0.06432(19) 0.0626(13) Uani 1 1 d U . .
H27_3 H 0.8570 1.3640 0.0739 0.075 Uiso 1 1 calc R . .
C37_3 C 0.85595(16) 1.2621(3) 0.05257(18) 0.0566(12) Uani 1 1 d U . .
H37_3 H 0.8347 1.2273 0.0424 0.068 Uiso 1 1 calc R . .
C47_3 C 0.88275(16) 1.2341(3) 0.09017(17) 0.0577(12) Uani 1 1 d U . .
H47_3 H 0.9036 1.2697 0.1000 0.069 Uiso 1 1 calc R . .
C57_3 C 0.8564(2) 1.2197(4) 0.12352(19) 0.0709(15) Uani 1 1 d U . .
H57_3 H 0.8346 1.1860 0.1131 0.085 Uiso 1 1 calc R . .
C67_3 C 0.8796(3) 1.1915(6) 0.1616(2) 0.099(2) Uani 1 1 d U . .
H67A_3 H 0.8607 1.1854 0.1815 0.118 Uiso 1 1 calc R . .
H67B_3 H 0.8908 1.1457 0.1563 0.118 Uiso 1 1 calc R . .
O27_3 O 0.81034(12) 1.3611(2) 0.03114(14) 0.0690(10) Uani 1 1 d U . .
O37_3 O 0.88044(12) 1.2788(2) 0.02129(12) 0.0626(9) Uani 1 1 d U . .
O47_3 O 0.90345(10) 1.1729(2) 0.07895(11) 0.0556(8) Uani 1 1 d U . .
O57_3 O 0.83691(13) 1.2843(3) 0.13305(13) 0.0769(12) Uani 1 1 d U . .
O67_3 O 0.9119(3) 1.2358(6) 0.1778(2) 0.158(3) Uani 1 1 d U . .
C18_3 C 0.94754(16) 1.1717(3) 0.08969(16) 0.0551(12) Uani 1 1 d U . .
H18_3 H 0.9567 1.2188 0.0992 0.066 Uiso 1 1 calc R . .
C28_3 C 0.96729(15) 1.1548(3) 0.05140(17) 0.0541(12) Uani 1 1 d U . .
H28_3 H 0.9972 1.1634 0.0578 0.065 Uiso 1 1 calc R . .
C38_3 C 0.96102(15) 1.0785(3) 0.04019(15) 0.0491(11) Uani 1 1 d U . .
H38_3 H 0.9315 1.0704 0.0305 0.059 Uiso 1 1 calc R . .
C48_3 C 0.97437(16) 1.0318(3) 0.07674(16) 0.0537(11) Uani 1 1 d U . .
H48_3 H 1.0043 1.0378 0.0855 0.064 Uiso 1 1 calc R . .
C58_3 C 0.9511(2) 1.0523(3) 0.11184(17) 0.0668(14) Uani 1 1 d U . .
H58_3 H 0.9212 1.0464 0.1030 0.080 Uiso 1 1 calc R . .
C68_3 C 0.9634(4) 1.0113(5) 0.1504(2) 0.119(3) Uani 1 1 d U . .
H68A_3 H 0.9465 1.0267 0.1705 0.143 Uiso 1 1 calc R . .
H68B_3 H 0.9576 0.9620 0.1449 0.143 Uiso 1 1 calc R . .
O28_3 O 0.95141(12) 1.1985(2) 0.01897(12) 0.0635(10) Uani 1 1 d U . .
O38_3 O 0.98448(11) 1.0622(2) 0.00782(11) 0.0591(9) Uani 1 1 d U . .
O48_3 O 0.96633(11) 0.9603(2) 0.06501(11) 0.0534(8) Uani 1 1 d U . .
O58_3 O 0.95942(13) 1.1243(2) 0.12137(12) 0.0672(10) Uani 1 1 d U . .
O68_3 O 1.0055(4) 1.0185(7) 0.1670(2) 0.197(5) Uani 1 1 d U . .
C19_3 C 0.99972(17) 0.9128(3) 0.07214(16) 0.0543(12) Uani 1 1 d U . .
H19_3 H 1.0254 0.9399 0.0790 0.065 Uiso 1 1 calc R . .
C29_3 C 1.00276(15) 0.8712(3) 0.03404(16) 0.0510(11) Uani 1 1 d U . .
H29_3 H 1.0291 0.8453 0.0379 0.061 Uiso 1 1 calc R . .
C39_3 C 0.96767(15) 0.8191(3) 0.02475(15) 0.0499(11) Uani 1 1 d U . .
H39_3 H 0.9414 0.8446 0.0176 0.060 Uiso 1 1 calc R . .
C49_3 C 0.96550(15) 0.7740(3) 0.06291(16) 0.0492(11) Uani 1 1 d U J .
H49_3 H 0.9910 0.7464 0.0696 0.059 Uiso 1 1 calc R . .
C59_3 C 0.95963(17) 0.8224(3) 0.09871(16) 0.0554(12) Uani 1 1 d U . .
H59_3 H 0.9345 0.8508 0.0913 0.066 Uiso 1 1 calc R . .
C69_3 C 0.9572(2) 0.7849(4) 0.13784(18) 0.0651(14) Uani 1 1 d U . .
H69A_3 H 0.9530 0.8192 0.1585 0.078 Uiso 1 1 calc R . .
H69B_3 H 0.9332 0.7540 0.1341 0.078 Uiso 1 1 calc R . .
O29_3 O 1.00294(13) 0.9191(2) 0.00057(12) 0.0614(9) Uani 1 1 d U . .
O39_3 O 0.97463(11) 0.7761(2) -0.00862(11) 0.0577(9) Uani 1 1 d U . .
O49_3 O 0.93037(10) 0.72797(19) 0.05387(11) 0.0515(8) Uani 1 1 d U . .
O59_3 O 0.99529(11) 0.8683(2) 0.10588(11) 0.0576(9) Uani 1 1 d U . .
O69_3 O 0.99291(14) 0.7450(3) 0.15191(13) 0.0788(12) Uani 1 1 d U . .
C11_4 C 0.89778(16) 1.1457(3) 0.36230(18) 0.0615(13) Uani 1 1 d U . .
H11_4 H 0.9264 1.1547 0.3579 0.074 Uiso 1 1 calc R . .
C21_4 C 0.89047(16) 1.1816(3) 0.40130(18) 0.0603(13) Uani 1 1 d U . .
H21_4 H 0.8968 1.2316 0.3982 0.072 Uiso 1 1 calc R . .
C31_4 C 0.84551(16) 1.1774(3) 0.40727(16) 0.0544(12) Uani 1 1 d U . .
H31_4 H 0.8377 1.1282 0.4107 0.065 Uiso 1 1 calc R . .
C41_4 C 0.81890(16) 1.2085(3) 0.37007(17) 0.0585(12) Uani 1 1 d U . .
H41_4 H 0.8266 1.2579 0.3674 0.070 Uiso 1 1 calc R . .
C51_4 C 0.82729(19) 1.1680(4) 0.33170(18) 0.0714(16) Uani 1 1 d U . .
H51_4 H 0.8191 1.1186 0.3338 0.086 Uiso 1 1 calc R . .
C61_4 C 0.8036(3) 1.2000(7) 0.2928(2) 0.106(3) Uani 1 1 d U . .
H61A_4 H 0.8125 1.1774 0.2693 0.127 Uiso 1 1 calc R . .
H61B_4 H 0.7742 1.1910 0.2920 0.127 Uiso 1 1 calc R . .
O21_4 O 0.91787(12) 1.1568(2) 0.43610(13) 0.0692(10) Uani 1 1 d U . .
O31_4 O 0.83854(12) 1.2173(2) 0.44204(12) 0.0655(10) Uani 1 1 d U . .
O41_4 O 0.77661(10) 1.2049(2) 0.37473(12) 0.0569(9) Uani 1 1 d U . .
O51_4 O 0.87059(13) 1.1718(3) 0.32865(13) 0.0749(12) Uani 1 1 d U . .
O61_4 O 0.8100(3) 1.2726(6) 0.2904(3) 0.166(4) Uani 1 1 d U . .
C12_4 C 0.75349(17) 1.2684(3) 0.36906(19) 0.0633(13) Uani 1 1 d U . .
H12_4 H 0.7728 1.3072 0.3666 0.076 Uiso 1 1 calc R . .
C22_4 C 0.73233(16) 1.2813(3) 0.40680(18) 0.0574(12) Uani 1 1 d U . .
H22_4 H 0.7183 1.3269 0.4032 0.069 Uiso 1 1 calc R . .
C32_4 C 0.69981(15) 1.2267(3) 0.40980(16) 0.0516(11) Uani 1 1 d U . .
H32_4 H 0.7126 1.1799 0.4128 0.062 Uiso 1 1 calc R . .
C42_4 C 0.66871(15) 1.2300(3) 0.37077(17) 0.0529(11) Uani 1 1 d U . .
H42_4 H 0.6561 1.2769 0.3680 0.063 Uiso 1 1 calc R . .
C52_4 C 0.69143(17) 1.2154(4) 0.33438(18) 0.0658(14) Uani 1 1 d U . .
H52_4 H 0.7030 1.1677 0.3361 0.079 Uiso 1 1 calc R . .
C62_4 C 0.6628(2) 1.2256(6) 0.2934(2) 0.096(2) Uani 1 1 d U . .
H62A_4 H 0.6784 1.2169 0.2711 0.115 Uiso 1 1 calc R . .
H62B_4 H 0.6401 1.1921 0.2913 0.115 Uiso 1 1 calc R . .
O22_4 O 0.76292(11) 1.2857(2) 0.44298(12) 0.0637(9) Uani 1 1 d U . .
O32_4 O 0.67994(11) 1.2424(3) 0.44460(12) 0.0706(11) Uani 1 1 d U . .
O42_4 O 0.63739(10) 1.17880(18) 0.37369(11) 0.0535(8) Uani 1 1 d U . .
O52_4 O 0.72406(11) 1.2663(3) 0.33352(12) 0.0696(11) Uani 1 1 d U . .
O62_4 O 0.6462(2) 1.2964(5) 0.2902(2) 0.143(3) Uani 1 1 d U . .
C13_4 C 0.59588(14) 1.2007(3) 0.36166(16) 0.0498(11) Uani 1 1 d U . .
H13_4 H 0.5959 1.2512 0.3556 0.060 Uiso 1 1 calc R . .
C23_4 C 0.57194(16) 1.1887(3) 0.39796(17) 0.0518(11) Uani 1 1 d U . .
H23_4 H 0.5446 1.2108 0.3912 0.062 Uiso 1 1 calc R . .
C33_4 C 0.56525(15) 1.1104(2) 0.40402(15) 0.0446(10) Uani 1 1 d U . .
H33_4 H 0.5921 1.0874 0.4126 0.054 Uiso 1 1 calc R . .
C43_4 C 0.54516(15) 1.0795(2) 0.36426(14) 0.0431(10) Uani 1 1 d U . .
H43_4 H 0.5185 1.1031 0.3557 0.052 Uiso 1 1 calc R . .
C53_4 C 0.57311(16) 1.0900(3) 0.33160(16) 0.0537(12) Uani 1 1 d U . .
H53_4 H 0.6004 1.0689 0.3409 0.064 Uiso 1 1 calc R . .
C63_4 C 0.5563(2) 1.0611(4) 0.29006(17) 0.0738(17) Uani 1 1 d U . .
H63A_4 H 0.5762 1.0697 0.2715 0.089 Uiso 1 1 calc R . .
H63B_4 H 0.5527 1.0106 0.2920 0.089 Uiso 1 1 calc R . .
O23_4 O 0.59167(12) 1.2194(2) 0.43347(13) 0.0655(10) Uani 1 1 d U . .
O33_4 O 0.53850(10) 1.09810(18) 0.43357(10) 0.0496(8) Uani 1 1 d U . .
O43_4 O 0.53793(10) 1.00559(16) 0.36940(9) 0.0426(7) Uani 1 1 d U . .
O53_4 O 0.57793(11) 1.1652(2) 0.32684(11) 0.0585(9) Uani 1 1 d U . .
O63_4 O 0.51885(18) 1.0915(4) 0.27463(15) 0.1027(18) Uani 1 1 d U . .
C14_4 C 0.49753(14) 0.9811(3) 0.35702(14) 0.0419(10) Uani 1 1 d U . .
H14_4 H 0.4789 1.0218 0.3525 0.050 Uiso 1 1 calc R . .
C24_4 C 0.48439(15) 0.9366(3) 0.39106(14) 0.0448(10) Uani 1 1 d U . .
H24_4 H 0.4552 0.9236 0.3826 0.054 Uiso 1 1 calc R . .
C34_4 C 0.50929(15) 0.8687(3) 0.39631(14) 0.0417(10) Uani 1 1 d U . .
H34_4 H 0.5385 0.8799 0.4060 0.050 Uiso 1 1 calc R . .
C44_4 C 0.50631(14) 0.8322(2) 0.35553(14) 0.0404(10) Uani 1 1 d U . .
H44_4 H 0.4773 0.8190 0.3465 0.048 Uiso 1 1 calc R . .
C54_4 C 0.52091(16) 0.8810(3) 0.32366(15) 0.0457(11) Uani 1 1 d U . .
H54_4 H 0.5497 0.8951 0.3330 0.055 Uiso 1 1 calc R . .
C64_4 C 0.5181(2) 0.8494(3) 0.28101(16) 0.0580(13) Uani 1 1 d U . .
H64A_4 H 0.5244 0.8855 0.2622 0.070 Uiso 1 1 calc R . .
H64B_4 H 0.5388 0.8126 0.2813 0.070 Uiso 1 1 calc R . .
O24_4 O 0.48638(11) 0.97414(19) 0.42796(11) 0.0544(8) Uani 1 1 d U . .
O34_4 O 0.49471(12) 0.82145(19) 0.42392(10) 0.0548(8) Uani 1 1 d U . .
O44_4 O 0.53111(9) 0.77010(16) 0.36013(9) 0.0400(7) Uani 1 1 d U . .
O54_4 O 0.49483(11) 0.94287(17) 0.32018(10) 0.0485(8) Uani 1 1 d U . .
O64_4 O 0.47832(14) 0.8208(2) 0.26675(12) 0.0747(12) Uani 1 1 d U . .
C15_4 C 0.51161(14) 0.7068(2) 0.34641(14) 0.0419(10) Uani 1 1 d U . .
H15_4 H 0.4815 0.7145 0.3416 0.050 Uiso 1 1 calc R . .
C25_4 C 0.52102(16) 0.6510(3) 0.37843(15) 0.0460(10) Uani 1 1 d U . .
H25_4 H 0.5031 0.6106 0.3698 0.055 Uiso 1 1 calc R . .
C35_4 C 0.56607(17) 0.6252(3) 0.38293(14) 0.0502(11) Uani 1 1 d U . .
H35_4 H 0.5850 0.6630 0.3937 0.060 Uiso 1 1 calc R . .
C45_4 C 0.57481(14) 0.6032(3) 0.34088(14) 0.0418(10) Uani 1 1 d U . .
H45_4 H 0.5560 0.5650 0.3305 0.050 Uiso 1 1 calc R . .
C55_4 C 0.56778(14) 0.6665(3) 0.31217(14) 0.0435(10) Uani 1 1 d U . .
H55_4 H 0.5851 0.7059 0.3237 0.052 Uiso 1 1 calc R . .
C65_4 C 0.57617(16) 0.6520(3) 0.26926(15) 0.0501(11) Uani 1 1 d U . .
H65A_4 H 0.5718 0.6949 0.2533 0.060 Uiso 1 1 calc R . .
H65B_4 H 0.6050 0.6382 0.2701 0.060 Uiso 1 1 calc R . .
O25_4 O 0.51060(13) 0.67478(19) 0.41686(11) 0.0591(9) Uani 1 1 d U . .
O35_4 O 0.57191(15) 0.5654(2) 0.40885(12) 0.0696(11) Uani 1 1 d U . .
O45_4 O 0.61661(10) 0.57978(18) 0.34388(10) 0.0487(8) Uani 1 1 d U . .
O55_4 O 0.52449(9) 0.68566(18) 0.30894(9) 0.0433(7) Uani 1 1 d U . .
O65_4 O 0.55045(12) 0.5988(2) 0.25008(11) 0.0618(9) Uani 1 1 d U . .
C16_4 C 0.62243(17) 0.5128(3) 0.32699(18) 0.0594(13) Uani 1 1 d U . .
H16_4 H 0.5952 0.4904 0.3198 0.071 Uiso 1 1 calc R . .
C26_4 C 0.64812(16) 0.4687(3) 0.35917(18) 0.0581(12) Uani 1 1 d U . .
H26_4 H 0.6491 0.4210 0.3481 0.070 Uiso 1 1 calc R . .
C36_4 C 0.69294(15) 0.4960(3) 0.36693(17) 0.0535(11) Uani 1 1 d U . .
H36_4 H 0.6929 0.5443 0.3773 0.064 Uiso 1 1 calc R . .
C46_4 C 0.71022(16) 0.4961(3) 0.32739(17) 0.0564(12) Uani 1 1 d U . .
H46_4 H 0.7097 0.4481 0.3165 0.068 Uiso 1 1 calc R . .
C56_4 C 0.68314(18) 0.5442(4) 0.29658(17) 0.0687(15) Uani 1 1 d U . .
H56_4 H 0.6835 0.5919 0.3078 0.082 Uiso 1 1 calc R . .
C66_4 C 0.6969(2) 0.5473(7) 0.2543(2) 0.109(3) Uani 1 1 d U . .
H66A_4 H 0.7270 0.5504 0.2576 0.131 Uiso 1 1 calc R . .
H66B_4 H 0.6887 0.5041 0.2397 0.131 Uiso 1 1 calc R . .
O26_4 O 0.63004(12) 0.4638(2) 0.39500(14) 0.0732(11) Uani 1 1 d U . .
O36_4 O 0.71632(12) 0.4526(2) 0.39698(13) 0.0687(11) Uani 1 1 d U . .
O46_4 O 0.75142(10) 0.5203(2) 0.33454(10) 0.0544(8) Uani 1 1 d U . .
O56_4 O 0.64140(12) 0.5186(3) 0.29085(12) 0.0702(11) Uani 1 1 d U . .
O66_4 O 0.6796(2) 0.6051(5) 0.2310(2) 0.142(3) Uani 1 1 d U . .
C17_4 C 0.78124(17) 0.4790(3) 0.31894(19) 0.0639(13) Uani 1 1 d U N .
H17_4 H 0.7685 0.4340 0.3098 0.077 Uiso 1 1 calc R . .
C27_4 C 0.81689(17) 0.4649(3) 0.35331(19) 0.0628(13) Uani 1 1 d U . .
H27_4 H 0.8357 0.4309 0.3434 0.075 Uiso 1 1 calc R . .
C37_4 C 0.84091(16) 0.5299(3) 0.36570(17) 0.0592(13) Uani 1 1 d U . .
H37_4 H 0.8230 0.5635 0.3773 0.071 Uiso 1 1 calc R . .
C47_4 C 0.85568(16) 0.5623(3) 0.32804(16) 0.0581(13) Uani 1 1 d U . .
H47_4 H 0.8738 0.5284 0.3170 0.070 Uiso 1 1 calc R . .
C57_4 C 0.8180(2) 0.5769(4) 0.29561(18) 0.0742(16) Uani 1 1 d U N .
H57_4 H 0.7996 0.6107 0.3063 0.089 Uiso 1 1 calc R . .
C67_4 C 0.8291(3) 0.6034(7) 0.2558(3) 0.117(3) Uani 1 1 d U . .
H67A_4 H 0.8036 0.6095 0.2370 0.140 Uiso 1 1 calc R M 1
H67B_4 H 0.8417 0.6495 0.2605 0.140 Uiso 1 1 calc R M 1
O27_4 O 0.80027(12) 0.4336(2) 0.38670(14) 0.0712(11) Uani 1 1 d U . .
O37_4 O 0.87754(12) 0.5165(3) 0.39502(12) 0.0755(12) Uani 1 1 d U . .
O47_4 O 0.87853(11) 0.6240(2) 0.33886(11) 0.0578(9) Uani 1 1 d U . .
O57_4 O 0.79598(13) 0.5106(3) 0.28630(12) 0.0737(11) Uani 1 1 d U . .
O67_4 O 0.8543(3) 0.5639(9) 0.2380(2) 0.124(4) Uani 0.60 1 d PU N 1
O77_4 O 0.8136(14) 0.589(2) 0.2213(6) 0.241(14) Uani 0.40 1 d PU N 2
C18_4 C 0.91777(19) 0.6306(4) 0.32776(19) 0.0660(14) Uani 1 1 d U . .
H18_4 H 0.9260 0.5845 0.3184 0.079 Uiso 1 1 calc R . .
C28_4 C 0.94844(19) 0.6509(4) 0.3650(2) 0.0680(14) Uani 1 1 d U . .
H28_4 H 0.9762 0.6492 0.3568 0.082 Uiso 1 1 calc R . .
C38_4 C 0.94126(18) 0.7264(4) 0.37769(18) 0.0642(14) Uani 1 1 d U . .
H38_4 H 0.9141 0.7300 0.3870 0.077 Uiso 1 1 calc R . .
C48_4 C 0.94213(18) 0.7736(3) 0.34121(16) 0.0579(12) Uani 1 1 d U . .
H48_4 H 0.9697 0.7712 0.3327 0.070 Uiso 1 1 calc R . .
C58_4 C 0.9093(2) 0.7503(4) 0.30574(18) 0.0720(15) Uani 1 1 d U . .
H58_4 H 0.8817 0.7525 0.3142 0.086 Uiso 1 1 calc R . .
C68_4 C 0.9092(3) 0.7913(5) 0.2679(2) 0.098(2) Uani 1 1 d U . .
H68A_4 H 0.8879 0.7723 0.2472 0.118 Uiso 1 1 calc R . .
H68B_4 H 0.9015 0.8394 0.2731 0.118 Uiso 1 1 calc R . .
O28_4 O 0.94840(14) 0.6026(3) 0.39727(15) 0.0841(13) Uani 1 1 d U . .
O38_4 O 0.97272(15) 0.7468(3) 0.40934(13) 0.0854(14) Uani 1 1 d U . .
O48_4 O 0.93416(12) 0.8442(2) 0.35291(12) 0.0630(9) Uani 1 1 d U . .
O58_4 O 0.91826(14) 0.6787(3) 0.29550(12) 0.0721(11) Uani 1 1 d U . .
O68_4 O 0.9463(3) 0.7924(4) 0.25238(18) 0.125(2) Uani 1 1 d U . .
C19_4 C 0.96291(18) 0.8961(3) 0.34451(17) 0.0596(13) Uani 1 1 d U . .
H19_4 H 0.9873 0.8725 0.3367 0.072 Uiso 1 1 calc R . .
C29_4 C 0.97650(17) 0.9382(3) 0.38394(17) 0.0592(13) Uani 1 1 d U . .
H29_4 H 0.9985 0.9706 0.3786 0.071 Uiso 1 1 calc R . .
C39_4 C 0.94113(16) 0.9820(3) 0.39457(16) 0.0537(12) Uani 1 1 d U . .
H39_4 H 0.9186 0.9511 0.4004 0.064 Uiso 1 1 calc R . .
C49_4 C 0.92561(16) 1.0285(4) 0.35769(17) 0.0566(12) Uani 1 1 d U . .
H49_4 H 0.9485 1.0588 0.3522 0.068 Uiso 1 1 calc R . .
C59_4 C 0.9118(2) 0.9839(4) 0.32006(19) 0.0719(15) Uani 1 1 d U . .
H59_4 H 0.8886 0.9539 0.3250 0.086 Uiso 1 1 calc R . .
C69_4 C 0.8990(4) 1.0268(6) 0.2819(3) 0.110(3) Uani 1 1 d U . .
H69A_4 H 0.8907 0.9949 0.2593 0.132 Uiso 1 1 calc R . .
H69B_4 H 0.8749 1.0547 0.2856 0.132 Uiso 1 1 calc R . .
O29_4 O 0.99325(13) 0.8943(2) 0.41621(13) 0.0694(10) Uani 1 1 d U . .
O39_4 O 0.95382(11) 1.0259(2) 0.42868(11) 0.0618(9) Uani 1 1 d U . .
O49_4 O 0.89262(10) 1.0721(2) 0.36731(11) 0.0573(8) Uani 1 1 d U . .
O59_4 O 0.94564(15) 0.9407(2) 0.31205(12) 0.0727(11) Uani 1 1 d U . .
O69_4 O 0.9283(4) 1.0696(5) 0.2719(2) 0.158(3) Uani 1 1 d U . .
C01_5 C 0.1913(8) 0.4035(15) 0.3549(9) 0.398(14) Uani 1 1 d DU . .
C02_5 C 0.1680(10) 0.3453(17) 0.3744(10) 0.372(14) Uani 1 1 d DU . .
C03_5 C 0.1646(11) 0.2797(17) 0.3469(10) 0.392(14) Uani 1 1 d DU . .
C04_5 C 0.1809(11) 0.2137(17) 0.3709(11) 0.388(14) Uani 1 1 d DU . .
C05_5 C 0.2150(11) 0.1764(16) 0.3522(12) 0.396(15) Uani 1 1 d DU . .
C06_5 C 0.2587(10) 0.1985(19) 0.3690(12) 0.380(14) Uani 1 1 d DU . .
C07_5 C 0.2723(12) 0.2636(19) 0.3463(9) 0.352(13) Uani 1 1 d DU . .
C08_5 C 0.2968(10) 0.3123(18) 0.3764(9) 0.327(12) Uani 1 1 d DU . .
C09_5 C 0.3002(9) 0.3863(19) 0.3653(10) 0.344(12) Uani 1 1 d DU . .
C10_5 C 0.2671(10) 0.4376(17) 0.3600(12) 0.359(13) Uani 1 1 d DU . .
C11_5 C 0.2296(9) 0.431(2) 0.3809(10) 0.376(13) Uani 1 1 d DU . .
O01_5 O 0.1801(12) 0.422(2) 0.3200(10) 0.56(2) Uani 1 1 d DU . .
C01_6 C 0.2837(9) 0.6073(15) 0.2128(8) 0.436(16) Uani 1 1 d DU . .
C02_6 C 0.2405(9) 0.5884(19) 0.2194(12) 0.431(16) Uani 1 1 d DU . .
C03_6 C 0.2206(11) 0.527(2) 0.1938(10) 0.437(16) Uani 1 1 d DU . .
C04_6 C 0.2174(12) 0.460(2) 0.2185(12) 0.431(16) Uani 1 1 d DU . .
C05_6 C 0.2365(11) 0.397(2) 0.1983(11) 0.408(16) Uani 1 1 d DU . .
C06_6 C 0.2716(11) 0.361(2) 0.2268(12) 0.411(16) Uani 1 1 d DU . .
C07_6 C 0.3145(11) 0.3673(19) 0.2141(12) 0.406(15) Uani 1 1 d DU . .
C08_6 C 0.3398(13) 0.429(2) 0.2362(10) 0.401(15) Uani 1 1 d DU . .
C09_6 C 0.3504(14) 0.484(2) 0.2062(10) 0.390(14) Uani 1 1 d DU . .
C10_6 C 0.3551(9) 0.557(2) 0.2232(13) 0.417(15) Uani 1 1 d DU . .
C11_6 C 0.3173(11) 0.575(2) 0.2460(9) 0.415(15) Uani 1 1 d DU . .
O01_6 O 0.2948(10) 0.642(2) 0.1859(9) 0.53(2) Uani 1 1 d DU . .
C01_7 C 0.6622(8) 0.8461(16) 0.2678(9) 0.457(16) Uani 1 1 d DU . .
C02_7 C 0.6808(10) 0.7776(16) 0.2823(13) 0.406(14) Uani 1 1 d DU . .
C03_7 C 0.7245(10) 0.7658(16) 0.2702(11) 0.376(14) Uani 1 1 d DU . .
C04_7 C 0.7579(11) 0.7929(18) 0.3020(10) 0.369(14) Uani 1 1 d DU . .
C05_7 C 0.7833(10) 0.8525(16) 0.2885(11) 0.352(13) Uani 1 1 d DU . .
C06_7 C 0.7807(10) 0.9215(17) 0.3101(10) 0.345(13) Uani 1 1 d DU . .
C07_7 C 0.7598(10) 0.9798(17) 0.2820(11) 0.362(14) Uani 1 1 d DU . .
C08_7 C 0.7199(10) 1.0037(19) 0.2958(12) 0.390(14) Uani 1 1 d DU . .
C09_7 C 0.6810(11) 0.988(2) 0.2652(11) 0.423(15) Uani 1 1 d DU . .
C10_7 C 0.6439(10) 0.9689(19) 0.2864(16) 0.479(16) Uani 1 1 d DU . .
C11_7 C 0.6443(15) 0.891(2) 0.3000(12) 0.472(15) Uani 1 1 d DU . .
O01_7 O 0.6635(12) 0.870(2) 0.2346(7) 0.56(2) Uani 1 1 d DU . .
C01_8 C 0.8108(9) 1.0010(15) 0.1521(10) 0.463(16) Uani 1 1 d DU . .
C02_8 C 0.8449(10) 0.957(2) 0.1387(13) 0.453(16) Uani 1 1 d DU . .
C03_8 C 0.8469(8) 0.884(2) 0.1599(10) 0.398(14) Uani 1 1 d DU . .
C04_8 C 0.8267(12) 0.829(2) 0.1283(12) 0.435(16) Uani 1 1 d DU . .
C05_8 C 0.7933(12) 0.7876(18) 0.1465(13) 0.420(16) Uani 1 1 d DU . .
C06_8 C 0.7503(12) 0.804(2) 0.1233(12) 0.403(15) Uani 1 1 d DU . .
C07_8 C 0.7275(14) 0.859(2) 0.1447(12) 0.413(16) Uani 1 1 d DU . .
C08_8 C 0.7150(14) 0.924(2) 0.1191(10) 0.439(16) Uani 1 1 d DU . .
C09_8 C 0.7112(14) 0.989(2) 0.1457(14) 0.433(16) Uani 1 1 d DU . .
C10_8 C 0.7392(12) 1.0487(19) 0.1362(16) 0.443(16) Uani 1 1 d DU . .
C11_8 C 0.7765(11) 1.022(3) 0.1173(10) 0.461(16) Uani 1 1 d DU . .
O01_8 O 0.8088(14) 1.016(2) 0.1866(9) 0.55(2) Uani 1 1 d DU . .
C01_9 C 0.3318(15) 0.573(2) 0.0675(14) 0.403(12) Uiso 0.50 1 d PUD . .
C02_9 C 0.3466(18) 0.603(2) 0.0293(18) 0.397(14) Uiso 0.50 1 d PUD . .
C03_9 C 0.330(2) 0.558(3) -0.0090(14) 0.434(13) Uiso 0.50 1 d PUD . .
C04_9 C 0.3526(16) 0.486(3) -0.0065(16) 0.423(14) Uiso 0.50 1 d PUD . .
C05_9 C 0.3210(16) 0.426(3) -0.0077(16) 0.440(14) Uiso 0.50 1 d PUD . .
C06_9 C 0.3424(19) 0.355(3) 0.0055(16) 0.444(14) Uiso 0.50 1 d PUD . .
C07_9 C 0.317(2) 0.310(3) 0.031(2) 0.432(14) Uiso 0.50 1 d PUD . .
C08_9 C 0.327(2) 0.324(3) 0.0764(19) 0.438(14) Uiso 0.50 1 d PUD . .
C09_9 C 0.3580(15) 0.385(3) 0.0857(16) 0.419(13) Uiso 0.50 1 d PUD . .
C10_9 C 0.338(2) 0.451(3) 0.1003(14) 0.407(13) Uiso 0.50 1 d PUD . .
C11_9 C 0.3607(16) 0.518(3) 0.0889(15) 0.397(12) Uiso 0.50 1 d PUD . .
O01_9 O 0.3009(17) 0.593(3) 0.0798(16) 0.397(12) Uiso 0.50 1 d PUD . .
C01_10 C 0.2491(14) 0.624(2) 0.0624(13) 0.385(19) Uiso 0.50 1 d PUD . .
C02_10 C 0.2387(17) 0.658(3) 0.0206(16) 0.39(2) Uiso 0.50 1 d PUD . .
C03_10 C 0.2429(16) 0.608(4) -0.0148(13) 0.38(2) Uiso 0.50 1 d PUD . .
C04_10 C 0.2889(17) 0.589(3) -0.0157(15) 0.42(2) Uiso 0.50 1 d PUD . .
C05_10 C 0.2971(17) 0.510(3) -0.0103(18) 0.43(2) Uiso 0.50 1 d PUD . .
C06_10 C 0.3443(17) 0.496(4) 0.0011(19) 0.461(17) Uiso 0.50 1 d PUD . .
C07_10 C 0.353(2) 0.435(3) 0.031(2) 0.43(2) Uiso 0.50 1 d PUD . .
C08_10 C 0.356(2) 0.455(3) 0.075(2) 0.421(17) Uiso 0.50 1 d PUD . .
C09_10 C 0.3514(15) 0.534(3) 0.0812(19) 0.404(17) Uiso 0.50 1 d PUD . .
C10_10 C 0.3108(17) 0.554(4) 0.0963(13) 0.395(17) Uiso 0.50 1 d PUD . .
C11_10 C 0.2951(15) 0.627(3) 0.0795(16) 0.396(18) Uiso 0.50 1 d PUD . .
O01_10 O 0.2238(15) 0.596(4) 0.0803(15) 0.45(2) Uiso 0.50 1 d PUD . .
C01_11 C 0.1913(13) 0.384(2) 0.0849(12) 0.395(18) Uiso 0.50 1 d PUD . .
C02_11 C 0.1682(17) 0.322(2) 0.0624(18) 0.404(17) Uiso 0.50 1 d PUD . .
C03_11 C 0.170(2) 0.325(3) 0.0163(17) 0.440(19) Uiso 0.50 1 d PUD . .
C04_11 C 0.1504(15) 0.392(3) -0.0035(16) 0.451(19) Uiso 0.50 1 d PUD . .
C05_11 C 0.1826(17) 0.441(3) -0.0179(16) 0.45(2) Uiso 0.50 1 d PUD . .
C06_11 C 0.1638(18) 0.513(4) -0.0299(13) 0.39(2) Uiso 0.50 1 d PUD . .
C07_11 C 0.194(2) 0.573(3) -0.016(2) 0.42(2) Uiso 0.50 1 d PUD . .
C08_11 C 0.187(2) 0.603(3) 0.025(2) 0.46(2) Uiso 0.50 1 d PUD . .
C09_11 C 0.1582(18) 0.559(3) 0.0472(17) 0.44(2) Uiso 0.50 1 d PUD . .
C10_11 C 0.1820(18) 0.517(2) 0.0825(13) 0.41(2) Uiso 0.50 1 d PUD . .
C11_11 C 0.1629(14) 0.446(3) 0.0888(14) 0.378(19) Uiso 0.50 1 d PUD . .
O01_11 O 0.2278(13) 0.383(3) 0.0969(14) 0.372(19) Uiso 0.50 1 d PUD . .
C01_12 C 0.2268(12) 0.270(2) 0.0624(12) 0.39(2) Uiso 0.50 1 d PUD . .
C02_12 C 0.2297(16) 0.237(3) 0.0211(15) 0.39(2) Uiso 0.50 1 d PUD . .
C03_12 C 0.2195(17) 0.287(4) -0.0144(12) 0.38(2) Uiso 0.50 1 d PUD . .
C04_12 C 0.1743(17) 0.312(3) -0.0201(14) 0.40(2) Uiso 0.50 1 d PUD . .
C05_12 C 0.1688(18) 0.390(3) -0.0153(18) 0.444(18) Uiso 0.50 1 d PUD . .
C06_12 C 0.1241(16) 0.411(3) -0.0097(17) 0.46(2) Uiso 0.50 1 d PUD . .
C07_12 C 0.1220(19) 0.471(3) 0.020(2) 0.45(2) Uiso 0.50 1 d PUD . .
C08_12 C 0.131(2) 0.451(3) 0.0648(19) 0.43(2) Uiso 0.50 1 d PUD . .
C09_12 C 0.1310(13) 0.372(3) 0.0710(17) 0.43(2) Uiso 0.50 1 d PUD . .
C10_12 C 0.1732(15) 0.345(3) 0.0905(13) 0.401(18) Uiso 0.50 1 d PUD . .
C11_12 C 0.1831(12) 0.272(3) 0.0741(15) 0.402(19) Uiso 0.50 1 d PUD . .
O01_12 O 0.2562(12) 0.293(3) 0.0843(12) 0.337(18) Uiso 0.50 1 d PUD . .
C01_13 C 0.6701(14) 0.978(2) 0.4084(11) 0.415(16) Uiso 0.50 1 d PUD . .
C02_13 C 0.6506(19) 1.044(2) 0.4244(18) 0.43(2) Uiso 0.50 1 d PUD . .
C03_13 C 0.649(2) 1.040(3) 0.4701(18) 0.44(2) Uiso 0.50 1 d PUD . .
C04_13 C 0.6297(15) 0.972(3) 0.4836(16) 0.40(2) Uiso 0.50 1 d PUD . .
C05_13 C 0.6629(17) 0.921(3) 0.5049(16) 0.423(19) Uiso 0.50 1 d PUD . .
C06_13 C 0.645(2) 0.849(4) 0.5122(14) 0.441(19) Uiso 0.50 1 d PUD . .
C07_13 C 0.674(2) 0.789(3) 0.502(2) 0.43(2) Uiso 0.50 1 d PUD . .
C08_13 C 0.658(2) 0.759(3) 0.459(2) 0.47(2) Uiso 0.50 1 d PUD . .
C09_13 C 0.6288(17) 0.808(3) 0.4319(18) 0.433(19) Uiso 0.50 1 d PUD . .
C10_13 C 0.651(2) 0.848(3) 0.4016(15) 0.424(19) Uiso 0.50 1 d PUD . .
C11_13 C 0.6369(15) 0.923(3) 0.3935(13) 0.395(18) Uiso 0.50 1 d PUD . .
O01_13 O 0.7063(14) 0.970(3) 0.4087(17) 0.416(18) Uiso 0.50 1 d PUD . .
C01_14 C 0.7476(13) 1.019(2) 0.4399(12) 0.38(2) Uiso 0.50 1 d PUD . .
C02_14 C 0.7530(17) 1.067(3) 0.4774(17) 0.42(2) Uiso 0.50 1 d PUD . .
C03_14 C 0.7455(17) 1.026(4) 0.5159(12) 0.40(2) Uiso 0.50 1 d PUD . .
C04_14 C 0.7014(16) 0.998(3) 0.5126(15) 0.364(19) Uiso 0.50 1 d PUD . .
C05_14 C 0.6993(17) 0.917(3) 0.5112(17) 0.40(2) Uiso 0.50 1 d PUD . .
C06_14 C 0.6540(19) 0.892(4) 0.5017(19) 0.434(18) Uiso 0.50 1 d PUD . .
C07_14 C 0.647(2) 0.830(3) 0.473(3) 0.457(17) Uiso 0.50 1 d PUD . .
C08_14 C 0.640(2) 0.850(4) 0.428(2) 0.454(19) Uiso 0.50 1 d PUD . .
C09_14 C 0.6466(15) 0.926(4) 0.4188(18) 0.410(18) Uiso 0.50 1 d PUD . .
C10_14 C 0.6885(16) 0.942(4) 0.4047(14) 0.410(17) Uiso 0.50 1 d PUD . .
C11_14 C 0.7031(14) 1.017(3) 0.4176(14) 0.400(17) Uiso 0.50 1 d PUD . .
O01_14 O 0.7755(13) 0.986(3) 0.4301(14) 0.39(2) Uiso 0.50 1 d PUD . .
C01_15 C 0.8102(13) 0.764(2) 0.4094(11) 0.407(18) Uiso 0.50 1 d PUD . .
C02_15 C 0.8212(19) 0.699(2) 0.4356(18) 0.432(18) Uiso 0.50 1 d PUD . .
C03_15 C 0.812(2) 0.707(3) 0.4794(16) 0.439(19) Uiso 0.50 1 d PUD . .
C04_15 C 0.8327(16) 0.771(3) 0.5012(14) 0.428(19) Uiso 0.50 1 d PUD . .
C05_15 C 0.8012(15) 0.832(3) 0.5039(17) 0.44(2) Uiso 0.50 1 d PUD . .
C06_15 C 0.823(2) 0.899(4) 0.5198(13) 0.46(2) Uiso 0.50 1 d PUD . .
C07_15 C 0.805(2) 0.966(3) 0.498(2) 0.43(2) Uiso 0.50 1 d PUD . .
C08_15 C 0.832(2) 0.987(3) 0.4654(19) 0.41(2) Uiso 0.50 1 d PUD . .
C09_15 C 0.8577(14) 0.925(3) 0.4530(16) 0.39(2) Uiso 0.50 1 d PUD . .
C10_15 C 0.8378(18) 0.891(3) 0.4126(13) 0.39(2) Uiso 0.50 1 d PUD . .
C11_15 C 0.8478(13) 0.813(3) 0.4105(14) 0.381(17) Uiso 0.50 1 d PUD . .
O01_15 O 0.7764(14) 0.777(3) 0.3920(13) 0.41(2) Uiso 0.50 1 d PUD . .
C01_16 C 0.7712(12) 0.658(2) 0.4300(13) 0.39(2) Uiso 0.50 1 d PUD . .
C02_16 C 0.7614(17) 0.624(3) 0.4688(16) 0.41(2) Uiso 0.50 1 d PUD . .
C03_16 C 0.7622(16) 0.676(4) 0.5042(14) 0.39(2) Uiso 0.50 1 d PUD . .
C04_16 C 0.8059(17) 0.705(3) 0.5173(13) 0.41(2) Uiso 0.50 1 d PUD . .
C05_16 C 0.8089(16) 0.784(3) 0.5122(18) 0.426(18) Uiso 0.50 1 d PUD . .
C06_16 C 0.8544(16) 0.809(3) 0.5162(15) 0.41(2) Uiso 0.50 1 d PUD . .
C07_16 C 0.8585(18) 0.869(3) 0.486(2) 0.39(2) Uiso 0.50 1 d PUD . .
C08_16 C 0.8695(19) 0.841(3) 0.4455(19) 0.40(2) Uiso 0.50 1 d PUD . .
C09_16 C 0.8681(13) 0.761(3) 0.4431(16) 0.40(2) Uiso 0.50 1 d PUD . .
C10_16 C 0.8313(15) 0.733(4) 0.4132(12) 0.410(17) Uiso 0.50 1 d PUD . .
C11_16 C 0.8176(13) 0.661(3) 0.4271(16) 0.44(2) Uiso 0.50 1 d PUD . .
O01_16 O 0.7453(13) 0.680(3) 0.4040(13) 0.39(2) Uiso 0.50 1 d PUD . .
O1A O 0.60111(14) 0.5739(3) 0.18738(13) 0.0818(13) Uani 1 1 d U . .
O2A O 0.86328(19) 0.3538(3) 0.42893(18) 0.0986(16) Uani 1 1 d U . .
O3A O 0.5373(2) 0.7989(3) 0.19281(16) 0.1045(18) Uani 1 1 d U . .
O4A O 1.0813(2) 0.9152(3) -0.0206(2) 0.1047(17) Uani 1 1 d U . .
O5A O 1.08370(18) 0.8143(3) 0.4824(2) 0.1037(17) Uani 1 1 d U . .
O6A O 0.46230(18) 0.5697(4) 0.29247(15) 0.1013(17) Uani 1 1 d U . .
O7A O -0.07122(19) 0.3504(4) 0.5989(2) 0.118(2) Uani 1 1 d U . .
O8A O 0.1369(2) -0.0439(3) 0.0632(2) 0.121(2) Uani 1 1 d U . .
O9A O -0.0706(2) 0.4485(4) 0.1036(2) 0.126(2) Uani 1 1 d U . .
O0B O 0.4342(2) 0.9312(4) 0.2289(3) 0.145(3) Uani 1 1 d U . .
O1B O 0.4291(3) 0.9611(4) 0.0876(4) 0.153(3) Uani 1 1 d U . .
O2B O 0.5109(3) 0.4540(5) 0.3279(3) 0.152(3) Uani 1 1 d U . .
O3B O 0.2450(3) 0.9442(6) 0.2581(2) 0.160(3) Uani 1 1 d U . .
O4B O 0.6320(3) 0.4601(5) 0.1510(3) 0.165(3) Uani 1 1 d U . .
O6B O 0.5695(3) 0.3619(4) 0.4000(5) 0.214(6) Uani 1 1 d U . .
O7B O 0.4134(3) 0.8404(4) 0.4982(5) 0.209(6) Uani 1 1 d U . .
O8B O 0.4356(3) 0.0540(5) 0.2702(3) 0.164(3) Uani 1 1 d U . .
O9B O 0.9712(6) 0.6694(6) 0.2155(3) 0.225(7) Uani 1 1 d U . .
O0C O 0.0300(5) 0.5569(17) 0.2739(4) 0.318(13) Uani 1 1 d U . .
O1C O 0.5656(3) 1.3354(7) 0.2805(6) 0.269(9) Uani 1 1 d U . .
O2C O 0.5864(3) 0.4236(7) 0.0802(5) 0.212(6) Uani 1 1 d U . .
O3C O 0.7359(6) 1.3455(6) 0.2544(4) 0.235(6) Uani 1 1 d U . .
O4C O 0.9227(3) 0.3973(9) 0.3659(5) 0.238(7) Uani 1 1 d U . .
O5C O 0.3750(5) -0.0160(8) 0.3062(4) 0.261(9) Uani 1 1 d U . .
O6C O 0.0603(5) 0.7738(10) 0.3306(5) 0.266(9) Uani 1 1 d U . .
O7C O 1.0215(6) 0.8584(11) 0.2694(5) 0.285(9) Uani 1 1 d U . .
O8C O 0.4088(4) 0.8296(8) 0.4181(6) 0.240(7) Uani 1 1 d U . .
O9C O 1.0779(4) 1.0127(11) 0.1294(7) 0.288(9) Uani 1 1 d U . .
O0D O 0.9986(5) 1.1658(9) 0.2081(4) 0.250(7) Uani 1 1 d U . .
O1D O 0.9340(5) 0.5470(10) 0.2208(6) 0.224(10) Uani 0.80(3) 1 d PU . .
O2D O 1.1085(5) 0.9333(8) 0.1908(6) 0.264(8) Uani 1 1 d U . .
O3D O 0.5470(5) 1.2060(12) 0.2300(5) 0.245(9) Uani 0.83 1 d PU . .
O4D O 0.6367(8) 1.3406(9) 0.2029(5) 0.268(10) Uani 0.86 1 d PU . .
O5D O 0.1434(8) -0.2517(9) 0.2839(5) 0.281(11) Uani 0.85 1 d PU . .
O6D O 0.8910(7) 1.3257(10) 0.2925(8) 0.262(9) Uani 0.81 1 d PU . .
O7D O 0.974(2) 1.145(4) 0.270(2) 0.49(4) Uani 0.51 1 d PU . .
O9D O 0.4766(5) 1.0127(15) 0.1656(5) 0.333(15) Uani 0.89 1 d PU . .
O1E O 0.0346(10) 0.0354(16) 0.3005(7) 0.342(14) Uani 0.89 1 d PU . .
O2E O 0.0724(6) 0.154(2) 0.2743(6) 0.337(17) Uani 0.82 1 d PU . .
O4E O 0.1637(9) -0.1171(12) 0.3113(7) 0.313(14) Uani 0.79 1 d PU . .
O5E O 0.9443(10) 1.3674(19) 0.1744(7) 0.319(18) Uani 0.68 1 d PU . .
O6E O 0.3613(10) -0.2629(11) 0.2912(5) 0.360(17) Uani 0.85 1 d PU . .
O7E O 0.5212(7) 1.122(2) 0.1972(5) 0.283(19) Uani 0.52 1 d PU . .
O8E O 0.1725(8) 0.0244(14) 0.2790(7) 0.319(14) Uani 0.82 1 d PU . .
O1P O 1.0533(4) 0.8228(9) 0.2014(4) 0.125(4) Uani 0.60 1 d PU O 1
O2P O 0.5038(3) 0.2496(5) 0.2983(3) 0.120(3) Uani 0.71 1 d PU P 1
O3P O -0.0317(8) 0.2649(17) 0.3102(7) 0.212(13) Uani 0.48 1 d PU Q 1
O4P O 0.9834(9) 0.9216(13) 0.2345(6) 0.183(8) Uani 0.48 1 d PU R 1
O5P O 0.3707(5) -0.1273(12) 0.3494(6) 0.190(6) Uani 0.64 1 d PU S 1
O6P O 0.2428(7) -0.1470(10) 0.3193(6) 0.167(7) Uani 0.47 1 d PU T 1
O7P O 0.8163(9) 0.4667(13) 0.1806(6) 0.266(11) Uani 0.73 1 d PU U 1
O8P O -0.0772(10) 0.2032(14) 0.2579(5) 0.206(10) Uani 0.48 1 d PU V 1
O9P O 0.5870(3) 0.4385(4) 0.0103(5) 0.135(5) Uani 0.64 1 d PU W 1
O1P O 1.0408(7) 0.8625(17) 0.1905(7) 0.138(8) Uani 0.40 1 d PU X 2
O2P O 0.4678(6) 0.1961(10) 0.3181(5) 0.090(5) Uani 0.29 1 d PU Y 2
O3P O -0.0433(6) 0.2141(15) 0.2946(6) 0.166(7) Uani 0.52 1 d PU . 2
O4P O 0.9971(7) 0.9991(15) 0.2473(6) 0.191(8) Uani 0.52 1 d PU Z 2
O5P O 0.3989(7) -0.1574(17) 0.3149(12) 0.195(10) Uani 0.36 1 d PU A 2
O6P O 0.2906(6) -0.1828(13) 0.2940(7) 0.209(9) Uani 0.53 1 d PU B 2
O7P O 0.8570(18) 0.335(3) 0.2257(14) 0.24(2) Uani 0.27 1 d PU C 2
O9P O 0.6310(8) 0.4327(12) -0.0089(12) 0.195(10) Uani 0.36 1 d PU D 2

loop_
_atom_site_aniso_label
_atom_site_aniso_U_11
_atom_site_aniso_U_22
_atom_site_aniso_U_33
_atom_site_aniso_U_23
_atom_site_aniso_U_13
_atom_site_aniso_U_12
C11_1 0.034(2) 0.040(2) 0.072(3) -0.007(2) -0.001(2) 0.004(2)
C21_1 0.039(2) 0.038(2) 0.061(3) 0.002(2) -0.001(2) 0.009(2)
C31_1 0.038(2) 0.039(2) 0.051(2) -0.005(2) 0.0000(19) 0.001(2)
C41_1 0.041(2) 0.030(2) 0.054(2) -0.006(2) -0.0042(19) -0.0014(19)
C51_1 0.039(2) 0.041(2) 0.054(3) -0.010(2) -0.0040(19) 0.003(2)
C61_1 0.057(3) 0.064(3) 0.051(3) -0.002(2) 0.002(2) 0.008(3)
O21_1 0.059(2) 0.055(2) 0.074(2) 0.0156(19) 0.0052(18) 0.0130(18)
O31_1 0.0470(18) 0.0462(17) 0.0558(19) -0.0033(15) 0.0076(14) 0.0043(15)
O41_1 0.0409(16) 0.0348(15) 0.0551(18) -0.0084(14) -0.0070(13) 0.0004(13)
O51_1 0.0458(17) 0.0440(17) 0.0550(19) -0.0103(15) -0.0049(14) 0.0086(15)
O61_1 0.057(2) 0.073(3) 0.059(2) -0.012(2) -0.0137(17) 0.011(2)
C12_1 0.042(2) 0.039(2) 0.056(3) 0.000(2) -0.014(2) 0.006(2)
C22_1 0.037(2) 0.043(2) 0.062(3) -0.004(2) -0.004(2) 0.006(2)
C32_1 0.048(3) 0.040(2) 0.042(2) -0.0053(19) -0.0036(19) 0.008(2)
C42_1 0.057(3) 0.034(2) 0.050(3) -0.007(2) -0.005(2) 0.003(2)
C52_1 0.085(4) 0.044(3) 0.047(3) -0.010(2) 0.006(2) 0.005(3)
C62_1 0.190(8) 0.068(4) 0.048(3) -0.010(3) 0.007(4) 0.006(5)
O22_1 0.060(2) 0.053(2) 0.068(2) 0.0046(18) 0.0122(17) 0.0029(18)
O32_1 0.080(3) 0.0425(18) 0.059(2) -0.0115(17) 0.0126(18) 0.0058(18)
O42_1 0.0547(19) 0.0370(16) 0.0562(19) -0.0026(15) -0.0013(15) 0.0090(15)
O52_1 0.080(2) 0.0391(17) 0.0513(19) -0.0070(15) -0.0183(17) 0.0102(17)
O62_1 0.225(8) 0.110(5) 0.086(4) 0.019(4) -0.040(5) 0.034(5)
C13_1 0.055(3) 0.037(2) 0.064(3) 0.006(2) -0.006(2) 0.001(2)
C23_1 0.055(3) 0.040(2) 0.075(3) 0.002(2) 0.010(2) 0.007(2)
C33_1 0.061(3) 0.044(3) 0.053(3) -0.002(2) -0.001(2) 0.006(2)
C43_1 0.048(3) 0.050(3) 0.055(3) 0.004(2) -0.004(2) 0.004(2)
C53_1 0.070(3) 0.059(3) 0.047(3) 0.004(2) -0.007(2) -0.004(3)
C63_1 0.138(6) 0.093(5) 0.060(4) -0.010(4) 0.021(4) -0.027(5)
O23_1 0.089(3) 0.0404(19) 0.082(3) -0.0060(19) 0.031(2) 0.0052(19)
O33_1 0.080(3) 0.056(2) 0.063(2) -0.0157(19) 0.0118(19) -0.014(2)
O43_1 0.0538(19) 0.0538(19) 0.057(2) 0.0056(17) -0.0047(15) 0.0012(16)
O53_1 0.074(2) 0.053(2) 0.056(2) 0.0048(18) -0.0137(17) -0.0049(19)
O63_1 0.218(8) 0.117(5) 0.096(4) 0.040(4) -0.047(5) -0.052(5)
C14_1 0.060(3) 0.061(3) 0.083(4) 0.019(3) 0.001(3) 0.001(3)
C24_1 0.057(3) 0.050(3) 0.093(4) 0.004(3) 0.005(3) -0.002(3)
C34_1 0.057(3) 0.052(3) 0.062(3) -0.002(3) -0.001(2) -0.006(2)
C44_1 0.052(3) 0.065(3) 0.071(3) 0.014(3) 0.003(2) 0.008(3)
C54_1 0.059(3) 0.097(5) 0.061(3) 0.005(3) -0.001(2) -0.005(3)
C64_1 0.090(5) 0.129(6) 0.077(4) 0.012(5) 0.000(3) -0.009(5)
O24_1 0.064(2) 0.075(3) 0.100(3) -0.013(2) 0.020(2) -0.011(2)
O34_1 0.055(2) 0.088(3) 0.076(2) -0.017(2) 0.0044(18) -0.016(2)
O44_1 0.0516(19) 0.067(2) 0.0562(19) 0.0089(18) 0.0002(15) 0.0038(18)
O54_1 0.062(2) 0.103(3) 0.070(2) 0.028(2) -0.0095(18) -0.011(2)
O64_1 0.108(4) 0.133(5) 0.103(4) 0.039(4) 0.006(3) -0.008(4)
C15_1 0.060(3) 0.072(4) 0.066(3) 0.019(3) 0.006(2) 0.004(3)
C25_1 0.057(3) 0.067(3) 0.071(3) 0.013(3) 0.003(2) 0.002(3)
C35_1 0.054(3) 0.068(3) 0.051(3) 0.003(3) 0.002(2) 0.008(3)
C45_1 0.059(3) 0.075(4) 0.048(3) 0.007(3) 0.007(2) 0.006(3)
C55_1 0.071(4) 0.107(5) 0.052(3) 0.000(3) -0.001(2) 0.018(4)
C65_1 0.114(6) 0.183(9) 0.063(4) -0.015(5) 0.003(4) 0.044(6)
O25_1 0.059(2) 0.068(2) 0.090(3) -0.011(2) 0.0087(19) 0.009(2)
O35_1 0.068(2) 0.084(3) 0.061(2) -0.008(2) -0.0055(18) 0.020(2)
O45_1 0.055(2) 0.068(2) 0.059(2) 0.0039(18) 0.0110(16) 0.0018(18)
O55_1 0.070(2) 0.111(3) 0.051(2) 0.023(2) 0.0061(17) 0.017(2)
O65_1 0.155(6) 0.274(11) 0.081(4) 0.014(6) 0.044(4) 0.040(7)
C16_1 0.065(3) 0.079(4) 0.073(3) 0.005(3) 0.021(3) 0.006(3)
C26_1 0.049(3) 0.084(4) 0.078(4) -0.008(3) 0.009(3) 0.004(3)
C36_1 0.054(3) 0.079(3) 0.052(3) -0.004(3) 0.005(2) 0.010(3)
C46_1 0.061(3) 0.078(3) 0.051(3) 0.003(3) 0.009(2) 0.009(3)
C56_1 0.081(4) 0.086(4) 0.049(3) -0.002(3) 0.004(3) 0.016(3)
C66_1 0.137(6) 0.115(6) 0.063(4) -0.013(4) -0.003(4) 0.042(6)
O26_1 0.068(3) 0.091(3) 0.098(3) -0.028(3) -0.015(2) 0.009(2)
O36_1 0.091(3) 0.105(4) 0.065(2) -0.014(3) -0.020(2) 0.024(3)
O46_1 0.057(2) 0.070(2) 0.057(2) 0.0022(18) 0.0143(16) 0.0073(19)
O56_1 0.093(3) 0.093(3) 0.055(2) 0.019(2) 0.024(2) 0.024(3)
O66_1 0.186(7) 0.218(9) 0.075(3) -0.011(5) 0.050(4) 0.047(7)
C17_1 0.051(3) 0.073(3) 0.066(3) -0.007(3) 0.013(2) 0.004(3)
C27_1 0.050(3) 0.068(3) 0.066(3) -0.002(3) 0.014(2) 0.004(2)
C37_1 0.042(3) 0.068(3) 0.053(3) -0.004(2) 0.005(2) 0.006(2)
C47_1 0.045(3) 0.078(3) 0.051(3) -0.009(3) 0.010(2) -0.003(3)
C57_1 0.069(4) 0.083(4) 0.059(3) -0.002(3) 0.004(3) 0.003(3)
C67_1 0.122(6) 0.122(6) 0.056(4) -0.011(4) -0.010(4) -0.020(5)
O27_1 0.058(2) 0.076(3) 0.073(2) -0.001(2) -0.0042(18) -0.008(2)
O37_1 0.053(2) 0.069(2) 0.057(2) 0.0053(18) 0.0006(15) -0.0013(18)
O47_1 0.0410(18) 0.077(2) 0.067(2) -0.0141(19) 0.0100(15) -0.0035(18)
O57_1 0.090(3) 0.082(3) 0.053(2) -0.005(2) 0.0147(19) 0.000(2)
O67_1 0.194(7) 0.130(6) 0.100(4) -0.042(4) 0.042(5) -0.028(5)
C18_1 0.040(3) 0.073(3) 0.081(3) -0.025(3) 0.014(2) -0.003(3)
C28_1 0.045(3) 0.065(3) 0.083(3) -0.016(3) -0.001(2) 0.002(3)
C38_1 0.051(3) 0.059(3) 0.062(3) -0.003(3) 0.004(2) 0.001(3)
C48_1 0.041(3) 0.068(3) 0.070(3) -0.018(3) 0.002(2) 0.001(2)
C58_1 0.046(3) 0.102(5) 0.062(3) -0.013(3) 0.008(2) -0.014(3)
C68_1 0.069(4) 0.152(6) 0.076(4) -0.023(5) 0.016(3) -0.041(5)
O28_1 0.052(2) 0.070(2) 0.084(3) 0.000(2) -0.0113(18) -0.006(2)
O38_1 0.066(2) 0.072(3) 0.071(2) 0.011(2) -0.0054(18) -0.012(2)
O48_1 0.0399(18) 0.057(2) 0.070(2) -0.0017(18) 0.0082(15) 0.0049(16)
O58_1 0.061(2) 0.112(4) 0.073(2) -0.037(3) 0.0218(19) -0.025(2)
O68_1 0.101(4) 0.156(5) 0.125(5) -0.063(5) 0.019(4) -0.027(4)
C19_1 0.043(3) 0.051(3) 0.076(3) -0.012(3) 0.001(2) 0.007(2)
C29_1 0.031(2) 0.054(3) 0.081(3) 0.006(3) -0.004(2) 0.001(2)
C39_1 0.042(3) 0.055(3) 0.060(3) 0.009(2) 0.005(2) 0.007(2)
C49_1 0.037(2) 0.045(3) 0.062(3) 0.000(2) 0.003(2) 0.007(2)
C59_1 0.043(3) 0.077(4) 0.064(3) -0.001(3) 0.007(2) 0.009(3)
C69_1 0.060(4) 0.121(5) 0.062(3) -0.004(4) 0.001(3) 0.020(4)
O29_1 0.0428(18) 0.068(2) 0.082(2) 0.024(2) 0.0015(16) 0.0102(18)
O39_1 0.049(2) 0.114(4) 0.067(2) 0.019(2) 0.0081(17) 0.018(2)
O49_1 0.0352(16) 0.0457(17) 0.071(2) -0.0014(17) -0.0010(14) 0.0076(14)
O59_1 0.0417(19) 0.072(2) 0.076(2) -0.014(2) 0.0044(16) 0.0071(18)
O69_1 0.075(3) 0.121(4) 0.097(4) -0.038(3) -0.015(3) 0.004(3)
C11_2 0.052(3) 0.062(3) 0.063(3) 0.020(3) 0.015(2) 0.010(3)
C21_2 0.047(3) 0.050(3) 0.087(4) 0.006(3) 0.004(2) 0.008(2)
C31_2 0.052(3) 0.052(3) 0.060(3) -0.001(2) 0.008(2) 0.007(2)
C41_2 0.040(2) 0.057(3) 0.059(3) 0.011(2) 0.008(2) 0.010(2)
C51_2 0.054(3) 0.089(4) 0.050(3) 0.002(3) 0.009(2) 0.011(3)
C61_2 0.088(5) 0.143(7) 0.068(4) 0.005(4) 0.007(3) 0.017(5)
O21_2 0.052(2) 0.068(2) 0.093(3) -0.020(2) 0.0007(19) 0.006(2)
O31_2 0.047(2) 0.080(3) 0.081(3) -0.021(2) 0.0089(17) 0.016(2)
O41_2 0.0483(18) 0.0508(19) 0.062(2) 0.0024(17) 0.0099(15) 0.0014(16)
O51_2 0.055(2) 0.104(3) 0.063(2) 0.030(2) 0.0212(17) 0.024(2)
O61_2 0.205(9) 0.167(7) 0.134(6) 0.054(6) -0.059(6) 0.006(7)
C12_2 0.044(3) 0.059(3) 0.078(3) 0.016(3) 0.010(2) -0.003(2)
C22_2 0.046(3) 0.048(3) 0.083(3) -0.003(3) 0.013(2) -0.002(2)
C32_2 0.041(2) 0.052(3) 0.056(3) 0.002(2) 0.006(2) -0.002(2)
C42_2 0.044(3) 0.058(3) 0.050(2) 0.008(2) 0.0017(19) -0.005(2)
C52_2 0.052(3) 0.089(4) 0.054(3) 0.000(3) 0.011(2) -0.013(3)
C62_2 0.086(4) 0.137(7) 0.053(3) -0.014(4) 0.017(3) -0.032(4)
O22_2 0.049(2) 0.056(2) 0.100(3) -0.021(2) 0.0190(19) -0.0097(18)
O32_2 0.053(2) 0.068(2) 0.071(2) -0.013(2) 0.0184(17) -0.0109(19)
O42_2 0.0397(16) 0.0504(18) 0.0567(18) 0.0064(16) 0.0022(13) -0.0016(15)
O52_2 0.048(2) 0.093(3) 0.063(2) 0.022(2) 0.0038(16) -0.007(2)
O62_2 0.128(5) 0.153(6) 0.109(4) 0.036(5) -0.040(4) -0.027(4)
C13_2 0.041(2) 0.063(3) 0.055(3) 0.006(2) -0.001(2) -0.003(2)
C23_2 0.034(2) 0.061(3) 0.063(3) 0.000(2) 0.006(2) -0.001(2)
C33_2 0.035(2) 0.057(3) 0.052(3) -0.002(2) 0.0088(19) -0.005(2)
C43_2 0.039(2) 0.061(3) 0.055(3) 0.004(2) 0.003(2) -0.006(2)
C53_2 0.055(3) 0.065(3) 0.057(3) -0.001(3) 0.007(2) -0.014(3)
C63_2 0.141(6) 0.092(5) 0.058(4) -0.014(4) 0.022(4) -0.040(5)
O23_2 0.051(2) 0.062(2) 0.073(2) -0.0139(19) 0.0097(17) -0.0063(18)
O33_2 0.063(2) 0.071(2) 0.062(2) -0.0044(19) 0.0244(17) -0.014(2)
O43_2 0.0434(18) 0.056(2) 0.058(2) -0.0023(17) 0.0003(15) -0.0102(16)
O53_2 0.060(2) 0.069(2) 0.0496(19) -0.0002(18) -0.0068(15) -0.0135(19)
O63_2 0.127(7) 0.144(10) 0.054(5) -0.036(6) -0.007(5) -0.059(8)
O63_2 0.27(2) 0.26(2) 0.098(9) -0.065(12) 0.085(12) -0.140(19)
C14_2 0.045(3) 0.055(3) 0.069(3) -0.004(2) -0.004(2) -0.007(2)
C24_2 0.048(3) 0.054(3) 0.066(3) -0.003(2) 0.007(2) -0.011(2)
C34_2 0.040(2) 0.059(3) 0.056(3) 0.000(2) 0.000(2) -0.010(2)
C44_2 0.042(3) 0.056(3) 0.060(3) 0.000(2) -0.002(2) -0.001(2)
C54_2 0.062(3) 0.067(3) 0.063(3) -0.001(3) 0.002(3) -0.002(3)
C64_2 0.110(5) 0.077(4) 0.064(3) -0.001(3) 0.014(3) 0.008(4)
O24_2 0.060(2) 0.063(2) 0.072(2) -0.007(2) 0.0136(18) -0.0084(19)
O34_2 0.060(2) 0.065(2) 0.062(2) 0.0048(18) 0.0117(17) -0.0079(19)
O44_2 0.0360(17) 0.060(2) 0.074(2) -0.0018(18) 0.0001(15) -0.0034(16)
O54_2 0.065(2) 0.060(2) 0.054(2) -0.0030(17) -0.0046(16) 0.0002(18)
O64_2 0.082(4) 0.096(5) 0.078(4) -0.011(4) 0.009(3) -0.011(4)
O64_2 0.20(2) 0.090(11) 0.051(7) 0.000(7) 0.026(10) -0.003(13)
C15_2 0.035(2) 0.061(3) 0.087(3) -0.008(3) 0.001(2) -0.005(2)
C25_2 0.042(3) 0.061(3) 0.079(3) -0.002(3) 0.010(2) 0.002(3)
C35_2 0.041(2) 0.056(3) 0.062(3) 0.001(2) 0.006(2) 0.002(2)
C45_2 0.033(2) 0.056(3) 0.068(3) -0.005(2) 0.006(2) -0.003(2)
C55_2 0.044(3) 0.076(4) 0.065(3) -0.008(3) 0.000(2) 0.003(3)
C65_2 0.076(4) 0.117(5) 0.063(3) -0.007(4) 0.005(3) 0.013(4)
O25_2 0.054(2) 0.082(3) 0.087(3) 0.011(2) 0.0247(19) 0.014(2)
O35_2 0.0483(19) 0.076(2) 0.066(2) 0.009(2) 0.0054(16) 0.0106(19)
O45_2 0.0337(16) 0.055(2) 0.070(2) -0.0074(17) 0.0058(14) -0.0034(15)
O55_2 0.0450(19) 0.085(3) 0.071(2) -0.018(2) -0.0105(16) 0.008(2)
O65_2 0.133(5) 0.158(6) 0.141(6) -0.069(5) 0.039(4) -0.031(5)
C16_2 0.037(2) 0.057(3) 0.081(3) -0.021(3) 0.009(2) -0.006(2)
C26_2 0.043(3) 0.045(3) 0.076(3) -0.007(3) 0.009(2) -0.004(2)
C36_2 0.031(2) 0.050(3) 0.064(3) -0.001(2) 0.0025(19) -0.002(2)
C46_2 0.037(2) 0.054(3) 0.070(3) -0.011(3) 0.006(2) -0.007(2)
C56_2 0.037(3) 0.097(4) 0.063(3) -0.018(3) 0.005(2) -0.007(3)
C66_2 0.066(4) 0.202(9) 0.061(4) -0.020(5) 0.005(3) -0.024(5)
O26_2 0.0398(17) 0.057(2) 0.082(2) 0.0050(19) 0.0144(16) 0.0024(17)
O36_2 0.0433(19) 0.097(3) 0.072(2) 0.004(2) 0.0010(17) -0.008(2)
O46_2 0.0356(16) 0.0479(18) 0.068(2) -0.0105(17) 0.0107(14) -0.0048(15)
O56_2 0.0413(19) 0.097(3) 0.077(2) -0.032(2) 0.0062(16) -0.014(2)
O66_2 0.078(6) 0.238(13) 0.084(6) -0.085(8) 0.027(4) -0.009(7)
O66_2 0.136(13) 0.31(3) 0.089(8) -0.007(15) -0.008(8) 0.016(18)
C17_2 0.042(2) 0.046(3) 0.067(3) -0.012(2) 0.012(2) -0.002(2)
C27_2 0.039(2) 0.043(2) 0.061(3) -0.008(2) 0.004(2) 0.000(2)
C37_2 0.033(2) 0.041(2) 0.051(2) -0.003(2) 0.0058(17) 0.000(2)
C47_2 0.039(2) 0.039(2) 0.052(2) -0.008(2) 0.0070(18) 0.000(2)
C57_2 0.042(3) 0.057(3) 0.056(3) -0.005(2) 0.004(2) -0.007(2)
C67_2 0.070(4) 0.099(5) 0.056(3) 0.007(3) -0.007(3) -0.014(3)
O27_2 0.0477(19) 0.053(2) 0.069(2) 0.0063(18) 0.0075(16) -0.0012(17)
O37_2 0.0447(17) 0.0469(17) 0.0490(17) -0.0013(15) -0.0022(13) -0.0067(15)
O47_2 0.0433(17) 0.0394(16) 0.0572(19) -0.0042(15) 0.0107(14) -0.0003(14)
O57_2 0.0489(19) 0.060(2) 0.059(2) -0.0202(17) 0.0125(15) -0.0097(17)
O67_2 0.063(4) 0.193(10) 0.043(3) -0.002(5) 0.020(3) 0.004(5)
O67_2 0.23(2) 0.27(3) 0.111(10) 0.019(17) -0.086(14) -0.05(2)
C18_2 0.048(3) 0.042(2) 0.052(3) -0.007(2) 0.014(2) 0.001(2)
C28_2 0.043(2) 0.040(2) 0.051(2) -0.005(2) 0.0079(19) 0.000(2)
C38_2 0.041(2) 0.037(2) 0.047(2) -0.0029(19) 0.0074(18) -0.0026(19)
C48_2 0.048(3) 0.035(2) 0.048(2) -0.0014(19) 0.0067(19) 0.000(2)
C58_2 0.067(3) 0.046(3) 0.050(3) -0.005(2) 0.006(2) -0.004(2)
C68_2 0.119(5) 0.058(3) 0.055(3) -0.003(3) -0.013(3) -0.013(4)
O28_2 0.062(2) 0.0439(18) 0.0545(19) 0.0026(16) 0.0073(16) 0.0034(17)
O38_2 0.059(2) 0.0439(18) 0.0485(18) -0.0040(15) -0.0023(15) -0.0060(16)
O48_2 0.0430(17) 0.0375(15) 0.0487(17) -0.0008(14) 0.0105(13) -0.0038(14)
O58_2 0.076(2) 0.0468(18) 0.0491(18) -0.0076(16) 0.0166(16) -0.0105(17)
O68_2 0.186(6) 0.105(4) 0.078(3) 0.005(3) 0.041(4) -0.008(4)
C19_2 0.042(2) 0.042(2) 0.045(2) 0.006(2) 0.0133(18) 0.001(2)
C29_2 0.042(2) 0.040(2) 0.048(2) 0.006(2) 0.0045(19) -0.003(2)
C39_2 0.047(2) 0.046(3) 0.043(2) -0.001(2) 0.0078(18) -0.007(2)
C49_2 0.044(2) 0.048(2) 0.045(2) 0.002(2) 0.0083(19) 0.000(2)
C59_2 0.052(3) 0.051(3) 0.047(2) 0.002(2) 0.005(2) 0.000(2)
C69_2 0.079(4) 0.080(4) 0.054(3) -0.004(3) 0.003(3) 0.015(3)
O29_2 0.0544(19) 0.0461(18) 0.0503(18) 0.0018(16) -0.0009(14) -0.0013(16)
O39_2 0.057(2) 0.0475(18) 0.0484(17) -0.0067(15) 0.0027(14) 0.0027(16)
O49_2 0.0408(17) 0.0487(17) 0.0573(18) 0.0063(16) 0.0130(14) 0.0033(15)
O59_2 0.0563(19) 0.0497(18) 0.0458(17) 0.0019(15) 0.0141(14) 0.0059(16)
O69_2 0.124(4) 0.081(3) 0.058(2) 0.020(2) 0.016(2) 0.026(3)
C11_3 0.031(2) 0.054(3) 0.075(3) 0.007(3) 0.004(2) 0.001(2)
C21_3 0.046(3) 0.055(3) 0.065(3) 0.000(2) 0.016(2) -0.006(2)
C31_3 0.044(2) 0.053(3) 0.055(3) -0.003(2) 0.006(2) 0.001(2)
C41_3 0.029(2) 0.057(3) 0.064(3) 0.003(2) 0.0024(19) 0.005(2)
C51_3 0.040(2) 0.071(3) 0.061(3) -0.002(3) 0.002(2) -0.004(3)
C61_3 0.065(4) 0.119(5) 0.061(3) -0.007(4) 0.004(3) -0.016(4)
O21_3 0.059(2) 0.071(2) 0.072(2) -0.005(2) 0.0252(18) -0.011(2)
O31_3 0.055(2) 0.082(3) 0.063(2) -0.021(2) 0.0106(16) -0.014(2)
O41_3 0.0310(15) 0.0554(19) 0.071(2) 0.0021(17) 0.0072(14) 0.0029(15)
O51_3 0.0411(18) 0.082(3) 0.060(2) 0.015(2) -0.0005(15) -0.0061(18)
O61_3 0.082(4) 0.119(5) 0.072(4) 0.030(4) 0.022(3) 0.001(4)
O61_3 0.123(15) 0.19(2) 0.090(9) -0.051(12) 0.037(10) -0.012(15)
C12_3 0.034(2) 0.057(3) 0.081(3) 0.015(3) 0.010(2) 0.006(2)
C22_3 0.035(2) 0.054(3) 0.081(3) 0.001(3) 0.012(2) -0.004(2)
C32_3 0.036(2) 0.058(3) 0.062(3) 0.000(2) 0.0058(19) 0.002(2)
C42_3 0.034(2) 0.053(3) 0.071(3) 0.008(3) 0.007(2) 0.003(2)
C52_3 0.042(3) 0.107(5) 0.057(3) 0.010(3) 0.006(2) 0.013(3)
C62_3 0.070(5) 0.237(11) 0.069(4) 0.004(6) 0.002(3) 0.053(6)
O22_3 0.0445(19) 0.057(2) 0.092(3) -0.015(2) 0.0184(17) -0.0060(17)
O32_3 0.0385(18) 0.100(3) 0.080(2) -0.017(2) -0.0026(17) 0.001(2)
O42_3 0.0347(16) 0.0516(19) 0.071(2) 0.0102(17) 0.0105(14) 0.0050(15)
O52_3 0.0368(18) 0.111(3) 0.073(2) 0.030(2) 0.0104(16) 0.017(2)
O62_3 0.140(6) 0.311(13) 0.165(7) 0.143(9) 0.070(6) 0.044(7)
C13_3 0.037(2) 0.044(2) 0.071(3) 0.011(2) 0.009(2) 0.004(2)
C23_3 0.040(2) 0.047(3) 0.059(3) 0.005(2) 0.004(2) -0.004(2)
C33_3 0.031(2) 0.041(2) 0.058(3) 0.003(2) -0.0030(18) -0.006(2)
C43_3 0.037(2) 0.034(2) 0.061(3) 0.008(2) 0.0053(19) -0.0004(19)
C53_3 0.043(3) 0.044(2) 0.064(3) 0.007(2) 0.003(2) 0.004(2)
C63_3 0.053(3) 0.066(3) 0.063(3) 0.004(3) -0.007(2) 0.008(3)
O23_3 0.0495(19) 0.053(2) 0.079(2) -0.0114(19) 0.0017(17) 0.0024(17)
O33_3 0.0448(17) 0.0461(18) 0.0595(19) -0.0009(16) -0.0060(14) 0.0021(15)
O43_3 0.0406(17) 0.0347(15) 0.0620(19) 0.0081(15) 0.0072(14) -0.0032(14)
O53_3 0.0481(19) 0.0502(18) 0.0605(19) 0.0145(16) 0.0086(15) 0.0132(16)
O63_3 0.066(2) 0.075(3) 0.071(2) 0.007(2) 0.0152(19) 0.019(2)
C14_3 0.042(3) 0.044(2) 0.062(3) 0.007(2) 0.013(2) -0.004(2)
C24_3 0.041(2) 0.040(2) 0.055(3) 0.004(2) 0.0069(19) -0.006(2)
C34_3 0.038(2) 0.035(2) 0.052(3) 0.007(2) 0.0035(19) 0.0016(19)
C44_3 0.044(3) 0.042(2) 0.057(3) 0.007(2) 0.006(2) 0.007(2)
C54_3 0.062(3) 0.042(2) 0.053(3) 0.008(2) -0.001(2) -0.001(2)
C64_3 0.123(6) 0.069(4) 0.062(4) 0.002(3) -0.012(3) 0.009(4)
O24_3 0.062(2) 0.0420(18) 0.061(2) -0.0011(16) 0.0016(16) 0.0000(17)
O34_3 0.060(2) 0.0390(17) 0.058(2) 0.0092(16) -0.0086(16) 0.0045(16)
O44_3 0.0436(17) 0.0331(15) 0.0608(19) -0.0009(14) 0.0105(14) 0.0044(14)
O54_3 0.067(2) 0.0467(18) 0.0525(19) 0.0121(16) 0.0119(16) 0.0069(17)
O64_3 0.182(6) 0.122(5) 0.088(4) -0.019(4) 0.044(4) 0.011(5)
C15_3 0.046(2) 0.042(2) 0.051(2) -0.008(2) 0.0125(19) 0.007(2)
C25_3 0.047(3) 0.035(2) 0.058(3) -0.005(2) 0.003(2) 0.010(2)
C35_3 0.043(2) 0.044(2) 0.045(2) 0.000(2) 0.0070(18) 0.008(2)
C45_3 0.048(3) 0.048(3) 0.053(3) -0.002(2) 0.012(2) 0.001(2)
C55_3 0.055(3) 0.061(3) 0.054(3) 0.002(2) 0.006(2) 0.006(3)
C65_3 0.094(5) 0.101(5) 0.056(3) 0.005(3) 0.000(3) -0.018(4)
O25_3 0.0547(19) 0.0412(17) 0.059(2) -0.0028(16) 0.0001(15) 0.0023(16)
O35_3 0.054(2) 0.0482(19) 0.060(2) 0.0072(17) -0.0001(16) -0.0053(17)
O45_3 0.0470(19) 0.058(2) 0.063(2) -0.0123(17) 0.0116(15) -0.0005(16)
O55_3 0.067(2) 0.0496(19) 0.0560(19) -0.0066(16) 0.0135(16) -0.0010(17)
O65_3 0.173(6) 0.122(5) 0.069(3) -0.023(3) 0.020(3) -0.008(4)
C16_3 0.057(3) 0.064(3) 0.082(3) -0.034(3) 0.017(3) -0.010(3)
C26_3 0.054(3) 0.054(3) 0.101(4) -0.022(3) 0.015(3) -0.008(3)
C36_3 0.046(3) 0.060(3) 0.070(3) -0.013(3) 0.005(2) -0.014(2)
C46_3 0.053(3) 0.074(4) 0.072(3) -0.021(3) 0.010(2) -0.004(3)
C56_3 0.058(3) 0.136(6) 0.066(3) -0.014(4) 0.012(3) -0.022(4)
C66_3 0.068(4) 0.293(15) 0.075(5) 0.007(7) 0.000(4) -0.044(7)
O26_3 0.049(2) 0.071(3) 0.118(3) 0.013(3) 0.002(2) -0.008(2)
O36_3 0.049(2) 0.087(3) 0.090(3) 0.009(2) 0.0045(19) -0.017(2)
O46_3 0.0473(19) 0.070(2) 0.068(2) -0.017(2) 0.0112(16) -0.0035(18)
O56_3 0.059(2) 0.130(4) 0.078(3) -0.045(3) 0.0228(19) -0.030(3)
O66_3 0.102(10) 0.39(3) 0.126(11) -0.112(16) 0.012(8) -0.100(15)
O66_3 0.226(19) 0.43(4) 0.074(7) 0.012(12) 0.028(9) -0.12(2)
C17_3 0.049(3) 0.069(3) 0.068(3) -0.022(3) -0.005(2) 0.001(3)
C27_3 0.046(3) 0.056(3) 0.086(4) -0.016(3) 0.008(2) -0.003(2)
C37_3 0.040(3) 0.055(3) 0.074(3) -0.009(3) 0.006(2) -0.001(2)
C47_3 0.045(3) 0.064(3) 0.063(3) -0.013(3) 0.004(2) 0.003(2)
C57_3 0.060(3) 0.088(4) 0.065(3) -0.009(3) 0.011(2) 0.007(3)
C67_3 0.106(5) 0.133(7) 0.061(4) 0.002(4) 0.025(3) 0.025(5)
O27_3 0.045(2) 0.065(2) 0.097(3) 0.006(2) 0.0099(19) 0.0070(18)
O37_3 0.054(2) 0.067(2) 0.067(2) 0.0036(19) 0.0119(17) 0.0085(19)
O47_3 0.0428(18) 0.0552(19) 0.068(2) -0.0088(18) 0.0037(15) -0.0022(16)
O57_3 0.063(2) 0.099(3) 0.067(2) -0.028(2) 0.0038(18) 0.008(2)
O67_3 0.168(7) 0.179(8) 0.108(5) -0.018(5) -0.040(5) 0.023(6)
C18_3 0.048(3) 0.054(3) 0.060(3) -0.007(2) -0.003(2) 0.005(2)
C28_3 0.035(2) 0.061(3) 0.064(3) 0.001(2) 0.000(2) 0.000(2)
C38_3 0.038(2) 0.054(3) 0.054(3) 0.001(2) 0.005(2) 0.008(2)
C48_3 0.045(3) 0.057(3) 0.058(3) -0.005(2) 0.003(2) 0.002(2)
C58_3 0.081(4) 0.066(3) 0.054(3) 0.004(3) 0.012(3) 0.017(3)
C68_3 0.202(9) 0.099(5) 0.061(4) 0.010(4) 0.034(5) 0.054(7)
O28_3 0.056(2) 0.060(2) 0.075(2) 0.014(2) 0.0103(18) 0.0085(18)
O38_3 0.055(2) 0.064(2) 0.061(2) 0.0021(18) 0.0175(16) 0.0048(18)
O48_3 0.0445(18) 0.0532(19) 0.062(2) -0.0001(17) 0.0061(15) 0.0035(16)
O58_3 0.068(2) 0.071(2) 0.058(2) -0.0080(19) -0.0054(17) 0.016(2)
O68_3 0.229(9) 0.265(13) 0.086(4) 0.023(6) -0.014(5) 0.121(9)
C19_3 0.056(3) 0.050(3) 0.053(3) 0.007(2) -0.003(2) 0.003(2)
C29_3 0.039(2) 0.051(3) 0.064(3) 0.008(2) 0.011(2) 0.006(2)
C39_3 0.039(2) 0.063(3) 0.048(3) 0.003(2) 0.0052(19) 0.002(2)
C49_3 0.038(2) 0.056(3) 0.053(3) 0.004(2) 0.003(2) -0.001(2)
C59_3 0.051(3) 0.061(3) 0.055(3) 0.000(2) 0.007(2) -0.006(2)
C69_3 0.064(3) 0.076(4) 0.056(3) 0.002(3) 0.011(2) 0.001(3)
O29_3 0.061(2) 0.061(2) 0.062(2) 0.0085(18) 0.0086(16) 0.0046(18)
O39_3 0.057(2) 0.064(2) 0.0519(19) -0.0053(17) 0.0081(15) -0.0020(18)
O49_3 0.0343(16) 0.0554(19) 0.063(2) 0.0022(16) -0.0005(14) 0.0014(15)
O59_3 0.060(2) 0.057(2) 0.0527(19) 0.0050(17) -0.0039(15) -0.0056(17)
O69_3 0.077(3) 0.090(3) 0.071(3) 0.014(2) 0.014(2) 0.006(2)
C11_4 0.036(2) 0.073(3) 0.077(3) 0.006(3) 0.012(2) -0.003(3)
C21_4 0.045(3) 0.061(3) 0.075(3) -0.003(3) 0.007(2) -0.003(3)
C31_4 0.046(2) 0.060(3) 0.058(3) 0.009(2) 0.011(2) 0.004(2)
C41_4 0.047(3) 0.064(3) 0.064(3) 0.013(3) 0.008(2) -0.004(2)
C51_4 0.058(3) 0.094(4) 0.061(3) 0.014(3) 0.005(2) 0.012(3)
C61_4 0.093(5) 0.167(7) 0.059(4) 0.025(5) 0.015(3) 0.038(6)
O21_4 0.054(2) 0.076(3) 0.074(2) -0.004(2) -0.0029(18) 0.004(2)
O31_4 0.062(2) 0.070(2) 0.063(2) -0.0064(19) 0.0034(17) 0.011(2)
O41_4 0.0427(18) 0.058(2) 0.071(2) 0.0077(18) 0.0097(15) -0.0005(16)
O51_4 0.067(2) 0.093(3) 0.071(2) 0.026(2) 0.0287(19) 0.015(2)
O61_4 0.170(7) 0.180(7) 0.148(6) 0.098(6) 0.028(5) 0.057(6)
C12_4 0.046(3) 0.063(3) 0.081(3) 0.023(3) 0.011(2) -0.005(2)
C22_4 0.045(3) 0.047(3) 0.079(3) 0.006(3) 0.006(2) -0.001(2)
C32_4 0.042(3) 0.054(3) 0.059(3) 0.001(2) 0.007(2) -0.005(2)
C42_4 0.040(2) 0.049(3) 0.069(3) 0.012(2) 0.006(2) -0.003(2)
C52_4 0.046(3) 0.086(4) 0.063(3) 0.013(3) 0.003(2) -0.002(3)
C62_4 0.064(4) 0.156(7) 0.067(4) 0.027(5) 0.005(3) 0.000(4)
O22_4 0.0465(19) 0.065(2) 0.078(2) -0.014(2) 0.0025(17) -0.0099(18)
O32_4 0.0453(19) 0.103(3) 0.064(2) -0.010(2) 0.0097(16) -0.010(2)
O42_4 0.0420(17) 0.0481(18) 0.069(2) 0.0102(17) 0.0031(15) -0.0022(15)
O52_4 0.049(2) 0.089(3) 0.071(2) 0.028(2) 0.0092(16) -0.004(2)
O62_4 0.127(5) 0.176(7) 0.116(5) 0.056(5) -0.014(4) 0.030(5)
C13_4 0.036(2) 0.043(2) 0.068(3) 0.014(2) 0.000(2) 0.000(2)
C23_4 0.042(3) 0.042(2) 0.070(3) 0.006(2) 0.001(2) 0.000(2)
C33_4 0.041(2) 0.039(2) 0.054(3) 0.003(2) 0.0082(19) 0.001(2)
C43_4 0.048(3) 0.034(2) 0.046(2) 0.0068(19) -0.0008(18) -0.003(2)
C53_4 0.049(3) 0.058(3) 0.054(3) 0.008(2) 0.004(2) -0.001(2)
C63_4 0.078(4) 0.098(5) 0.047(3) 0.001(3) 0.017(3) -0.027(4)
O23_4 0.065(2) 0.054(2) 0.078(2) -0.0163(19) 0.0109(19) -0.0110(19)
O33_4 0.0511(18) 0.0487(18) 0.0505(18) -0.0049(15) 0.0122(14) -0.0027(16)
O43_4 0.0411(16) 0.0368(15) 0.0475(17) 0.0048(14) -0.0010(13) 0.0060(13)
O53_4 0.056(2) 0.057(2) 0.059(2) 0.0199(17) -0.0017(16) -0.0067(17)
O63_4 0.094(3) 0.141(5) 0.066(3) 0.014(3) -0.013(2) -0.024(3)
C14_4 0.040(2) 0.039(2) 0.044(2) 0.003(2) -0.0028(18) 0.0033(19)
C24_4 0.042(2) 0.041(2) 0.050(2) -0.005(2) 0.0039(19) 0.000(2)
C34_4 0.044(2) 0.039(2) 0.042(2) 0.0008(19) 0.0039(19) 0.002(2)
C44_4 0.042(2) 0.038(2) 0.040(2) 0.0038(19) 0.0012(18) 0.006(2)
C54_4 0.054(3) 0.035(2) 0.046(2) -0.002(2) 0.002(2) -0.003(2)
C64_4 0.088(4) 0.043(3) 0.042(3) 0.006(2) 0.009(2) 0.004(3)
O24_4 0.063(2) 0.0499(19) 0.0534(19) -0.0100(16) 0.0168(16) 0.0012(17)
O34_4 0.075(2) 0.0461(18) 0.0461(18) 0.0063(15) 0.0166(16) 0.0042(17)
O44_4 0.0438(17) 0.0333(15) 0.0405(15) -0.0007(13) -0.0017(12) 0.0031(13)
O54_4 0.059(2) 0.0369(16) 0.0445(17) 0.0059(14) -0.0094(14) 0.0032(15)
O64_4 0.087(3) 0.065(2) 0.063(2) -0.014(2) -0.019(2) -0.001(2)
C15_4 0.039(2) 0.041(2) 0.044(2) -0.005(2) 0.0008(18) 0.003(2)
C25_4 0.052(3) 0.038(2) 0.049(2) -0.002(2) 0.009(2) -0.003(2)
C35_4 0.059(3) 0.049(3) 0.040(2) 0.006(2) -0.001(2) 0.013(2)
C45_4 0.038(2) 0.043(2) 0.042(2) -0.002(2) -0.0008(18) 0.003(2)
C55_4 0.037(2) 0.046(2) 0.044(2) -0.003(2) -0.0030(18) 0.004(2)
C65_4 0.053(3) 0.054(3) 0.042(2) 0.003(2) 0.002(2) 0.007(2)
O25_4 0.087(3) 0.0433(18) 0.0526(19) 0.0048(16) 0.0300(18) 0.0047(18)
O35_4 0.096(3) 0.057(2) 0.055(2) 0.0164(19) 0.0107(19) 0.027(2)
O45_4 0.0404(17) 0.0521(18) 0.0505(17) -0.0065(15) -0.0040(13) 0.0053(15)
O55_4 0.0408(16) 0.0478(17) 0.0388(15) -0.0038(14) -0.0021(12) 0.0080(14)
O65_4 0.063(2) 0.067(2) 0.0526(19) -0.0151(18) -0.0012(16) 0.0079(19)
C16_4 0.045(3) 0.051(3) 0.078(3) -0.020(3) -0.005(2) 0.005(2)
C26_4 0.046(3) 0.048(3) 0.080(3) 0.000(3) 0.005(2) 0.009(2)
C36_4 0.048(3) 0.043(3) 0.066(3) 0.006(2) -0.004(2) 0.006(2)
C46_4 0.044(2) 0.059(3) 0.063(3) -0.010(2) -0.004(2) 0.002(2)
C56_4 0.056(3) 0.089(4) 0.057(3) -0.006(3) -0.005(2) 0.014(3)
C66_4 0.060(4) 0.199(9) 0.063(4) 0.031(5) -0.008(3) 0.019(5)
O26_4 0.054(2) 0.064(2) 0.102(3) 0.023(2) 0.013(2) 0.014(2)
O36_4 0.048(2) 0.072(2) 0.083(3) 0.026(2) 0.0004(18) 0.0153(19)
O46_4 0.0463(18) 0.0561(19) 0.0577(19) -0.0026(17) -0.0030(14) 0.0034(16)
O56_4 0.0443(19) 0.099(3) 0.064(2) -0.021(2) -0.0047(16) 0.016(2)
O66_4 0.106(4) 0.195(8) 0.123(5) 0.066(5) 0.008(4) -0.004(5)
C17_4 0.050(3) 0.067(3) 0.074(3) -0.007(3) 0.006(2) -0.001(3)
C27_4 0.047(3) 0.061(3) 0.078(3) 0.000(3) 0.001(2) 0.002(2)
C37_4 0.046(3) 0.069(3) 0.062(3) 0.006(3) 0.003(2) 0.001(2)
C47_4 0.047(3) 0.068(3) 0.056(3) -0.006(3) -0.002(2) -0.011(3)
C57_4 0.076(4) 0.096(4) 0.048(3) 0.000(3) -0.002(2) -0.011(3)
C67_4 0.096(5) 0.170(9) 0.076(4) 0.032(5) -0.019(4) -0.042(5)
O27_4 0.045(2) 0.069(2) 0.098(3) 0.022(2) 0.0041(19) -0.0022(19)
O37_4 0.057(2) 0.096(3) 0.066(2) 0.023(2) -0.0152(17) -0.015(2)
O47_4 0.056(2) 0.060(2) 0.0560(19) -0.0023(17) 0.0052(15) -0.0027(18)
O57_4 0.062(2) 0.103(3) 0.054(2) -0.017(2) 0.0019(17) -0.017(2)
O67_4 0.092(6) 0.237(13) 0.046(4) -0.016(6) 0.023(4) -0.060(7)
O77_4 0.39(4) 0.26(3) 0.063(7) 0.004(14) 0.008(14) -0.07(3)
C18_4 0.063(3) 0.068(3) 0.069(3) -0.010(3) 0.017(3) -0.009(3)
C28_4 0.049(3) 0.076(3) 0.077(3) 0.010(3) 0.005(3) -0.006(3)
C38_4 0.054(3) 0.077(3) 0.059(3) 0.003(3) 0.003(2) -0.012(3)
C48_4 0.056(3) 0.068(3) 0.051(3) -0.004(2) 0.008(2) -0.011(3)
C58_4 0.078(4) 0.078(4) 0.057(3) -0.006(3) 0.001(3) -0.018(3)
C68_4 0.137(6) 0.086(5) 0.063(4) 0.000(4) -0.016(4) -0.022(5)
O28_4 0.066(3) 0.088(3) 0.089(3) 0.027(3) -0.018(2) -0.008(2)
O38_4 0.087(3) 0.099(3) 0.063(2) 0.007(2) -0.013(2) -0.030(3)
O48_4 0.054(2) 0.077(2) 0.060(2) -0.0075(19) 0.0169(17) -0.010(2)
O58_4 0.080(3) 0.080(3) 0.056(2) -0.012(2) 0.0120(18) -0.022(2)
O68_4 0.194(7) 0.108(4) 0.080(3) 0.008(3) 0.048(4) -0.039(5)
C19_4 0.060(3) 0.066(3) 0.057(3) -0.005(3) 0.018(2) -0.005(3)
C29_4 0.045(3) 0.072(3) 0.062(3) -0.006(3) 0.011(2) -0.004(2)
C39_4 0.048(3) 0.063(3) 0.050(3) -0.004(2) 0.007(2) -0.002(2)
C49_4 0.042(3) 0.076(3) 0.054(3) -0.004(3) 0.014(2) -0.003(3)
C59_4 0.072(4) 0.082(4) 0.058(3) 0.002(3) -0.003(3) 0.005(3)
C69_4 0.146(7) 0.111(6) 0.065(4) -0.007(4) -0.007(4) 0.028(5)
O29_4 0.064(2) 0.076(3) 0.066(2) -0.001(2) 0.0017(18) 0.010(2)
O39_4 0.059(2) 0.065(2) 0.059(2) -0.0060(18) -0.0018(16) 0.0021(19)
O49_4 0.0407(18) 0.064(2) 0.068(2) 0.0023(18) 0.0103(15) -0.0012(17)
O59_4 0.093(3) 0.074(3) 0.054(2) -0.0056(19) 0.022(2) 0.002(2)
O69_4 0.230(9) 0.146(7) 0.111(5) 0.046(5) 0.066(6) 0.022(6)
C01_5 0.37(2) 0.35(3) 0.46(3) 0.06(2) 0.03(2) 0.07(2)
C02_5 0.32(2) 0.36(3) 0.43(3) 0.03(2) 0.02(2) 0.07(2)
C03_5 0.33(2) 0.40(3) 0.43(3) 0.00(2) -0.01(3) 0.01(2)
C04_5 0.36(2) 0.35(2) 0.44(3) -0.04(2) -0.01(3) 0.01(2)
C05_5 0.38(3) 0.38(3) 0.43(3) 0.04(3) 0.04(3) 0.02(2)
C06_5 0.38(2) 0.38(3) 0.38(3) 0.03(2) 0.04(3) 0.04(2)
C07_5 0.34(3) 0.37(3) 0.36(3) -0.01(2) 0.09(2) 0.05(2)
C08_5 0.34(2) 0.37(2) 0.28(2) 0.05(2) 0.05(2) 0.05(2)
C09_5 0.38(3) 0.37(3) 0.28(2) 0.07(2) 0.06(2) 0.02(2)
C10_5 0.41(2) 0.33(3) 0.34(3) 0.08(3) 0.07(2) 0.02(2)
C11_5 0.40(3) 0.34(3) 0.40(3) 0.04(3) 0.09(2) 0.03(2)
O01_5 0.54(4) 0.52(5) 0.57(4) 0.19(4) -0.08(3) -0.07(4)
C01_6 0.45(2) 0.41(3) 0.44(3) 0.08(3) 0.06(2) -0.01(2)
C02_6 0.42(2) 0.40(3) 0.46(3) 0.09(3) 0.02(3) 0.03(3)
C03_6 0.42(3) 0.42(3) 0.47(3) 0.07(3) 0.09(3) 0.01(3)
C04_6 0.36(3) 0.44(3) 0.49(3) 0.08(3) 0.04(3) -0.02(2)
C05_6 0.35(3) 0.40(3) 0.46(3) 0.06(3) 0.00(2) -0.06(2)
C06_6 0.39(3) 0.42(3) 0.41(3) 0.08(3) 0.03(3) -0.02(2)
C07_6 0.37(3) 0.43(3) 0.40(3) 0.01(3) 0.00(3) 0.00(3)
C08_6 0.37(3) 0.44(3) 0.39(3) 0.00(2) 0.03(3) -0.01(2)
C09_6 0.35(3) 0.47(3) 0.36(3) -0.03(2) 0.08(2) -0.02(3)
C10_6 0.43(3) 0.46(3) 0.38(3) -0.01(3) 0.08(2) -0.03(3)
C11_6 0.41(3) 0.44(3) 0.40(3) -0.03(2) 0.05(2) 0.02(3)
O01_6 0.61(4) 0.53(5) 0.47(3) 0.10(3) 0.20(3) 0.06(4)
C01_7 0.44(3) 0.38(3) 0.55(3) 0.03(2) 0.09(3) 0.01(2)
C02_7 0.43(3) 0.30(2) 0.51(3) -0.02(2) 0.14(3) -0.04(2)
C03_7 0.42(3) 0.27(2) 0.45(3) 0.01(2) 0.12(2) -0.05(2)
C04_7 0.43(3) 0.27(2) 0.42(3) 0.02(2) 0.09(2) -0.01(2)
C05_7 0.40(3) 0.29(2) 0.38(3) 0.01(2) 0.06(2) -0.02(2)
C06_7 0.32(2) 0.29(2) 0.42(3) -0.01(2) 0.05(2) -0.03(2)
C07_7 0.36(2) 0.27(2) 0.46(3) -0.02(2) 0.05(2) -0.04(2)
C08_7 0.41(3) 0.25(2) 0.52(3) -0.05(3) 0.07(2) 0.01(2)
C09_7 0.38(3) 0.29(2) 0.58(3) 0.00(3) 0.03(2) 0.10(3)
C10_7 0.36(2) 0.40(3) 0.66(3) 0.04(3) 0.02(3) 0.07(3)
C11_7 0.37(3) 0.38(3) 0.67(3) 0.02(3) 0.08(3) 0.07(3)
O01_7 0.63(4) 0.59(4) 0.40(2) 0.02(3) -0.18(2) 0.03(4)
C01_8 0.47(3) 0.43(3) 0.50(3) 0.03(3) 0.12(2) -0.02(2)
C02_8 0.36(3) 0.46(3) 0.55(3) 0.05(3) 0.10(3) -0.06(2)
C03_8 0.24(2) 0.45(3) 0.53(3) 0.04(3) 0.16(2) -0.05(2)
C04_8 0.37(3) 0.44(3) 0.51(3) 0.03(3) 0.13(3) -0.02(3)
C05_8 0.40(3) 0.36(3) 0.50(3) 0.02(3) 0.08(3) -0.07(2)
C06_8 0.39(3) 0.36(3) 0.46(3) -0.02(3) 0.09(3) -0.07(2)
C07_8 0.41(3) 0.39(3) 0.45(3) -0.01(3) 0.11(3) -0.06(3)
C08_8 0.47(3) 0.41(3) 0.46(3) -0.01(3) 0.12(3) -0.01(3)
C09_8 0.47(3) 0.41(3) 0.43(3) 0.00(3) 0.12(3) -0.01(3)
C10_8 0.47(3) 0.42(3) 0.46(3) -0.02(3) 0.13(3) -0.02(3)
C11_8 0.43(3) 0.43(3) 0.53(3) 0.02(3) 0.13(2) 0.00(3)
O01_8 0.67(5) 0.49(5) 0.51(3) 0.02(4) 0.14(3) 0.00(4)
O1A 0.079(3) 0.102(3) 0.063(2) 0.011(2) 0.008(2) 0.018(3)
O2A 0.111(4) 0.071(3) 0.107(4) -0.004(3) -0.005(3) 0.011(3)
O3A 0.155(5) 0.086(3) 0.082(3) -0.005(3) 0.049(3) 0.005(3)
O4A 0.098(4) 0.098(4) 0.124(4) 0.011(4) 0.038(3) 0.026(3)
O5A 0.091(3) 0.090(3) 0.139(5) 0.004(3) 0.047(3) 0.020(3)
O6A 0.102(4) 0.126(4) 0.081(3) -0.025(3) 0.028(3) -0.027(3)
O7A 0.091(4) 0.121(5) 0.145(5) 0.006(4) 0.025(4) -0.014(4)
O8A 0.146(5) 0.071(3) 0.138(5) 0.008(3) -0.010(4) -0.013(3)
O9A 0.100(4) 0.129(5) 0.154(6) -0.012(5) 0.037(4) -0.014(4)
O0B 0.102(4) 0.095(4) 0.214(8) -0.001(5) -0.054(5) 0.013(4)
O1B 0.121(5) 0.079(4) 0.266(11) -0.013(5) 0.051(6) 0.006(4)
O2B 0.157(6) 0.147(6) 0.165(7) -0.016(6) 0.070(6) -0.031(5)
O3B 0.189(7) 0.175(8) 0.110(5) -0.003(5) -0.002(5) -0.072(7)
O4B 0.182(8) 0.142(7) 0.186(8) -0.046(6) 0.077(7) -0.016(6)
O6B 0.140(7) 0.085(4) 0.43(2) -0.025(8) 0.098(10) -0.013(5)
O7B 0.146(7) 0.066(4) 0.422(19) 0.009(7) 0.068(9) 0.002(4)
O8B 0.155(6) 0.159(7) 0.160(6) 0.063(6) -0.037(5) -0.035(6)
O9B 0.42(2) 0.135(7) 0.157(7) 0.033(6) 0.156(11) 0.001(9)
O0C 0.206(12) 0.59(4) 0.153(9) -0.070(16) 0.023(8) -0.091(19)
O1C 0.145(8) 0.174(10) 0.48(2) 0.144(14) 0.018(11) 0.030(7)
O2C 0.095(5) 0.224(11) 0.316(15) -0.090(11) 0.022(7) 0.038(6)
O3C 0.375(19) 0.138(8) 0.176(9) 0.009(7) -0.010(11) 0.024(10)
O4C 0.122(7) 0.245(14) 0.327(17) 0.035(13) -0.028(9) 0.060(8)
O5C 0.339(17) 0.210(12) 0.191(9) -0.093(9) -0.101(11) 0.128(12)
O6C 0.263(15) 0.267(17) 0.237(13) -0.110(13) -0.066(12) 0.115(13)
O7C 0.35(2) 0.33(2) 0.201(11) 0.009(13) 0.145(13) 0.100(18)
O8C 0.165(9) 0.186(11) 0.38(2) 0.054(13) 0.086(11) -0.051(8)
O9C 0.140(9) 0.268(17) 0.43(2) -0.056(18) -0.030(12) -0.057(10)
O0D 0.316(17) 0.257(15) 0.168(9) -0.027(10) 0.002(10) -0.054(14)
O1D 0.210(14) 0.225(17) 0.243(17) -0.053(14) 0.051(12) -0.087(13)
O2D 0.224(13) 0.180(11) 0.41(2) -0.047(14) 0.132(15) -0.042(10)
O3D 0.200(12) 0.32(2) 0.213(14) 0.151(15) 0.042(11) 0.104(14)
O4D 0.49(3) 0.161(11) 0.190(12) -0.046(10) 0.162(16) -0.070(16)
O5D 0.48(3) 0.191(13) 0.225(14) -0.053(12) 0.213(18) -0.113(17)
O6D 0.264(18) 0.176(13) 0.36(3) 0.051(16) 0.106(18) 0.024(13)
O7D 0.42(6) 0.45(7) 0.63(8) -0.14(7) 0.18(6) -0.19(6)
O9D 0.239(15) 0.56(4) 0.210(13) 0.117(19) 0.063(12) 0.26(2)
O1E 0.45(3) 0.34(3) 0.27(2) -0.09(2) 0.17(2) -0.10(3)
O2E 0.239(17) 0.58(5) 0.218(15) 0.08(2) 0.116(14) 0.14(3)
O4E 0.48(3) 0.25(2) 0.27(2) -0.104(17) 0.25(2) -0.08(2)
O5E 0.38(3) 0.36(4) 0.197(17) 0.11(2) -0.02(2) -0.16(3)
O6E 0.65(4) 0.249(19) 0.215(15) 0.153(15) 0.18(2) 0.24(2)
O7E 0.215(19) 0.55(5) 0.096(10) 0.17(2) 0.056(11) 0.17(3)
O8E 0.37(3) 0.33(3) 0.31(2) 0.14(2) 0.22(2) 0.10(2)
O1P 0.114(9) 0.163(13) 0.099(8) -0.022(8) 0.017(7) 0.018(8)
O2P 0.125(6) 0.098(6) 0.126(6) 0.001(5) -0.021(5) 0.021(5)
O3P 0.22(2) 0.22(2) 0.154(16) -0.098(17) -0.080(15) 0.030(18)
O4P 0.27(2) 0.181(17) 0.106(10) 0.020(12) 0.065(13) 0.032(17)
O5P 0.153(11) 0.206(15) 0.210(15) -0.005(13) 0.029(11) 0.038(11)
O6P 0.215(19) 0.120(12) 0.156(14) -0.012(11) -0.009(13) 0.049(13)
O7P 0.39(3) 0.231(19) 0.192(14) -0.043(14) 0.101(16) -0.10(2)
O8P 0.31(3) 0.21(2) 0.089(10) 0.036(12) -0.005(14) 0.04(2)
O9P 0.072(5) 0.050(4) 0.278(14) -0.008(6) 0.000(7) 0.000(4)
O1P 0.099(12) 0.19(2) 0.107(12) 0.010(14) -0.034(9) 0.025(13)
O2P 0.111(13) 0.089(11) 0.079(10) -0.008(9) 0.040(9) 0.011(10)
O3P 0.152(13) 0.22(2) 0.131(13) 0.019(14) 0.052(11) 0.009(14)
O4P 0.216(17) 0.23(2) 0.135(12) -0.030(13) 0.050(12) 0.041(16)
O5P 0.112(14) 0.17(2) 0.30(3) 0.02(2) 0.018(17) 0.036(15)
O6P 0.181(15) 0.21(2) 0.225(19) 0.063(17) -0.008(14) -0.059(15)
O7P 0.27(4) 0.26(4) 0.20(3) -0.14(3) 0.06(3) 0.03(4)
O9P 0.149(16) 0.091(12) 0.34(3) -0.026(17) 0.018(18) 0.012(12)

loop_
_atom_type_symbol
_atom_type_description
_atom_type_scat_dispersion_real
_atom_type_scat_dispersion_imag
_atom_type_scat_source
C C 0.0181 0.0091 'International Tables Vol C Tables 4.2.6.8 and 6.1.1.4'
O O 0.0492 0.0322 'International Tables Vol C Tables 4.2.6.8 and 6.1.1.4'
H H 0.0000 0.0000 'International Tables Vol C Tables 4.2.6.8 and 6.1.1.4'

loop_
_geom_angle_atom_site_label_1
_geom_angle_atom_site_label_2
_geom_angle_atom_site_label_3
_geom_angle
O51_1 C11_1 O49_1 110.2(4)
O51_1 C11_1 C21_1 112.7(4)
O49_1 C11_1 C21_1 107.4(4)
O21_1 C21_1 C31_1 109.8(4)
O21_1 C21_1 C11_1 113.0(4)
C31_1 C21_1 C11_1 110.3(4)
O31_1 C31_1 C41_1 109.3(4)
O31_1 C31_1 C21_1 110.6(4)
C41_1 C31_1 C21_1 108.0(4)
O41_1 C41_1 C31_1 108.7(4)
O41_1 C41_1 C51_1 110.9(4)
C31_1 C41_1 C51_1 111.4(4)
O51_1 C51_1 C61_1 107.0(4)
O51_1 C51_1 C41_1 107.0(4)
C61_1 C51_1 C41_1 116.2(4)
O61_1 C61_1 C51_1 113.9(5)
C12_1 O41_1 C41_1 116.0(3)
C11_1 O51_1 C51_1 114.7(4)
O41_1 C12_1 O52_1 111.0(4)
O41_1 C12_1 C22_1 109.6(4)
O52_1 C12_1 C22_1 110.7(4)
O22_1 C22_1 C12_1 111.7(4)
O22_1 C22_1 C32_1 112.1(4)
C12_1 C22_1 C32_1 111.7(4)
O32_1 C32_1 C42_1 109.4(4)
O32_1 C32_1 C22_1 111.7(4)
C42_1 C32_1 C22_1 108.5(4)
O42_1 C42_1 C32_1 108.5(4)
O42_1 C42_1 C52_1 109.9(4)
C32_1 C42_1 C52_1 110.9(4)
O52_1 C52_1 C62_1 104.3(5)
O52_1 C52_1 C42_1 108.3(5)
C62_1 C52_1 C42_1 114.7(5)
O62_1 C62_1 C52_1 112.1(8)
C13_1 O42_1 C42_1 117.2(4)
C12_1 O52_1 C52_1 115.4(4)
O53_1 C13_1 O42_1 111.3(5)
O53_1 C13_1 C23_1 113.0(4)
O42_1 C13_1 C23_1 108.7(4)
O23_1 C23_1 C13_1 112.3(4)
O23_1 C23_1 C33_1 111.8(5)
C13_1 C23_1 C33_1 110.9(5)
O33_1 C33_1 C43_1 108.6(4)
O33_1 C33_1 C23_1 111.0(4)
C43_1 C33_1 C23_1 108.0(4)
O43_1 C43_1 C53_1 110.9(4)
O43_1 C43_1 C33_1 109.8(4)
C53_1 C43_1 C33_1 110.2(4)
O53_1 C53_1 C43_1 108.3(5)
O53_1 C53_1 C63_1 107.4(5)
C43_1 C53_1 C63_1 114.1(5)
O63_1 C63_1 C53_1 113.6(8)
C14_1 O43_1 C43_1 117.4(4)
C13_1 O53_1 C53_1 114.6(4)
O54_1 C14_1 O43_1 113.3(6)
O54_1 C14_1 C24_1 111.5(5)
O43_1 C14_1 C24_1 106.9(5)
O24_1 C24_1 C34_1 114.4(5)
O24_1 C24_1 C14_1 112.8(5)
C34_1 C24_1 C14_1 110.2(5)
O34_1 C34_1 C44_1 111.6(5)
O34_1 C34_1 C24_1 109.2(5)
C44_1 C34_1 C24_1 109.5(5)
O44_1 C44_1 C54_1 112.7(5)
O44_1 C44_1 C34_1 109.1(4)
C54_1 C44_1 C34_1 111.5(5)
O54_1 C54_1 C44_1 112.4(6)
O54_1 C54_1 C64_1 104.4(5)
C44_1 C54_1 C64_1 113.0(6)
O64_1 C64_1 C54_1 112.7(8)
C15_1 O44_1 C44_1 117.8(4)
C14_1 O54_1 C54_1 115.7(4)
O44_1 C15_1 O55_1 111.6(5)
O44_1 C15_1 C25_1 108.5(5)
O55_1 C15_1 C25_1 110.0(5)
O25_1 C25_1 C35_1 111.6(5)
O25_1 C25_1 C15_1 109.1(5)
C35_1 C25_1 C15_1 111.5(5)
O35_1 C35_1 C25_1 110.8(5)
O35_1 C35_1 C45_1 107.8(4)
C25_1 C35_1 C45_1 108.2(5)
O45_1 C45_1 C35_1 108.8(4)
O45_1 C45_1 C55_1 111.0(5)
C35_1 C45_1 C55_1 109.2(5)
O55_1 C55_1 C65_1 105.0(6)
O55_1 C55_1 C45_1 109.2(6)
C65_1 C55_1 C45_1 112.8(6)
O65_1 C65_1 C55_1 113.3(10)
C16_1 O45_1 C45_1 116.7(5)
C15_1 O55_1 C55_1 115.3(4)
O56_1 C16_1 O45_1 111.6(5)
O56_1 C16_1 C26_1 111.9(6)
O45_1 C16_1 C26_1 108.9(5)
O26_1 C26_1 C16_1 112.4(6)
O26_1 C26_1 C36_1 112.9(6)
C16_1 C26_1 C36_1 111.5(6)
O36_1 C36_1 C46_1 108.0(5)
O36_1 C36_1 C26_1 110.4(5)
C46_1 C36_1 C26_1 111.2(5)
O46_1 C46_1 C36_1 110.0(5)
O46_1 C46_1 C56_1 111.6(5)
C36_1 C46_1 C56_1 108.2(5)
O56_1 C56_1 C66_1 107.9(6)
O56_1 C56_1 C46_1 109.6(6)
C66_1 C56_1 C46_1 114.0(6)
O66_1 C66_1 C56_1 111.9(9)
C46_1 O46_1 C17_1 115.9(4)
C16_1 O56_1 C56_1 115.3(5)
O57_1 C17_1 O46_1 110.4(5)
O57_1 C17_1 C27_1 110.7(5)
O46_1 C17_1 C27_1 108.0(4)
O27_1 C27_1 C17_1 111.9(5)
O27_1 C27_1 C37_1 110.9(4)
C17_1 C27_1 C37_1 112.0(5)
O37_1 C37_1 C27_1 112.8(4)
O37_1 C37_1 C47_1 108.4(5)
C27_1 C37_1 C47_1 107.6(4)
O47_1 C47_1 C57_1 111.7(5)
O47_1 C47_1 C37_1 110.0(4)
C57_1 C47_1 C37_1 110.0(5)
O57_1 C57_1 C47_1 110.5(5)
O57_1 C57_1 C67_1 106.7(6)
C47_1 C57_1 C67_1 114.4(7)
O67_1 C67_1 C57_1 112.9(7)
C18_1 O47_1 C47_1 116.5(4)
C17_1 O57_1 C57_1 114.6(4)
O47_1 C18_1 O58_1 111.2(5)
O47_1 C18_1 C28_1 108.6(5)
O58_1 C18_1 C28_1 111.4(5)
O28_1 C28_1 C38_1 112.8(5)
O28_1 C28_1 C18_1 112.5(5)
C38_1 C28_1 C18_1 111.1(5)
O38_1 C38_1 C28_1 111.1(5)
O38_1 C38_1 C48_1 107.9(5)
C28_1 C38_1 C48_1 109.1(5)
O48_1 C48_1 C58_1 112.2(5)
O48_1 C48_1 C38_1 109.6(4)
C58_1 C48_1 C38_1 109.2(5)
O58_1 C58_1 C48_1 109.7(5)
O58_1 C58_1 C68_1 106.3(5)
C48_1 C58_1 C68_1 112.4(6)
O68_1 C68_1 C58_1 109.7(8)
C48_1 O48_1 C19_1 117.2(4)
C18_1 O58_1 C58_1 115.6(4)
O59_1 C19_1 O48_1 112.5(5)
O59_1 C19_1 C29_1 111.0(4)
O48_1 C19_1 C29_1 108.8(4)
O29_1 C29_1 C19_1 111.2(4)
O29_1 C29_1 C39_1 112.3(5)
C19_1 C29_1 C39_1 110.4(5)
O39_1 C39_1 C29_1 109.1(4)
O39_1 C39_1 C49_1 110.7(4)
C29_1 C39_1 C49_1 107.0(5)
O49_1 C49_1 C39_1 108.5(4)
O49_1 C49_1 C59_1 110.5(4)
C39_1 C49_1 C59_1 110.3(4)
O59_1 C59_1 C69_1 105.0(5)
O59_1 C59_1 C49_1 109.5(5)
C69_1 C59_1 C49_1 111.7(5)
O69_1 C69_1 C59_1 112.7(6)
C49_1 O49_1 C11_1 116.7(4)
C19_1 O59_1 C59_1 114.7(4)
O51_2 C11_2 O49_2 109.3(5)
O51_2 C11_2 C21_2 113.2(4)
O49_2 C11_2 C21_2 108.7(4)
O21_2 C21_2 C31_2 109.9(5)
O21_2 C21_2 C11_2 109.8(4)
C31_2 C21_2 C11_2 111.0(5)
O31_2 C31_2 C21_2 111.2(5)
O31_2 C31_2 C41_2 108.2(4)
C21_2 C31_2 C41_2 109.0(5)
O41_2 C41_2 C51_2 111.2(5)
O41_2 C41_2 C31_2 108.1(4)
C51_2 C41_2 C31_2 109.7(4)
O51_2 C51_2 C61_2 106.5(5)
O51_2 C51_2 C41_2 108.9(5)
C61_2 C51_2 C41_2 114.1(6)
O61_2 C61_2 C51_2 117.5(9)
C41_2 O41_2 C12_2 117.4(4)
C11_2 O51_2 C51_2 115.0(4)
O52_2 C12_2 O41_2 112.0(5)
O52_2 C12_2 C22_2 112.0(4)
O41_2 C12_2 C22_2 108.0(4)
O22_2 C22_2 C12_2 112.8(4)
O22_2 C22_2 C32_2 112.3(5)
C12_2 C22_2 C32_2 110.8(5)
O32_2 C32_2 C42_2 110.9(4)
O32_2 C32_2 C22_2 108.2(4)
C42_2 C32_2 C22_2 108.1(4)
O42_2 C42_2 C32_2 109.1(4)
O42_2 C42_2 C52_2 111.7(5)
C32_2 C42_2 C52_2 109.4(4)
O52_2 C52_2 C62_2 107.3(5)
O52_2 C52_2 C42_2 107.7(5)
C62_2 C52_2 C42_2 113.4(5)
O62_2 C62_2 C52_2 113.5(8)
C13_2 O42_2 C42_2 115.9(4)
C12_2 O52_2 C52_2 114.8(4)
O53_2 C13_2 O42_2 111.6(4)
O53_2 C13_2 C23_2 111.0(4)
O42_2 C13_2 C23_2 108.9(4)
O23_2 C23_2 C33_2 110.5(4)
O23_2 C23_2 C13_2 109.5(4)
C33_2 C23_2 C13_2 111.3(5)
O33_2 C33_2 C43_2 110.6(4)
O33_2 C33_2 C23_2 107.9(4)
C43_2 C33_2 C23_2 109.9(4)
O43_2 C43_2 C33_2 109.3(4)
O43_2 C43_2 C53_2 111.4(5)
C33_2 C43_2 C53_2 109.0(4)
O53_2 C53_2 C63_2 106.8(5)
O53_2 C53_2 C43_2 108.2(5)
C63_2 C53_2 C43_2 113.6(5)
O63_2 C63_2 O63_2 100.4(12)
O63_2 C63_2 C53_2 115.6(9)
O63_2 C63_2 C53_2 109.9(9)
C43_2 O43_2 C14_2 116.7(4)
C13_2 O53_2 C53_2 115.9(4)
O43_2 C14_2 O54_2 110.7(4)
O43_2 C14_2 C24_2 108.5(4)
O54_2 C14_2 C24_2 111.4(5)
O24_2 C24_2 C34_2 112.3(5)
O24_2 C24_2 C14_2 109.6(5)
C34_2 C24_2 C14_2 111.8(5)
O34_2 C34_2 C24_2 110.3(4)
O34_2 C34_2 C44_2 109.6(4)
C24_2 C34_2 C44_2 110.9(4)
O44_2 C44_2 C34_2 108.9(4)
O44_2 C44_2 C54_2 110.7(4)
C34_2 C44_2 C54_2 108.9(5)
O54_2 C54_2 C64_2 105.7(5)
O54_2 C54_2 C44_2 109.8(5)
C64_2 C54_2 C44_2 115.0(6)
O64_2 C64_2 O64_2 89.8(12)
O64_2 C64_2 C54_2 117.0(10)
O64_2 C64_2 C54_2 115.5(7)
C44_2 O44_2 C15_2 117.1(4)
C54_2 O54_2 C14_2 113.8(4)
O55_2 C15_2 O44_2 112.7(5)
O55_2 C15_2 C25_2 110.9(5)
O44_2 C15_2 C25_2 107.2(5)
O25_2 C25_2 C35_2 110.6(5)
O25_2 C25_2 C15_2 111.2(5)
C35_2 C25_2 C15_2 111.0(5)
O35_2 C35_2 C25_2 110.7(4)
O35_2 C35_2 C45_2 110.9(4)
C25_2 C35_2 C45_2 106.4(4)
O45_2 C45_2 C55_2 111.7(4)
O45_2 C45_2 C35_2 108.5(4)
C55_2 C45_2 C35_2 108.7(4)
O55_2 C55_2 C45_2 109.9(5)
O55_2 C55_2 C65_2 106.8(5)
C45_2 C55_2 C65_2 113.1(5)
O65_2 C65_2 C55_2 110.9(7)
C16_2 O45_2 C45_2 115.7(4)
C15_2 O55_2 C55_2 113.7(4)
O45_2 C16_2 O56_2 111.2(5)
O45_2 C16_2 C26_2 108.6(4)
O56_2 C16_2 C26_2 110.6(4)
O26_2 C26_2 C16_2 110.0(4)
O26_2 C26_2 C36_2 110.7(4)
C16_2 C26_2 C36_2 112.7(5)
O36_2 C36_2 C46_2 109.1(4)
O36_2 C36_2 C26_2 112.8(5)
C46_2 C36_2 C26_2 107.8(4)
O46_2 C46_2 C36_2 108.8(4)
O46_2 C46_2 C56_2 110.1(5)
C36_2 C46_2 C56_2 111.1(4)
O56_2 C56_2 C66_2 104.5(6)
O56_2 C56_2 C46_2 109.4(5)
C66_2 C56_2 C46_2 114.1(5)
O66_2 C66_2 O66_2 100.2(16)
O66_2 C66_2 C56_2 115.3(10)
O66_2 C66_2 C56_2 114.7(11)
C17_2 O46_2 C46_2 117.2(4)
C16_2 O56_2 C56_2 114.1(4)
O57_2 C17_2 O46_2 111.8(4)
O57_2 C17_2 C27_2 112.8(4)
O46_2 C17_2 C27_2 108.3(4)
O27_2 C27_2 C37_2 112.7(4)
O27_2 C27_2 C17_2 111.5(4)
C37_2 C27_2 C17_2 109.5(4)
O37_2 C37_2 C47_2 110.6(4)
O37_2 C37_2 C27_2 107.5(4)
C47_2 C37_2 C27_2 108.6(4)
O47_2 C47_2 C57_2 110.7(4)
O47_2 C47_2 C37_2 107.9(4)
C57_2 C47_2 C37_2 110.1(4)
O57_2 C57_2 C67_2 105.4(5)
O57_2 C57_2 C47_2 106.9(4)
C67_2 C57_2 C47_2 114.9(5)
O67_2 C67_2 O67_2 95.4(17)
O67_2 C67_2 C57_2 123.0(15)
O67_2 C67_2 C57_2 112.6(6)
C18_2 O47_2 C47_2 116.2(3)
C17_2 O57_2 C57_2 115.0(4)
O58_2 C18_2 O47_2 110.8(4)
O58_2 C18_2 C28_2 112.5(4)
O47_2 C18_2 C28_2 109.3(4)
O28_2 C28_2 C18_2 111.1(4)
O28_2 C28_2 C38_2 110.6(4)
C18_2 C28_2 C38_2 111.4(4)
O38_2 C38_2 C28_2 108.4(4)
O38_2 C38_2 C48_2 111.6(4)
C28_2 C38_2 C48_2 108.6(4)
O48_2 C48_2 C38_2 107.0(4)
O48_2 C48_2 C58_2 110.1(4)
C38_2 C48_2 C58_2 109.9(4)
O58_2 C58_2 C68_2 106.8(5)
O58_2 C58_2 C48_2 106.7(4)
C68_2 C58_2 C48_2 114.9(5)
O68_2 C68_2 C58_2 113.3(7)
C19_2 O48_2 C48_2 116.5(3)
C18_2 O58_2 C58_2 115.2(4)
O59_2 C19_2 O48_2 110.9(4)
O59_2 C19_2 C29_2 112.2(4)
O48_2 C19_2 C29_2 108.8(4)
O29_2 C29_2 C39_2 112.2(4)
O29_2 C29_2 C19_2 109.2(4)
C39_2 C29_2 C19_2 111.1(4)
O39_2 C39_2 C49_2 111.7(4)
O39_2 C39_2 C29_2 108.3(4)
C49_2 C39_2 C29_2 110.0(4)
O49_2 C49_2 C39_2 108.7(4)
O49_2 C49_2 C59_2 109.8(4)
C39_2 C49_2 C59_2 111.2(4)
O59_2 C59_2 C69_2 106.8(4)
O59_2 C59_2 C49_2 108.8(4)
C69_2 C59_2 C49_2 113.3(5)
O69_2 C69_2 C59_2 113.7(6)
C49_2 O49_2 C11_2 117.9(4)
C19_2 O59_2 C59_2 114.4(3)
O49_3 C11_3 O51_3 112.3(5)
O49_3 C11_3 C21_3 108.3(4)
O51_3 C11_3 C21_3 110.2(4)
O21_3 C21_3 C31_3 111.4(5)
O21_3 C21_3 C11_3 110.4(4)
C31_3 C21_3 C11_3 110.9(4)
O31_3 C31_3 C21_3 110.0(4)
O31_3 C31_3 C41_3 111.5(4)
C21_3 C31_3 C41_3 107.1(4)
O41_3 C41_3 C51_3 111.1(4)
O41_3 C41_3 C31_3 108.7(4)
C51_3 C41_3 C31_3 110.1(4)
O51_3 C51_3 C61_3 107.1(5)
O51_3 C51_3 C41_3 109.3(4)
C61_3 C51_3 C41_3 113.7(5)
O61_3 C61_3 O61_3 112.2(13)
O61_3 C61_3 C51_3 111.6(7)
O61_3 C61_3 C51_3 118.1(12)
C12_3 O41_3 C41_3 117.0(4)
C11_3 O51_3 C51_3 114.8(4)
O41_3 C12_3 O52_3 111.3(5)
O41_3 C12_3 C22_3 109.8(4)
O52_3 C12_3 C22_3 111.5(4)
O22_3 C22_3 C12_3 110.1(4)
O22_3 C22_3 C32_3 111.2(5)
C12_3 C22_3 C32_3 110.9(5)
O32_3 C32_3 C42_3 108.9(4)
O32_3 C32_3 C22_3 110.3(5)
C42_3 C32_3 C22_3 108.6(4)
O42_3 C42_3 C32_3 107.5(4)
O42_3 C42_3 C52_3 112.4(5)
C32_3 C42_3 C52_3 110.3(4)
O52_3 C52_3 C42_3 111.3(5)
O52_3 C52_3 C62_3 104.2(6)
C42_3 C52_3 C62_3 112.8(6)
O62_3 C62_3 C52_3 113.4(10)
C13_3 O42_3 C42_3 117.7(4)
C12_3 O52_3 C52_3 114.8(4)
O53_3 C13_3 O42_3 111.6(4)
O53_3 C13_3 C23_3 112.1(4)
O42_3 C13_3 C23_3 108.5(4)
O23_3 C23_3 C33_3 113.2(4)
O23_3 C23_3 C13_3 111.4(4)
C33_3 C23_3 C13_3 110.1(4)
O33_3 C33_3 C43_3 111.2(4)
O33_3 C33_3 C23_3 107.6(4)
C43_3 C33_3 C23_3 109.1(4)
O43_3 C43_3 C33_3 108.3(4)
O43_3 C43_3 C53_3 111.2(4)
C33_3 C43_3 C53_3 109.9(4)
O53_3 C53_3 C63_3 105.9(4)
O53_3 C53_3 C43_3 106.9(4)
C63_3 C53_3 C43_3 115.0(4)
O63_3 C63_3 C53_3 113.1(5)
C14_3 O43_3 C43_3 116.2(4)
C13_3 O53_3 C53_3 114.2(4)
O54_3 C14_3 O43_3 111.3(4)
O54_3 C14_3 C24_3 112.5(4)
O43_3 C14_3 C24_3 110.2(4)
O24_3 C24_3 C14_3 110.5(4)
O24_3 C24_3 C34_3 110.7(4)
C14_3 C24_3 C34_3 111.0(4)
O34_3 C34_3 C44_3 112.1(4)
O34_3 C34_3 C24_3 108.8(4)
C44_3 C34_3 C24_3 108.7(4)
O44_3 C44_3 C34_3 107.7(4)
O44_3 C44_3 C54_3 110.6(4)
C34_3 C44_3 C54_3 110.1(4)
O54_3 C54_3 C44_3 107.0(4)
O54_3 C54_3 C64_3 106.5(5)
C44_3 C54_3 C64_3 115.9(5)
O64_3 C64_3 C54_3 113.7(7)
C15_3 O44_3 C44_3 117.5(3)
C14_3 O54_3 C54_3 114.2(4)
O55_3 C15_3 O44_3 110.1(4)
O55_3 C15_3 C25_3 112.3(4)
O44_3 C15_3 C25_3 109.4(4)
O25_3 C25_3 C15_3 108.9(4)
O25_3 C25_3 C35_3 111.2(4)
C15_3 C25_3 C35_3 111.3(4)
O35_3 C35_3 C25_3 108.8(4)
O35_3 C35_3 C45_3 110.5(4)
C25_3 C35_3 C45_3 110.2(4)
O45_3 C45_3 C35_3 108.9(4)
O45_3 C45_3 C55_3 109.9(4)
C35_3 C45_3 C55_3 110.3(4)
O55_3 C55_3 C65_3 106.4(5)
O55_3 C55_3 C45_3 109.9(4)
C65_3 C55_3 C45_3 113.7(5)
O65_3 C65_3 C55_3 114.1(7)
C16_3 O45_3 C45_3 118.3(4)
C55_3 O55_3 C15_3 114.7(4)
O56_3 C16_3 O45_3 111.6(6)
O56_3 C16_3 C26_3 113.0(5)
O45_3 C16_3 C26_3 109.3(5)
O26_3 C26_3 C36_3 109.6(5)
O26_3 C26_3 C16_3 110.2(5)
C36_3 C26_3 C16_3 110.8(5)
O36_3 C36_3 C26_3 111.7(5)
O36_3 C36_3 C46_3 107.0(4)
C26_3 C36_3 C46_3 109.0(5)
O46_3 C46_3 C36_3 109.4(5)
O46_3 C46_3 C56_3 111.4(6)
C36_3 C46_3 C56_3 108.5(5)
O56_3 C56_3 C66_3 105.9(7)
O56_3 C56_3 C46_3 109.5(7)
C66_3 C56_3 C46_3 110.4(7)
O66_3 C66_3 O66_3 107.0(18)
O66_3 C66_3 C56_3 115.1(16)
O66_3 C66_3 C56_3 108.3(11)
C17_3 O46_3 C46_3 117.2(4)
C16_3 O56_3 C56_3 113.4(4)
O46_3 C17_3 O57_3 112.6(5)
O46_3 C17_3 C27_3 108.8(4)
O57_3 C17_3 C27_3 112.2(5)
O27_3 C27_3 C17_3 113.6(4)
O27_3 C27_3 C37_3 112.2(5)
C17_3 C27_3 C37_3 109.5(5)
O37_3 C37_3 C47_3 111.1(4)
O37_3 C37_3 C27_3 108.2(5)
C47_3 C37_3 C27_3 108.3(5)
O47_3 C47_3 C37_3 108.2(4)
O47_3 C47_3 C57_3 112.5(5)
C37_3 C47_3 C57_3 110.2(5)
O57_3 C57_3 C67_3 108.0(6)
O57_3 C57_3 C47_3 108.6(6)
C67_3 C57_3 C47_3 114.6(6)
O67_3 C67_3 C57_3 111.9(8)
C47_3 O47_3 C18_3 116.5(4)
C17_3 O57_3 C57_3 115.1(4)
O58_3 C18_3 O47_3 110.9(5)
O58_3 C18_3 C28_3 112.5(4)
O47_3 C18_3 C28_3 108.9(4)
O28_3 C28_3 C38_3 111.2(4)
O28_3 C28_3 C18_3 111.0(4)
C38_3 C28_3 C18_3 110.3(5)
O38_3 C38_3 C28_3 109.0(4)
O38_3 C38_3 C48_3 110.4(4)
C28_3 C38_3 C48_3 110.8(4)
O48_3 C48_3 C38_3 108.7(4)
O48_3 C48_3 C58_3 111.0(5)
C38_3 C48_3 C58_3 110.1(4)
O58_3 C58_3 C68_3 107.0(6)
O58_3 C58_3 C48_3 108.4(5)
C68_3 C58_3 C48_3 114.6(6)
O68_3 C68_3 C58_3 114.0(10)
C19_3 O48_3 C48_3 117.4(4)
C18_3 O58_3 C58_3 115.6(4)
O48_3 C19_3 O59_3 110.4(4)
O48_3 C19_3 C29_3 109.9(4)
O59_3 C19_3 C29_3 111.9(4)
O29_3 C29_3 C19_3 108.8(4)
O29_3 C29_3 C39_3 110.3(4)
C19_3 C29_3 C39_3 112.0(4)
O39_3 C39_3 C29_3 109.6(4)
O39_3 C39_3 C49_3 110.5(5)
C29_3 C39_3 C49_3 108.9(4)
O49_3 C49_3 C39_3 107.4(4)
O49_3 C49_3 C59_3 110.0(4)
C39_3 C49_3 C59_3 109.0(5)
O59_3 C59_3 C69_3 106.9(5)
O59_3 C59_3 C49_3 107.6(4)
C69_3 C59_3 C49_3 114.4(5)
O69_3 C69_3 C59_3 113.5(5)
C11_3 O49_3 C49_3 115.6(4)
C19_3 O59_3 C59_3 113.6(4)
O51_4 C11_4 O49_4 111.7(5)
O51_4 C11_4 C21_4 111.0(5)
O49_4 C11_4 C21_4 108.0(5)
O21_4 C21_4 C31_4 112.3(5)
O21_4 C21_4 C11_4 112.5(5)
C31_4 C21_4 C11_4 111.4(5)
O31_4 C31_4 C21_4 110.5(5)
O31_4 C31_4 C41_4 108.1(4)
C21_4 C31_4 C41_4 108.8(4)
O41_4 C41_4 C31_4 110.0(4)
O41_4 C41_4 C51_4 111.1(5)
C31_4 C41_4 C51_4 109.0(5)
O51_4 C51_4 C61_4 107.5(5)
O51_4 C51_4 C41_4 109.1(5)
C61_4 C51_4 C41_4 111.5(6)
O61_4 C61_4 C51_4 112.4(9)
C41_4 O41_4 C12_4 116.8(4)
C11_4 O51_4 C51_4 115.9(4)
O52_4 C12_4 O41_4 111.7(5)
O52_4 C12_4 C22_4 110.8(4)
O41_4 C12_4 C22_4 108.7(4)
O22_4 C22_4 C32_4 113.2(5)
O22_4 C22_4 C12_4 110.4(4)
C32_4 C22_4 C12_4 110.5(5)
O32_4 C32_4 C22_4 108.4(5)
O32_4 C32_4 C42_4 110.7(4)
C22_4 C32_4 C42_4 107.7(4)
O42_4 C42_4 C32_4 107.9(4)
O42_4 C42_4 C52_4 111.4(5)
C32_4 C42_4 C52_4 108.9(4)
O52_4 C52_4 C42_4 109.7(5)
O52_4 C52_4 C62_4 104.5(5)
C42_4 C52_4 C62_4 111.8(5)
O62_4 C62_4 C52_4 110.5(8)
C13_4 O42_4 C42_4 116.3(4)
C12_4 O52_4 C52_4 114.6(4)
O53_4 C13_4 O42_4 111.1(4)
O53_4 C13_4 C23_4 112.2(4)
O42_4 C13_4 C23_4 107.9(4)
O23_4 C23_4 C33_4 110.9(4)
O23_4 C23_4 C13_4 112.1(4)
C33_4 C23_4 C13_4 110.2(4)
O33_4 C33_4 C43_4 108.0(4)
O33_4 C33_4 C23_4 111.4(4)
C43_4 C33_4 C23_4 108.6(4)
O43_4 C43_4 C33_4 109.6(4)
O43_4 C43_4 C53_4 109.7(4)
C33_4 C43_4 C53_4 110.1(4)
O53_4 C53_4 C63_4 106.9(5)
O53_4 C53_4 C43_4 106.9(4)
C63_4 C53_4 C43_4 115.2(4)
O63_4 C63_4 C53_4 111.6(6)
C14_4 O43_4 C43_4 117.0(3)
C13_4 O53_4 C53_4 115.3(4)
O43_4 C14_4 O54_4 111.2(4)
O43_4 C14_4 C24_4 108.8(4)
O54_4 C14_4 C24_4 111.5(4)
O24_4 C24_4 C34_4 112.0(4)
O24_4 C24_4 C14_4 112.4(4)
C34_4 C24_4 C14_4 110.7(4)
O34_4 C34_4 C44_4 107.7(4)
O34_4 C34_4 C24_4 113.0(4)
C44_4 C34_4 C24_4 108.9(4)
O44_4 C44_4 C34_4 108.9(4)
O44_4 C44_4 C54_4 110.3(4)
C34_4 C44_4 C54_4 110.7(4)
O54_4 C54_4 C64_4 107.0(4)
O54_4 C54_4 C44_4 108.1(4)
C64_4 C54_4 C44_4 114.6(4)
O64_4 C64_4 C54_4 112.8(5)
C15_4 O44_4 C44_4 116.9(3)
C14_4 O54_4 C54_4 112.9(3)
O44_4 C15_4 O55_4 110.3(4)
O44_4 C15_4 C25_4 110.0(4)
O55_4 C15_4 C25_4 111.2(4)
O25_4 C25_4 C15_4 110.7(4)
O25_4 C25_4 C35_4 111.1(4)
C15_4 C25_4 C35_4 112.9(4)
O35_4 C35_4 C45_4 107.9(4)
O35_4 C35_4 C25_4 110.8(4)
C45_4 C35_4 C25_4 107.6(4)
O45_4 C45_4 C35_4 109.1(4)
O45_4 C45_4 C55_4 110.1(4)
C35_4 C45_4 C55_4 108.8(4)
O55_4 C55_4 C65_4 106.6(4)
O55_4 C55_4 C45_4 107.5(4)
C65_4 C55_4 C45_4 114.3(4)
O65_4 C65_4 C55_4 112.2(4)
C16_4 O45_4 C45_4 115.9(4)
C15_4 O55_4 C55_4 114.5(3)
O45_4 C16_4 O56_4 111.1(5)
O45_4 C16_4 C26_4 108.2(4)
O56_4 C16_4 C26_4 111.9(4)
O26_4 C26_4 C16_4 112.2(4)
O26_4 C26_4 C36_4 112.7(5)
C16_4 C26_4 C36_4 110.2(5)
O36_4 C36_4 C46_4 112.4(4)
O36_4 C36_4 C26_4 108.5(4)
C46_4 C36_4 C26_4 108.8(4)
O46_4 C46_4 C36_4 108.9(4)
O46_4 C46_4 C56_4 110.8(5)
C36_4 C46_4 C56_4 109.1(4)
O56_4 C56_4 C66_4 107.0(5)
O56_4 C56_4 C46_4 108.9(5)
C66_4 C56_4 C46_4 114.2(5)
O66_4 C66_4 C56_4 112.5(8)
C46_4 O46_4 C17_4 116.7(4)
C16_4 O56_4 C56_4 115.7(4)
O57_4 C17_4 O46_4 112.5(5)
O57_4 C17_4 C27_4 110.3(5)
O46_4 C17_4 C27_4 108.3(5)
O27_4 C27_4 C37_4 112.0(5)
O27_4 C27_4 C17_4 108.6(4)
C37_4 C27_4 C17_4 111.8(5)
O37_4 C37_4 C27_4 112.7(5)
O37_4 C37_4 C47_4 107.0(4)
C27_4 C37_4 C47_4 108.9(5)
O47_4 C47_4 C37_4 110.2(4)
O47_4 C47_4 C57_4 111.5(5)
C37_4 C47_4 C57_4 109.3(5)
O57_4 C57_4 C67_4 106.1(6)
O57_4 C57_4 C47_4 108.0(6)
C67_4 C57_4 C47_4 113.9(6)
O77_4 C67_4 O67_4 69(2)
O77_4 C67_4 C57_4 129.2(19)
O67_4 C67_4 C57_4 116.6(11)
C18_4 O47_4 C47_4 118.8(4)
C17_4 O57_4 C57_4 115.1(4)
O47_4 C18_4 O58_4 112.0(5)
O47_4 C18_4 C28_4 109.2(5)
O58_4 C18_4 C28_4 111.9(5)
O28_4 C28_4 C18_4 112.2(5)
O28_4 C28_4 C38_4 112.7(5)
C18_4 C28_4 C38_4 110.8(5)
O38_4 C38_4 C48_4 109.6(5)
O38_4 C38_4 C28_4 110.0(5)
C48_4 C38_4 C28_4 108.5(5)
O48_4 C48_4 C38_4 108.4(5)
O48_4 C48_4 C58_4 110.1(5)
C38_4 C48_4 C58_4 110.5(5)
O58_4 C58_4 C68_4 105.9(6)
O58_4 C58_4 C48_4 108.0(6)
C68_4 C58_4 C48_4 114.4(6)
O68_4 C68_4 C58_4 115.5(8)
C19_4 O48_4 C48_4 116.7(4)
C18_4 O58_4 C58_4 114.1(4)
O59_4 C19_4 O48_4 111.5(5)
O59_4 C19_4 C29_4 111.4(5)
O48_4 C19_4 C29_4 108.1(4)
O29_4 C29_4 C39_4 112.1(5)
O29_4 C29_4 C19_4 111.6(5)
C39_4 C29_4 C19_4 110.6(5)
O39_4 C39_4 C29_4 111.7(4)
O39_4 C39_4 C49_4 108.7(5)
C29_4 C39_4 C49_4 107.9(4)
O49_4 C49_4 C59_4 111.4(5)
O49_4 C49_4 C39_4 109.1(4)
C59_4 C49_4 C39_4 110.8(5)
O59_4 C59_4 C69_4 106.3(6)
O59_4 C59_4 C49_4 109.2(5)
C69_4 C59_4 C49_4 113.4(7)
O69_4 C69_4 C59_4 114.7(9)
C11_4 O49_4 C49_4 116.1(4)
C19_4 O59_4 C59_4 115.7(4)
O01_5 C01_5 C11_5 123.7(18)
O01_5 C01_5 C02_5 120.6(17)
C11_5 C01_5 C02_5 115.6(16)
C03_5 C02_5 C01_5 109.4(17)
C02_5 C03_5 C04_5 111.5(19)
C05_5 C04_5 C03_5 113(2)
C06_5 C05_5 C04_5 115(2)
C05_5 C06_5 C07_5 111.5(19)
C08_5 C07_5 C06_5 109.4(18)
C09_5 C08_5 C07_5 118.6(19)
C10_5 C09_5 C08_5 127(2)
C09_5 C10_5 C11_5 122(2)
C10_5 C11_5 C01_5 115.5(18)
O01_6 C01_6 C02_6 129.0(19)
O01_6 C01_6 C11_6 118.7(17)
C02_6 C01_6 C11_6 112.2(15)
C01_6 C02_6 C03_6 115.6(19)
C02_6 C03_6 C04_6 114(2)
C03_6 C04_6 C05_6 110.9(19)
C06_6 C05_6 C04_6 113(2)
C07_6 C06_6 C05_6 115(2)
C06_6 C07_6 C08_6 112(2)
C09_6 C08_6 C07_6 111.3(19)
C10_6 C09_6 C08_6 114.3(19)
C09_6 C10_6 C11_6 110.0(17)
C01_6 C11_6 C10_6 105.4(15)
O01_7 C01_7 C02_7 124.8(18)
O01_7 C01_7 C11_7 118.9(17)
C02_7 C01_7 C11_7 115.9(16)
C01_7 C02_7 C03_7 112.8(17)
C04_7 C03_7 C02_7 111.5(19)
C03_7 C04_7 C05_7 115(2)
C06_7 C05_7 C04_7 116(2)
C05_7 C06_7 C07_7 113.0(19)
C08_7 C07_7 C06_7 110.9(19)
C07_7 C08_7 C09_7 114(2)
C10_7 C09_7 C08_7 111.9(19)
C09_7 C10_7 C11_7 113.1(17)
C10_7 C11_7 C01_7 108.4(15)
O01_8 C01_8 C02_8 124.4(18)
O01_8 C01_8 C11_8 121.3(17)
C02_8 C01_8 C11_8 114.2(15)
C01_8 C02_8 C03_8 110.3(17)
C02_8 C03_8 C04_8 107.9(18)
C05_8 C04_8 C03_8 109.6(19)
C06_8 C05_8 C04_8 110.1(19)
C07_8 C06_8 C05_8 112(2)
C08_8 C07_8 C06_8 114(2)
C07_8 C08_8 C09_8 112(2)
C10_8 C09_8 C08_8 112.7(18)
C09_8 C10_8 C11_8 111.8(17)
C10_8 C11_8 C01_8 108.2(17)
C09_10 C01_9 O01_9 124(6)
C09_10 C01_9 C10_10 81(5)
O01_9 C01_9 C10_10 44(3)
C09_10 C01_9 C11_9 2(5)
O01_9 C01_9 C11_9 123.4(16)
C10_10 C01_9 C11_9 80(3)
C09_10 C01_9 C02_9 112(6)
O01_9 C01_9 C02_9 123.4(17)
C10_10 C01_9 C02_9 166(4)
C11_9 C01_9 C02_9 113.2(15)
C09_10 C01_9 C11_10 138(7)
O01_9 C01_9 C11_10 20(4)
C10_10 C01_9 C11_10 61(3)
C11_9 C01_9 C11_10 137(4)
C02_9 C01_9 C11_10 107(4)
C01_9 C02_9 C03_9 111.6(15)
C04_10 C03_9 C06_10 133(6)
C04_10 C03_9 C05_10 64(4)
C06_10 C03_9 C05_10 69(4)
C04_10 C03_9 C02_9 96(4)
C06_10 C03_9 C02_9 103(4)
C05_10 C03_9 C02_9 123(4)
C04_10 C03_9 C04_9 141(4)
C06_10 C03_9 C04_9 14(3)
C05_10 C03_9 C04_9 77(3)
C02_9 C03_9 C04_9 109.9(17)
C06_10 C04_9 C05_9 82(10)
C06_10 C04_9 C03_9 49(10)
C05_9 C04_9 C03_9 111.1(19)
C06_10 C04_9 C07_10 75(10)
C05_9 C04_9 C07_10 59(3)
C03_9 C04_9 C07_10 123(3)
C06_10 C04_9 C05_10 42(10)
C05_9 C04_9 C05_10 63(3)
C03_9 C04_9 C05_10 48(3)
C07_10 C04_9 C05_10 96(4)
C06_10 C05_9 C04_9 16(3)
C06_10 C05_9 C06_9 121(3)
C04_9 C05_9 C06_9 111.7(19)
C06_10 C05_9 C07_10 59(3)
C04_9 C05_9 C07_10 61(4)
C06_9 C05_9 C07_10 69(3)
C06_10 C05_9 C05_10 55(3)
C04_9 C05_9 C05_10 67(3)
C06_9 C05_9 C05_10 166(4)
C07_10 C05_9 C05_10 100(4)
C07_9 C06_9 C05_9 113(2)
C07_9 C06_9 C07_10 109(4)
C05_9 C06_9 C07_10 56(3)
C06_9 C07_9 C08_9 112.5(17)
C07_9 C08_9 C09_9 112.0(17)
C08_10 C09_9 C08_9 132(5)
C08_10 C09_9 C10_9 43(4)
C08_9 C09_9 C10_9 113(2)
C08_10 C09_9 C07_10 48(3)
C08_9 C09_9 C07_10 102(3)
C10_9 C09_9 C07_10 85(3)
C08_10 C10_9 C09_9 61(4)
C08_10 C10_9 C11_9 55(5)
C09_9 C10_9 C11_9 110.8(18)
C08_10 C10_9 C09_10 59(4)
C09_9 C10_9 C09_10 119(3)
C11_9 C10_9 C09_10 15(2)
C08_10 C11_9 C01_9 116(4)
C08_10 C11_9 C10_9 44(4)
C01_9 C11_9 C10_9 113.4(17)
C08_10 C11_9 C10_10 109(6)
C01_9 C11_9 C10_10 45(3)
C10_9 C11_9 C10_10 79(4)
C11_10 O01_9 C10_10 146(10)
C11_10 O01_9 C01_9 123(9)
C10_10 O01_9 C01_9 74(5)
C11_10 O01_9 C01_10 55(6)
C10_10 O01_9 C01_10 132(8)
C01_9 O01_9 C01_10 142(4)
O01_10 C01_10 C02_10 123.8(17)
O01_10 C01_10 C11_10 122.5(16)
C02_10 C01_10 C11_10 113.7(15)
O01_10 C01_10 O01_9 112(3)
C02_10 C01_10 O01_9 120(3)
C11_10 C01_10 O01_9 21(3)
C01_10 C02_10 C03_10 113.1(16)
C02_10 C03_10 C04_10 110.6(18)
C02_10 C03_10 C07_11 94(4)
C04_10 C03_10 C07_11 144(4)
C03_9 C04_10 C05_10 56(4)
C03_9 C04_10 C03_10 165(4)
C05_10 C04_10 C03_10 112.0(19)
C03_9 C05_10 C04_10 59(3)
C03_9 C05_10 C06_10 52(3)
C04_10 C05_10 C06_10 110.9(19)
C03_9 C05_10 C05_9 105(4)
C04_10 C05_10 C05_9 163(4)
C06_10 C05_10 C05_9 54(3)
C03_9 C05_10 C04_9 55(3)
C04_10 C05_10 C04_9 114(3)
C06_10 C05_10 C04_9 11(3)
C05_9 C05_10 C04_9 50(2)
C04_9 C06_10 C03_9 117(10)
C04_9 C06_10 C05_9 82(10)
C03_9 C06_10 C05_9 127(6)
C04_9 C06_10 C07_10 89(10)
C03_9 C06_10 C07_10 153(4)
C05_9 C06_10 C07_10 60(4)
C04_9 C06_10 C05_10 128(10)
C03_9 C06_10 C05_10 59(4)
C05_9 C06_10 C05_10 71(4)
C07_10 C06_10 C05_10 113(2)
C06_10 C07_10 C08_10 114.3(17)
C06_10 C07_10 C05_9 60(4)
C08_10 C07_10 C05_9 140(6)
C06_10 C07_10 C06_9 110(5)
C08_10 C07_10 C06_9 132(6)
C05_9 C07_10 C06_9 56(3)
C06_10 C07_10 C04_9 16(3)
C08_10 C07_10 C04_9 127(4)
C05_9 C07_10 C04_9 59(3)
C06_9 C07_10 C04_9 100(5)
C06_10 C07_10 C09_9 156(3)
C08_10 C07_10 C09_9 43(3)
C05_9 C07_10 C09_9 130(6)
C06_9 C07_10 C09_9 91(4)
C04_9 C07_10 C09_9 169(5)
C10_9 C08_10 C11_9 81(6)
C10_9 C08_10 C09_9 76(5)
C11_9 C08_10 C09_9 145(7)
C10_9 C08_10 C07_10 141(9)
C11_9 C08_10 C07_10 124(5)
C09_9 C08_10 C07_10 89(5)
C10_9 C08_10 C09_10 84(5)
C11_9 C08_10 C09_10 17(3)
C09_9 C08_10 C09_10 158(5)
C07_10 C08_10 C09_10 112.5(17)
C01_9 C09_10 C10_10 58(5)
C01_9 C09_10 C08_10 135(5)
C10_10 C09_10 C08_10 112(2)
C01_9 C09_10 C10_9 128(7)
C10_10 C09_10 C10_9 80(3)
C08_10 C09_10 C10_9 37(3)
O01_9 C10_10 C01_9 62(5)
O01_9 C10_10 C09_10 104(5)
C01_9 C10_10 C09_10 42(3)
O01_9 C10_10 C11_10 14(5)
C01_9 C10_10 C11_10 71(3)
C09_10 C10_10 C11_10 110.8(18)
O01_9 C10_10 C11_9 117(7)
C01_9 C10_10 C11_9 55(3)
C09_10 C10_10 C11_9 13(3)
C11_10 C10_10 C11_9 123(4)
O01_9 C11_10 C01_10 104(8)
O01_9 C11_10 C10_10 20(7)
C01_10 C11_10 C10_10 111.2(16)
O01_9 C11_10 C01_9 37(6)
C01_10 C11_10 C01_9 126(3)
C10_10 C11_10 C01_9 48(3)
C10_12 C01_11 O01_11 121(4)
C10_12 C01_11 C11_11 101(4)
O01_11 C01_11 C11_11 124.7(16)
C10_12 C01_11 C02_11 41(4)
O01_11 C01_11 C02_11 122.9(16)
C11_11 C01_11 C02_11 112.4(15)
C10_12 C01_11 C09_12 49(3)
O01_11 C01_11 C09_12 171(3)
C11_11 C01_11 C09_12 61(3)
C02_11 C01_11 C09_12 53(3)
C10_12 C02_11 C11_12 93(6)
C10_12 C02_11 C09_12 67(4)
C11_12 C02_11 C09_12 139(6)
C10_12 C02_11 C01_11 39(4)
C11_12 C02_11 C01_11 110(5)
C09_12 C02_11 C01_11 78(3)
C10_12 C02_11 C03_11 150(5)
C11_12 C02_11 C03_11 107(5)
C09_12 C02_11 C03_11 108(4)
C01_11 C02_11 C03_11 111.2(15)
C04_12 C03_11 C04_11 81(4)
C04_12 C03_11 C05_12 62(4)
C04_11 C03_11 C05_12 28(3)
C04_12 C03_11 C02_11 166(5)
C04_11 C03_11 C02_11 112.2(18)
C05_12 C03_11 C02_11 132(3)
C06_12 C04_11 C05_12 132(10)
C06_12 C04_11 C03_11 138(6)
C05_12 C04_11 C03_11 82(6)
C06_12 C04_11 C05_11 110(6)
C05_12 C04_11 C05_11 41(7)
C03_11 C04_11 C05_11 112(2)
C06_12 C04_11 C04_12 133(7)
C05_12 C04_11 C04_12 54(5)
C03_11 C04_11 C04_12 43(3)
C05_11 C04_11 C04_12 95(4)
C06_12 C04_11 C07_12 47(4)
C05_12 C04_11 C07_12 133(8)
C03_11 C04_11 C07_12 131(3)
C05_11 C04_11 C07_12 92(3)
C04_12 C04_11 C07_12 173(5)
C05_12 C05_11 C06_11 132(5)
C05_12 C05_11 C04_11 27(4)
C06_11 C05_11 C04_11 111.5(19)
C05_12 C05_11 C06_12 48(3)
C06_11 C05_11 C06_12 87(3)
C04_11 C05_11 C06_12 25(2)
C07_11 C06_11 C05_11 112(2)
C06_11 C07_11 C08_11 111.8(17)
C06_11 C07_11 C03_10 148(5)
C08_11 C07_11 C03_10 95(5)
C09_11 C08_11 C07_11 113.5(17)
C08_11 C09_11 C10_11 112(2)
C11_11 C10_11 C09_11 113.5(19)
C08_12 C11_11 C10_11 99(4)
C08_12 C11_11 C01_11 119(4)
C10_11 C11_11 C01_11 114.3(17)
C08_12 C11_11 C09_12 57(3)
C10_11 C11_11 C09_12 152(3)
C01_11 C11_11 C09_12 72(2)
C08_12 C11_11 C10_12 103(5)
C10_11 C11_11 C10_12 144(3)
C01_11 C11_11 C10_12 30(2)
C09_12 C11_11 C10_12 47(2)
C01_11 O01_11 C10_12 26(2)
O01_12 C01_12 C02_12 123.3(17)
O01_12 C01_12 C11_12 122.0(16)
C02_12 C01_12 C11_12 114.7(15)
C01_12 C02_12 C03_12 113.6(16)
C02_12 C03_12 C04_12 112.6(18)
C03_11 C04_12 C05_12 71(4)
C03_11 C04_12 C03_12 100(4)
C05_12 C04_12 C03_12 114(2)
C03_11 C04_12 C04_11 56(3)
C05_12 C04_12 C04_11 24(3)
C03_12 C04_12 C04_11 131(3)
C04_11 C05_12 C05_11 112(9)
C04_11 C05_12 C04_12 102(6)
C05_11 C05_12 C04_12 145(5)
C04_11 C05_12 C03_11 70(6)
C05_11 C05_12 C03_11 140(7)
C04_12 C05_12 C03_11 47(3)
C04_11 C05_12 C06_12 26(6)
C05_11 C05_12 C06_12 101(5)
C04_12 C05_12 C06_12 113(2)
C03_11 C05_12 C06_12 93(3)
C04_11 C06_12 C07_12 106(5)
C04_11 C06_12 C05_12 21(5)
C07_12 C06_12 C05_12 114(2)
C04_11 C06_12 C05_11 45(4)
C07_12 C06_12 C05_11 90(3)
C05_12 C06_12 C05_11 31(3)
C06_12 C07_12 C08_12 115.5(17)
C06_12 C07_12 C04_11 27(2)
C08_12 C07_12 C04_11 100(3)
C11_11 C08_12 C07_12 133(6)
C11_11 C08_12 C09_12 81(4)
C07_12 C08_12 C09_12 111.5(17)
C02_11 C09_12 C10_12 38(3)
C02_11 C09_12 C08_12 124(3)
C10_12 C09_12 C08_12 112(2)
C02_11 C09_12 C11_11 96(3)
C10_12 C09_12 C11_11 72(3)
C08_12 C09_12 C11_11 42(3)
C02_11 C09_12 C01_11 49.8(17)
C10_12 C09_12 C01_11 30(3)
C08_12 C09_12 C01_11 84(3)
C11_11 C09_12 C01_11 47.2(17)
C01_11 C10_12 C02_11 100(6)
C01_11 C10_12 C09_12 101(4)
C02_11 C10_12 C09_12 75(4)
C01_11 C10_12 C11_12 117(4)
C02_11 C10_12 C11_12 46(4)
C09_12 C10_12 C11_12 112.1(19)
C01_11 C10_12 O01_11 32(3)
C02_11 C10_12 O01_11 107(5)
C09_12 C10_12 O01_11 133(3)
C11_12 C10_12 O01_11 98(2)
C01_11 C10_12 C11_11 50(3)
C02_11 C10_12 C11_11 113(5)
C09_12 C10_12 C11_11 61(2)
C11_12 C10_12 C11_11 157(3)
O01_11 C10_12 C11_11 77(3)
C02_11 C11_12 C01_12 108(4)
C02_11 C11_12 C10_12 41(4)
C01_12 C11_12 C10_12 111.0(16)
C10_14 C01_13 C11_14 86(5)
C10_14 C01_13 O01_13 41(4)
C11_14 C01_13 O01_13 44(4)
C10_14 C01_13 C09_14 84(6)
C11_14 C01_13 C09_14 148(5)
O01_13 C01_13 C09_14 121(4)
C10_14 C01_13 C11_13 84(4)
C11_14 C01_13 C11_13 169(4)
O01_13 C01_13 C11_13 124.7(16)
C09_14 C01_13 C11_13 34(3)
C10_14 C01_13 C02_13 162(4)
C11_14 C01_13 C02_13 80(4)
O01_13 C01_13 C02_13 123.9(17)
C09_14 C01_13 C02_13 104(4)
C11_13 C01_13 C02_13 111.3(15)
C01_13 C02_13 C03_13 112.3(15)
C01_13 C02_13 C11_14 45(2)
C03_13 C02_13 C11_14 106(3)
C02_13 C03_13 C04_13 114.4(17)
C02_13 C03_13 C04_14 121(3)
C04_13 C03_13 C04_14 80(3)
C06_14 C04_13 C05_13 20(3)
C06_14 C04_13 C03_13 130(3)
C05_13 C04_13 C03_13 112.0(19)
C06_14 C05_13 C05_14 114(10)
C06_14 C05_13 C06_13 19(8)
C05_14 C05_13 C06_13 108(4)
C06_14 C05_13 C04_13 101(9)
C05_14 C05_13 C04_13 138(4)
C06_13 C05_13 C04_13 112(2)
C06_14 C05_13 C07_14 25(6)
C05_14 C05_13 C07_14 102(6)
C06_13 C05_13 C07_14 41(3)
C04_13 C05_13 C07_14 101(3)
C06_14 C05_13 C04_14 167(10)
C05_14 C05_13 C04_14 53(3)
C06_13 C05_13 C04_14 157(3)
C04_13 C05_13 C04_14 89(3)
C07_14 C05_13 C04_14 145(5)
C06_14 C06_13 C07_14 80(6)
C06_14 C06_13 C05_13 12(5)
C07_14 C06_13 C05_13 91(3)
C06_14 C06_13 C07_13 110(6)
C07_14 C06_13 C07_13 58(4)
C05_13 C06_13 C07_13 112(2)
C07_14 C07_13 C06_13 55(5)
C07_14 C07_13 C08_13 61(4)
C06_13 C07_13 C08_13 111.2(18)
C09_13 C08_13 C07_13 114.1(17)
C09_13 C08_13 C07_14 58(4)
C07_13 C08_13 C07_14 56(4)
C08_14 C09_13 C08_13 114(8)
C08_14 C09_13 C07_14 76(6)
C08_13 C09_13 C07_14 59(4)
C08_14 C09_13 C10_13 38(6)
C08_13 C09_13 C10_13 112(2)
C07_14 C09_13 C10_13 107(4)
C08_14 C10_13 C11_13 89(6)
C08_14 C10_13 C09_13 34(4)
C11_13 C10_13 C09_13 115.4(19)
C08_14 C10_13 C09_14 66(5)
C11_13 C10_13 C09_14 32(3)
C09_13 C10_13 C09_14 99(3)
C09_14 C11_13 C10_13 81(6)
C09_14 C11_13 C01_13 60(5)
C10_13 C11_13 C01_13 114.0(16)
C09_14 C11_13 C10_14 64(4)
C10_13 C11_13 C10_14 84(4)
C01_13 C11_13 C10_14 33(3)
C09_14 C11_13 C08_14 57(6)
C10_13 C11_13 C08_14 33(3)
C01_13 C11_13 C08_14 111(3)
C10_14 C11_13 C08_14 94(5)
C10_14 O01_13 C11_14 125(9)
C10_14 O01_13 C01_13 51(7)
C11_14 O01_13 C01_13 74(4)
C10_14 O01_13 C01_14 155(9)
C11_14 O01_13 C01_14 57(3)
C01_13 O01_13 C01_14 126(3)
O01_14 C01_14 C11_14 124.7(16)
O01_14 C01_14 C02_14 122.2(17)
C11_14 C01_14 C02_14 113.1(15)
O01_14 C01_14 O01_13 96(3)
C11_14 C01_14 O01_13 31(3)
C02_14 C01_14 O01_13 139(3)
C01_14 C02_14 C03_14 111.2(15)
C04_14 C03_14 C02_14 112.2(17)
C03_14 C04_14 C05_14 113(2)
C03_14 C04_14 C03_13 124(3)
C05_14 C04_14 C03_13 108(3)
C03_14 C04_14 C05_13 150(3)
C05_14 C04_14 C05_13 38(3)
C03_13 C04_14 C05_13 76(2)
C05_13 C05_14 C04_14 89(5)
C05_13 C05_14 C06_14 22(5)
C04_14 C05_14 C06_14 110.4(19)
C05_13 C06_14 C06_13 149(10)
C05_13 C06_14 C04_13 59(8)
C06_13 C06_14 C04_13 136(8)
C05_13 C06_14 C07_14 145(8)
C06_13 C06_14 C07_14 62(7)
C04_13 C06_14 C07_14 116(4)
C05_13 C06_14 C05_14 44(9)
C06_13 C06_14 C05_14 121(8)
C04_13 C06_14 C05_14 100(3)
C07_14 C06_14 C05_14 114(2)
C06_13 C07_14 C07_13 67(5)
C06_13 C07_14 C06_14 38(4)
C07_13 C07_14 C06_14 90(5)
C06_13 C07_14 C09_13 153(8)
C07_13 C07_14 C09_13 126(7)
C06_14 C07_14 C09_13 144(5)
C06_13 C07_14 C08_14 148(6)
C07_13 C07_14 C08_14 142(8)
C06_14 C07_14 C08_14 114.7(18)
C09_13 C07_14 C08_14 34(3)
C06_13 C07_14 C08_13 125(6)
C07_13 C07_14 C08_13 64(4)
C06_14 C07_14 C08_13 152(6)
C09_13 C07_14 C08_13 62(4)
C08_14 C07_14 C08_13 86(6)
C06_13 C07_14 C05_13 48(3)
C07_13 C07_14 C05_13 92(5)
C06_14 C07_14 C05_13 10(2)
C09_13 C07_14 C05_13 139(6)
C08_14 C07_14 C05_13 107(3)
C08_13 C07_14 C05_13 151(7)
C09_13 C08_14 C10_13 109(8)
C09_13 C08_14 C09_14 165(10)
C10_13 C08_14 C09_14 77(6)
C09_13 C08_14 C07_14 69(8)
C10_13 C08_14 C07_14 146(10)
C09_14 C08_14 C07_14 114.6(17)
C09_13 C08_14 C11_13 144(9)
C10_13 C08_14 C11_13 57(5)
C09_14 C08_14 C11_13 28(3)
C07_14 C08_14 C11_13 143(3)
C11_13 C09_14 C01_13 87(6)
C11_13 C09_14 C08_14 95(7)
C01_13 C09_14 C08_14 151(5)
C11_13 C09_14 C10_14 86(6)
C01_13 C09_14 C10_14 37(4)
C08_14 C09_14 C10_14 114(2)
C11_13 C09_14 C10_13 68(6)
C01_13 C09_14 C10_13 121(6)
C08_14 C09_14 C10_13 37(4)
C10_14 C09_14 C10_13 87(4)
C01_13 C10_14 O01_13 87(8)
C01_13 C10_14 C09_14 59(4)
O01_13 C10_14 C09_14 139(6)
C01_13 C10_14 C11_14 58(4)
O01_13 C10_14 C11_14 30(6)
C09_14 C10_14 C11_14 110.4(18)
C01_13 C10_14 C11_13 63(4)
O01_13 C10_14 C11_13 149(10)
C09_14 C10_14 C11_13 30(3)
C11_14 C10_14 C11_13 121(4)
O01_13 C11_14 C01_13 61(4)
O01_13 C11_14 C01_14 92(4)
C01_13 C11_14 C01_14 145(4)
O01_13 C11_14 C10_14 24(4)
C01_13 C11_14 C10_14 37(4)
C01_14 C11_14 C10_14 112.6(16)
O01_13 C11_14 C02_13 117(5)
C01_13 C11_14 C02_13 56(3)
C01_14 C11_14 C02_13 140(3)
C10_14 C11_14 C02_13 92(3)
C10_16 C01_15 O01_15 146(5)
C10_16 C01_15 C11_15 79(4)
O01_15 C01_15 C11_15 124.8(16)
C10_16 C01_15 C02_15 44(4)
O01_15 C01_15 C02_15 124.1(17)
C11_15 C01_15 C02_15 111.1(15)
C10_16 C01_15 C09_16 44(3)
O01_15 C01_15 C09_16 170(3)
C11_15 C01_15 C09_16 48(2)
C02_15 C01_15 C09_16 63(2)
C10_16 C01_15 C11_16 44(3)
O01_15 C01_15 C11_16 113(3)
C11_15 C01_15 C11_16 121(3)
C02_15 C01_15 C11_16 18(3)
C09_16 C01_15 C11_16 76(2)
C11_16 C02_15 C10_16 111(8)
C11_16 C02_15 C03_15 114(7)
C10_16 C02_15 C03_15 135(4)
C11_16 C02_15 C01_15 123(7)
C10_16 C02_15 C01_15 35(4)
C03_15 C02_15 C01_15 112.6(15)
C11_16 C02_15 C09_16 134(7)
C10_16 C02_15 C09_16 53(3)
C03_15 C02_15 C09_16 95(3)
C01_15 C02_15 C09_16 72(2)
C11_16 C02_15 C01_16 58(5)
C10_16 C02_15 C01_16 124(6)
C03_15 C02_15 C01_16 81(3)
C01_15 C02_15 C01_16 99(3)
C09_16 C02_15 C01_16 167(4)
C04_16 C03_15 C04_15 72(4)
C04_16 C03_15 C02_15 171(5)
C04_15 C03_15 C02_15 113.0(17)
C04_16 C03_15 C05_16 55(3)
C04_15 C03_15 C05_16 31(2)
C02_15 C03_15 C05_16 133(3)
C06_16 C04_15 C05_16 100(7)
C06_16 C04_15 C03_15 165(5)
C05_16 C04_15 C03_15 93(5)
C06_16 C04_15 C05_15 83(5)
C05_16 C04_15 C05_15 37(5)
C03_15 C04_15 C05_15 111.6(19)
C06_16 C04_15 C04_16 134(5)
C05_16 C04_15 C04_16 64(4)
C03_15 C04_15 C04_16 48(3)
C05_15 C04_15 C04_16 99(4)
C06_16 C04_15 C07_16 43(3)
C05_16 C04_15 C07_16 105(6)
C03_15 C04_15 C07_16 139(3)
C05_15 C04_15 C07_16 70(2)
C04_16 C04_15 C07_16 169(4)
C05_16 C05_15 C06_15 127(6)
C05_16 C05_15 C04_15 35(4)
C06_15 C05_15 C04_15 112(2)
C05_16 C05_15 C06_16 60(4)
C06_15 C05_15 C06_16 75(3)
C04_15 C05_15 C06_16 37(3)
C05_15 C06_15 C07_15 114(2)
C05_15 C06_15 C07_16 80(2)
C07_15 C06_15 C07_16 101(3)
C06_15 C07_15 C08_15 109.6(17)
C09_15 C08_15 C07_15 111.9(16)
C08_15 C09_15 C10_15 113(2)
C08_15 C09_15 C07_16 107(3)
C10_15 C09_15 C07_16 106(3)
C08_15 C09_15 C08_16 157(3)
C10_15 C09_15 C08_16 63(3)
C07_16 C09_15 C08_16 57(3)
C11_15 C10_15 C09_15 112.9(18)
C11_15 C10_15 C08_16 51(3)
C09_15 C10_15 C08_16 62(3)
C08_16 C11_15 C09_16 63(3)
C08_16 C11_15 C10_15 71(4)
C09_16 C11_15 C10_15 132(3)
C08_16 C11_15 C01_15 124(3)
C09_16 C11_15 C01_15 84(3)
C10_15 C11_15 C01_15 114.4(17)
C08_16 C11_15 C10_16 117(4)
C09_16 C11_15 C10_16 58(3)
C10_15 C11_15 C10_16 147(3)
C01_15 C11_15 C10_16 33(3)
C01_15 O01_15 C10_16 15(2)
O01_16 C01_16 C02_16 123.4(17)
O01_16 C01_16 C11_16 122.9(16)
C02_16 C01_16 C11_16 113.6(15)
O01_16 C01_16 C02_15 117(3)
C02_16 C01_16 C02_15 113(3)
C11_16 C01_16 C02_15 25(2)
C01_16 C02_16 C03_16 113.0(16)
C04_16 C03_16 C02_16 111.2(18)
C03_15 C04_16 C03_16 90(4)
C03_15 C04_16 C05_16 81(4)
C03_16 C04_16 C05_16 113(2)
C03_15 C04_16 C04_15 60(2)
C03_16 C04_16 C04_15 133(3)
C05_16 C04_16 C04_15 34(3)
C04_15 C05_16 C05_15 109(7)
C04_15 C05_16 C04_16 82(5)
C05_15 C05_16 C04_16 160(6)
C04_15 C05_16 C06_16 43(4)
C05_15 C05_16 C06_16 86(4)
C04_16 C05_16 C06_16 111.9(19)
C04_15 C05_16 C03_15 57(4)
C05_15 C05_16 C03_15 128(6)
C04_16 C05_16 C03_15 45(2)
C06_16 C05_16 C03_15 100(3)
C04_15 C06_16 C07_16 108(4)
C04_15 C06_16 C05_16 36(4)
C07_16 C06_16 C05_16 110.3(19)
C04_15 C06_16 C05_15 60(4)
C07_16 C06_16 C05_15 81(3)
C05_16 C06_16 C05_15 33(3)
C08_16 C07_16 C06_16 111.3(17)
C08_16 C07_16 C09_15 66(4)
C06_16 C07_16 C09_15 173(4)
C08_16 C07_16 C06_15 154(5)
C06_16 C07_16 C06_15 73(4)
C09_15 C07_16 C06_15 106(4)
C08_16 C07_16 C04_15 93(2)
C06_16 C07_16 C04_15 29(2)
C09_15 C07_16 C04_15 145(4)
C06_15 C07_16 C04_15 79(3)
C11_15 C08_16 C09_16 64(4)
C11_15 C08_16 C07_16 136(5)
C09_16 C08_16 C07_16 112.5(16)
C11_15 C08_16 C10_15 59(3)
C09_16 C08_16 C10_15 121(4)
C07_16 C08_16 C10_15 100(5)
C11_15 C08_16 C09_15 113(5)
C09_16 C08_16 C09_15 163(4)
C07_16 C08_16 C09_15 57(4)
C10_15 C08_16 C09_15 55(3)
C11_15 C09_16 C08_16 53(3)
C11_15 C09_16 C10_16 64(3)
C08_16 C09_16 C10_16 113(2)
C11_15 C09_16 C02_15 93(3)
C08_16 C09_16 C02_15 130(3)
C10_16 C09_16 C02_15 34(2)
C11_15 C09_16 C01_15 48.1(18)
C08_16 C09_16 C01_15 91(3)
C10_16 C09_16 C01_15 24(3)
C02_15 C09_16 C01_15 45.4(15)
C01_15 C10_16 C02_15 101(6)
C01_15 C10_16 C11_16 112(4)
C02_15 C10_16 C11_16 28(4)
C01_15 C10_16 C09_16 111(5)
C02_15 C10_16 C09_16 93(5)
C11_16 C10_16 C09_16 110.6(18)
C01_15 C10_16 C11_15 68(5)
C02_15 C10_16 C11_15 138(6)
C11_16 C10_16 C11_15 166(3)
C09_16 C10_16 C11_15 58(3)
C01_15 C10_16 O01_15 19(3)
C02_15 C10_16 O01_15 98(5)
C11_16 C10_16 O01_15 101(2)
C09_16 C10_16 O01_15 131(3)
C11_15 C10_16 O01_15 83(4)
C02_15 C11_16 C01_16 96(6)
C02_15 C11_16 C10_16 41(5)
C01_16 C11_16 C10_16 112.7(16)
C02_15 C11_16 C01_15 39(5)
C01_16 C11_16 C01_15 89(2)
C10_16 C11_16 C01_15 24(2)

loop_
_geom_bond_atom_site_label_1
_geom_bond_atom_site_label_2
_geom_bond_distance
_geom_bond_site_symmetry_2
C11_1 O51_1 1.388(6) .
C11_1 O49_1 1.440(6) .
C11_1 C21_1 1.533(7) .
C21_1 O21_1 1.404(6) .
C21_1 C31_1 1.533(7) .
C31_1 O31_1 1.420(6) .
C31_1 C41_1 1.500(7) .
C41_1 O41_1 1.432(5) .
C41_1 C51_1 1.526(7) .
C51_1 O51_1 1.457(6) .
C51_1 C61_1 1.469(7) .
C61_1 O61_1 1.426(7) .
O41_1 C12_1 1.405(6) .
C12_1 O52_1 1.410(7) .
C12_1 C22_1 1.515(7) .
C22_1 O22_1 1.429(7) .
C22_1 C32_1 1.519(7) .
C32_1 O32_1 1.408(6) .
C32_1 C42_1 1.493(7) .
C42_1 O42_1 1.441(6) .
C42_1 C52_1 1.530(7) .
C52_1 O52_1 1.442(7) .
C52_1 C62_1 1.510(9) .
C62_1 O62_1 1.424(14) .
O42_1 C13_1 1.412(6) .
C13_1 O53_1 1.395(7) .
C13_1 C23_1 1.521(8) .
C23_1 O23_1 1.413(7) .
C23_1 C33_1 1.531(8) .
C33_1 O33_1 1.414(7) .
C33_1 C43_1 1.519(8) .
C43_1 O43_1 1.430(7) .
C43_1 C53_1 1.506(8) .
C53_1 O53_1 1.445(7) .
C53_1 C63_1 1.510(9) .
C63_1 O63_1 1.337(12) .
O43_1 C14_1 1.425(7) .
C14_1 O54_1 1.373(8) .
C14_1 C24_1 1.518(9) .
C24_1 O24_1 1.403(8) .
C24_1 C34_1 1.509(8) .
C34_1 O34_1 1.427(7) .
C34_1 C44_1 1.491(8) .
C44_1 O44_1 1.423(7) .
C44_1 C54_1 1.494(9) .
C54_1 O54_1 1.437(8) .
C54_1 C64_1 1.511(10) .
C64_1 O64_1 1.467(12) .
O44_1 C15_1 1.392(7) .
C15_1 O55_1 1.400(8) .
C15_1 C25_1 1.543(8) .
C25_1 O25_1 1.424(8) .
C25_1 C35_1 1.512(9) .
C35_1 O35_1 1.430(7) .
C35_1 C45_1 1.515(8) .
C45_1 O45_1 1.420(7) .
C45_1 C55_1 1.533(8) .
C55_1 O55_1 1.442(9) .
C55_1 C65_1 1.500(10) .
C65_1 O65_1 1.428(16) .
O45_1 C16_1 1.418(7) .
C16_1 O56_1 1.403(8) .
C16_1 C26_1 1.496(10) .
C26_1 O26_1 1.407(8) .
C26_1 C36_1 1.514(10) .
C36_1 O36_1 1.444(7) .
C36_1 C46_1 1.494(9) .
C46_1 O46_1 1.408(8) .
C46_1 C56_1 1.551(9) .
C56_1 O56_1 1.436(9) .
C56_1 C66_1 1.498(10) .
C66_1 O66_1 1.403(13) .
O46_1 C17_1 1.431(7) .
C17_1 O57_1 1.428(8) .
C17_1 C27_1 1.503(9) .
C27_1 O27_1 1.420(7) .
C27_1 C37_1 1.504(8) .
C37_1 O37_1 1.421(7) .
C37_1 C47_1 1.533(8) .
C47_1 O47_1 1.425(7) .
C47_1 C57_1 1.498(9) .
C57_1 O57_1 1.440(9) .
C57_1 C67_1 1.503(10) .
C67_1 O67_1 1.378(13) .
O47_1 C18_1 1.410(8) .
C18_1 O58_1 1.410(7) .
C18_1 C28_1 1.512(10) .
C28_1 O28_1 1.414(7) .
C28_1 C38_1 1.504(8) .
C38_1 O38_1 1.420(7) .
C38_1 C48_1 1.535(8) .
C48_1 O48_1 1.402(7) .
C48_1 C58_1 1.506(9) .
C58_1 O58_1 1.445(7) .
C58_1 C68_1 1.509(10) .
C68_1 O68_1 1.494(14) .
O48_1 C19_1 1.419(7) .
C19_1 O59_1 1.397(7) .
C19_1 C29_1 1.508(8) .
C29_1 O29_1 1.443(7) .
C29_1 C39_1 1.504(8) .
C39_1 O39_1 1.434(7) .
C39_1 C49_1 1.513(7) .
C49_1 O49_1 1.432(6) .
C49_1 C59_1 1.540(8) .
C59_1 O59_1 1.425(7) .
C59_1 C69_1 1.529(9) .
C69_1 O69_1 1.389(11) .
C11_2 O51_2 1.405(7) .
C11_2 O49_2 1.433(7) .
C11_2 C21_2 1.518(9) .
C21_2 O21_2 1.431(7) .
C21_2 C31_2 1.515(8) .
C31_2 O31_2 1.409(7) .
C31_2 C41_2 1.536(8) .
C41_2 O41_2 1.415(6) .
C41_2 C51_2 1.521(8) .
C51_2 O51_2 1.435(8) .
C51_2 C61_2 1.485(10) .
C61_2 O61_2 1.329(14) .
O41_2 C12_2 1.421(7) .
C12_2 O52_2 1.387(7) .
C12_2 C22_2 1.520(8) .
C22_2 O22_2 1.406(7) .
C22_2 C32_2 1.524(8) .
C32_2 O32_2 1.424(6) .
C32_2 C42_2 1.508(7) .
C42_2 O42_2 1.424(7) .
C42_2 C52_2 1.540(8) .
C52_2 O52_2 1.436(8) .
C52_2 C62_2 1.508(9) .
C62_2 O62_2 1.379(12) .
O42_2 C13_2 1.416(6) .
C13_2 O53_2 1.393(7) .
C13_2 C23_2 1.540(7) .
C23_2 O23_2 1.427(7) .
C23_2 C33_2 1.513(8) .
C33_2 O33_2 1.443(6) .
C33_2 C43_2 1.505(8) .
C43_2 O43_2 1.397(7) .
C43_2 C53_2 1.541(8) .
C53_2 O53_2 1.443(8) .
C53_2 C63_2 1.492(10) .
C63_2 O63_2 1.353(16) .
C63_2 O63_2 1.478(17) .
O43_2 C14_2 1.422(7) .
C14_2 O54_2 1.425(7) .
C14_2 C24_2 1.520(8) .
C24_2 O24_2 1.423(7) .
C24_2 C34_2 1.492(8) .
C34_2 O34_2 1.441(7) .
C34_2 C44_2 1.507(8) .
C44_2 O44_2 1.420(7) .
C44_2 C54_2 1.517(8) .
C54_2 O54_2 1.417(7) .
C54_2 C64_2 1.512(9) .
C64_2 O64_2 1.271(19) .
C64_2 O64_2 1.323(11) .
O44_2 C15_2 1.429(7) .
C15_2 O55_2 1.386(7) .
C15_2 C25_2 1.539(9) .
C25_2 O25_2 1.426(7) .
C25_2 C35_2 1.491(8) .
C35_2 O35_2 1.428(7) .
C35_2 C45_2 1.538(7) .
C45_2 O45_2 1.443(6) .
C45_2 C55_2 1.516(8) .
C55_2 O55_2 1.413(7) .
C55_2 C65_2 1.531(9) .
C65_2 O65_2 1.358(12) .
O45_2 C16_2 1.395(7) .
C16_2 O56_2 1.424(7) .
C16_2 C26_2 1.508(8) .
C26_2 O26_2 1.440(7) .
C26_2 C36_2 1.511(7) .
C36_2 O36_2 1.404(6) .
C36_2 C46_2 1.499(7) .
C46_2 O46_2 1.434(6) .
C46_2 C56_2 1.519(8) .
C56_2 O56_2 1.437(8) .
C56_2 C66_2 1.510(10) .
C66_2 O66_2 1.324(18) .
C66_2 O66_2 1.337(19) .
O46_2 C17_2 1.416(6) .
C17_2 O57_2 1.390(7) .
C17_2 C27_2 1.540(7) .
C27_2 O27_2 1.393(6) .
C27_2 C37_2 1.520(7) .
C37_2 O37_2 1.430(5) .
C37_2 C47_2 1.514(7) .
C47_2 O47_2 1.447(6) .
C47_2 C57_2 1.509(7) .
C57_2 O57_2 1.463(7) .
C57_2 C67_2 1.494(8) .
C67_2 O67_2 1.279(19) .
C67_2 O67_2 1.359(11) .
O47_2 C18_2 1.416(6) .
C18_2 O58_2 1.405(6) .
C18_2 C28_2 1.509(7) .
C28_2 O28_2 1.421(6) .
C28_2 C38_2 1.522(7) .
C38_2 O38_2 1.428(6) .
C38_2 C48_2 1.522(7) .
C48_2 O48_2 1.436(6) .
C48_2 C58_2 1.542(7) .
C58_2 O58_2 1.446(7) .
C58_2 C68_2 1.492(9) .
C68_2 O68_2 1.403(11) .
O48_2 C19_2 1.420(6) .
C19_2 O59_2 1.406(6) .
C19_2 C29_2 1.528(7) .
C29_2 O29_2 1.418(6) .
C29_2 C39_2 1.507(7) .
C39_2 O39_2 1.432(6) .
C39_2 C49_2 1.496(7) .
C49_2 O49_2 1.421(6) .
C49_2 C59_2 1.534(7) .
C59_2 O59_2 1.428(6) .
C59_2 C69_2 1.499(8) .
C69_2 O69_2 1.382(9) .
C11_3 O49_3 1.400(7) .
C11_3 O51_3 1.420(7) .
C11_3 C21_3 1.527(8) .
C21_3 O21_3 1.428(7) .
C21_3 C31_3 1.499(7) .
C31_3 O31_3 1.427(7) .
C31_3 C41_3 1.529(7) .
C41_3 O41_3 1.438(6) .
C41_3 C51_3 1.517(8) .
C51_3 O51_3 1.439(6) .
C51_3 C61_3 1.504(9) .
C61_3 O61_3 1.357(12) .
C61_3 O61_3 1.49(2) .
O41_3 C12_3 1.402(7) .
C12_3 O52_3 1.416(7) .
C12_3 C22_3 1.505(8) .
C22_3 O22_3 1.420(7) .
C22_3 C32_3 1.525(8) .
C32_3 O32_3 1.424(6) .
C32_3 C42_3 1.506(7) .
C42_3 O42_3 1.421(6) .
C42_3 C52_3 1.507(8) .
C52_3 O52_3 1.420(8) .
C52_3 C62_3 1.526(11) .
C62_3 O62_3 1.43(2) .
O42_3 C13_3 1.416(6) .
C13_3 O53_3 1.392(7) .
C13_3 C23_3 1.539(7) .
C23_3 O23_3 1.400(7) .
C23_3 C33_3 1.525(7) .
C33_3 O33_3 1.459(6) .
C33_3 C43_3 1.484(7) .
C43_3 O43_3 1.431(6) .
C43_3 C53_3 1.524(7) .
C53_3 O53_3 1.458(6) .
C53_3 C63_3 1.506(8) .
C63_3 O63_3 1.397(8) .
O43_3 C14_3 1.409(6) .
C14_3 O54_3 1.395(7) .
C14_3 C24_3 1.504(7) .
C24_3 O24_3 1.438(6) .
C24_3 C34_3 1.519(7) .
C34_3 O34_3 1.429(6) .
C34_3 C44_3 1.507(7) .
C44_3 O44_3 1.432(6) .
C44_3 C54_3 1.518(7) .
C54_3 O54_3 1.447(7) .
C54_3 C64_3 1.515(9) .
C64_3 O64_3 1.374(11) .
O44_3 C15_3 1.426(6) .
C15_3 O55_3 1.417(6) .
C15_3 C25_3 1.501(7) .
C25_3 O25_3 1.413(6) .
C25_3 C35_3 1.503(7) .
C35_3 O35_3 1.437(6) .
C35_3 C45_3 1.513(7) .
C45_3 O45_3 1.422(6) .
C45_3 C55_3 1.532(8) .
C55_3 O55_3 1.413(7) .
C55_3 C65_3 1.495(9) .
C65_3 O65_3 1.390(11) .
O45_3 C16_3 1.412(7) .
C16_3 O56_3 1.396(8) .
C16_3 C26_3 1.515(10) .
C26_3 O26_3 1.433(8) .
C26_3 C36_3 1.496(8) .
C36_3 O36_3 1.421(8) .
C36_3 C46_3 1.530(8) .
C46_3 O46_3 1.408(7) .
C46_3 C56_3 1.535(11) .
C56_3 O56_3 1.424(9) .
C56_3 C66_3 1.502(11) .
C66_3 O66_3 1.36(3) .
C66_3 O66_3 1.46(2) .
O46_3 C17_3 1.400(7) .
C17_3 O57_3 1.401(8) .
C17_3 C27_3 1.529(9) .
C27_3 O27_3 1.387(8) .
C27_3 C37_3 1.547(8) .
C37_3 O37_3 1.432(7) .
C37_3 C47_3 1.509(8) .
C47_3 O47_3 1.421(7) .
C47_3 C57_3 1.520(9) .
C57_3 O57_3 1.439(9) .
C57_3 C67_3 1.474(11) .
C67_3 O67_3 1.391(14) .
O47_3 C18_3 1.427(6) .
C18_3 O58_3 1.394(7) .
C18_3 C28_3 1.538(8) .
C28_3 O28_3 1.396(7) .
C28_3 C38_3 1.504(8) .
C38_3 O38_3 1.439(6) .
C38_3 C48_3 1.513(8) .
C48_3 O48_3 1.428(7) .
C48_3 C58_3 1.528(8) .
C58_3 O58_3 1.423(8) .
C58_3 C68_3 1.501(10) .
C68_3 O68_3 1.405(16) .
O48_3 C19_3 1.406(7) .
C19_3 O59_3 1.426(7) .
C19_3 C29_3 1.505(8) .
C29_3 O29_3 1.436(7) .
C29_3 C39_3 1.509(8) .
C39_3 O39_3 1.420(7) .
C39_3 C49_3 1.538(8) .
C49_3 O49_3 1.435(6) .
C49_3 C59_3 1.536(8) .
C59_3 O59_3 1.443(7) .
C59_3 C69_3 1.492(8) .
C69_3 O69_3 1.409(8) .
C11_4 O51_4 1.408(7) .
C11_4 O49_4 1.421(8) .
C11_4 C21_4 1.512(9) .
C21_4 O21_4 1.430(7) .
C21_4 C31_4 1.507(8) .
C31_4 O31_4 1.425(7) .
C31_4 C41_4 1.518(8) .
C41_4 O41_4 1.409(7) .
C41_4 C51_4 1.545(9) .
C51_4 O51_4 1.429(8) .
C51_4 C61_4 1.528(10) .
C61_4 O61_4 1.399(16) .
O41_4 C12_4 1.420(7) .
C12_4 O52_4 1.405(7) .
C12_4 C22_4 1.533(9) .
C22_4 O22_4 1.444(7) .
C22_4 C32_4 1.496(8) .
C32_4 O32_4 1.434(7) .
C32_4 C42_4 1.522(7) .
C42_4 O42_4 1.422(6) .
C42_4 C52_4 1.529(8) .
C52_4 O52_4 1.439(8) .
C52_4 C62_4 1.542(9) .
C62_4 O62_4 1.448(14) .
O42_4 C13_4 1.414(6) .
C13_4 O53_4 1.389(7) .
C13_4 C23_4 1.543(8) .
C23_4 O23_4 1.384(7) .
C23_4 C33_4 1.524(7) .
C33_4 O33_4 1.421(6) .
C33_4 C43_4 1.502(7) .
C43_4 O43_4 1.439(6) .
C43_4 C53_4 1.525(7) .
C53_4 O53_4 1.451(7) .
C53_4 C63_4 1.508(8) .
C63_4 O63_4 1.379(9) .
O43_4 C14_4 1.398(6) .
C14_4 O54_4 1.412(6) .
C14_4 C24_4 1.520(7) .
C24_4 O24_4 1.408(6) .
C24_4 C34_4 1.522(7) .
C34_4 O34_4 1.412(6) .
C34_4 C44_4 1.509(7) .
C44_4 O44_4 1.426(6) .
C44_4 C54_4 1.533(7) .
C54_4 O54_4 1.445(6) .
C54_4 C64_4 1.526(7) .
C64_4 O64_4 1.419(8) .
O44_4 C15_4 1.405(6) .
C15_4 O55_4 1.425(6) .
C15_4 C25_4 1.500(7) .
C25_4 O25_4 1.438(6) .
C25_4 C35_4 1.532(8) .
C35_4 O35_4 1.420(7) .
C35_4 C45_4 1.521(7) .
C45_4 O45_4 1.421(6) .
C45_4 C55_4 1.530(7) .
C55_4 O55_4 1.444(6) .
C55_4 C65_4 1.512(7) .
C65_4 O65_4 1.404(7) .
O45_4 C16_4 1.415(6) .
C16_4 O56_4 1.429(8) .
C16_4 C26_4 1.509(8) .
C26_4 O26_4 1.403(7) .
C26_4 C36_4 1.534(8) .
C36_4 O36_4 1.425(6) .
C36_4 C46_4 1.500(8) .
C46_4 O46_4 1.404(6) .
C46_4 C56_4 1.547(8) .
C56_4 O56_4 1.429(8) .
C56_4 C66_4 1.533(10) .
C66_4 O66_4 1.414(13) .
O46_4 C17_4 1.404(7) .
C17_4 O57_4 1.383(8) .
C17_4 C27_4 1.525(8) .
C27_4 O27_4 1.430(7) .
C27_4 C37_4 1.488(9) .
C37_4 O37_4 1.446(7) .
C37_4 C47_4 1.531(8) .
C47_4 O47_4 1.407(7) .
C47_4 C57_4 1.532(8) .
C57_4 O57_4 1.461(9) .
C57_4 C67_4 1.505(11) .
C67_4 O77_4 1.21(2) .
C67_4 O67_4 1.313(17) .
O47_4 C18_4 1.385(7) .
C18_4 O58_4 1.408(8) .
C18_4 C28_4 1.518(9) .
C28_4 O28_4 1.411(8) .
C28_4 C38_4 1.523(10) .
C38_4 O38_4 1.408(7) .
C38_4 C48_4 1.509(8) .
C48_4 O48_4 1.432(8) .
C48_4 C58_4 1.533(8) .
C58_4 O58_4 1.444(9) .
C58_4 C68_4 1.477(11) .
C68_4 O68_4 1.381(13) .
O48_4 C19_4 1.415(7) .
C19_4 O59_4 1.420(8) .
C19_4 C29_4 1.541(8) .
C29_4 O29_4 1.402(8) .
C29_4 C39_4 1.504(8) .
C39_4 O39_4 1.416(7) .
C39_4 C49_4 1.533(8) .
C49_4 O49_4 1.429(7) .
C49_4 C59_4 1.520(9) .
C59_4 O59_4 1.430(9) .
C59_4 C69_4 1.511(11) .
C69_4 O69_4 1.332(15) .
C01_5 O01_5 1.212(17) .
C01_5 C11_5 1.501(17) .
C01_5 C02_5 1.537(17) .
C02_5 C03_5 1.538(19) .
C03_5 C04_5 1.538(19) .
C04_5 C05_5 1.523(19) .
C05_5 C06_5 1.510(19) .
C06_5 C07_5 1.545(19) .
C07_5 C08_5 1.502(19) .
C08_5 C09_5 1.463(17) .
C09_5 C10_5 1.444(17) .
C10_5 C11_5 1.492(18) .
C01_6 O01_6 1.201(17) .
C01_6 C02_6 1.498(17) .
C01_6 C11_6 1.562(17) .
C02_6 C03_6 1.523(19) .
C03_6 C04_6 1.539(19) .
C04_6 C05_6 1.55(2) .
C05_6 C06_6 1.528(19) .
C06_6 C07_6 1.520(19) .
C07_6 C08_6 1.553(19) .
C08_6 C09_6 1.516(19) .
C09_6 C10_6 1.493(19) .
C10_6 C11_6 1.574(18) .
C01_7 O01_7 1.198(17) .
C01_7 C02_7 1.485(17) .
C01_7 C11_7 1.550(17) .
C02_7 C03_7 1.552(18) .
C03_7 C04_7 1.491(19) .
C04_7 C05_7 1.509(19) .
C05_7 C06_7 1.503(19) .
C06_7 C07_7 1.540(19) .
C07_7 C08_7 1.509(19) .
C08_7 C09_7 1.529(19) .
C09_7 C10_7 1.529(19) .
C10_7 C11_7 1.545(18) .
C01_8 O01_8 1.188(17) .
C01_8 C02_8 1.508(17) .
C01_8 C11_8 1.537(17) .
C02_8 C03_8 1.550(19) .
C03_8 C04_8 1.552(19) .
C04_8 C05_8 1.540(19) .
C05_8 C06_8 1.525(19) .
C06_8 C07_8 1.522(19) .
C07_8 C08_8 1.511(19) .
C08_8 C09_8 1.536(19) .
C09_8 C10_8 1.520(19) .
C10_8 C11_8 1.529(19) .
C01_9 C09_10 1.03(7) .
C01_9 O01_9 1.200(16) .
C01_9 C10_10 1.31(9) .
C01_9 C11_9 1.520(16) .
C01_9 C02_9 1.525(16) .
C01_9 C11_10 1.66(7) .
C02_9 C03_9 1.550(18) .
C03_9 C04_10 1.46(8) .
C03_9 C06_10 1.30(8) .
C03_9 C05_10 1.41(9) .
C03_9 C04_9 1.550(19) .
C04_9 C06_10 0.43(8) .
C04_9 C05_9 1.54(2) .
C04_9 C07_10 1.57(9) .
C04_9 C05_10 1.85(8) .
C05_9 C06_10 1.54(9) .
C05_9 C06_9 1.54(2) .
C05_9 C07_10 1.54(9) .
C05_9 C05_10 1.79(8) .
C06_9 C07_9 1.527(19) .
C06_9 C07_10 1.74(8) .
C07_9 C08_9 1.530(18) .
C08_9 C09_9 1.531(19) .
C09_9 C08_10 1.38(8) .
C09_9 C10_9 1.534(19) .
C09_9 C07_10 2.03(10) .
C10_9 C08_10 1.07(9) .
C10_9 C11_9 1.534(19) .
C10_9 C09_10 1.78(9) .
C11_9 C08_10 1.27(9) .
C11_9 C10_10 1.82(8) .
O01_9 C11_10 0.67(8) .
O01_9 C10_10 0.95(8) .
O01_9 C01_10 1.80(7) .
C01_10 O01_10 1.207(16) .
C01_10 C02_10 1.524(16) .
C01_10 C11_10 1.519(16) .
C02_10 C03_10 1.537(18) .
C03_10 C04_10 1.541(19) .
C03_10 C07_11 1.72(7) .
C04_10 C05_10 1.533(19) .
C05_10 C06_10 1.55(2) .
C06_10 C07_10 1.521(19) .
C07_10 C08_10 1.518(18) .
C08_10 C09_10 1.530(19) .
C09_10 C10_10 1.526(19) .
C10_10 C11_10 1.547(19) .
C01_11 C10_12 0.99(8) .
C01_11 O01_11 1.195(17) .
C01_11 C11_11 1.516(16) .
C01_11 C02_11 1.535(16) .
C01_11 C09_12 1.96(6) .
C02_11 C10_12 1.02(8) .
C02_11 C11_12 1.11(7) .
C02_11 C09_12 1.60(7) .
C02_11 C03_11 1.542(18) .
C03_11 C04_12 1.26(8) .
C03_11 C04_11 1.533(19) .
C03_11 C05_12 1.62(8) .
C04_11 C06_12 0.92(7) .
C04_11 C05_12 0.76(8) .
C04_11 C05_11 1.54(2) .
C04_11 C04_12 1.83(8) .
C04_11 C07_12 1.98(8) .
C05_11 C05_12 1.08(9) .
C05_11 C06_11 1.53(2) .
C05_11 C06_12 2.05(9) .
C06_11 C07_11 1.527(19) .
C07_11 C08_11 1.536(18) .
C08_11 C09_11 1.531(19) .
C09_11 C10_11 1.530(19) .
C10_11 C11_11 1.510(18) .
C11_11 C08_12 1.22(8) .
C11_11 C09_12 1.80(8) .
C11_11 C10_12 1.96(7) .
O01_11 C10_12 1.91(8) .
C01_12 O01_12 1.198(16) .
C01_12 C02_12 1.520(16) .
C01_12 C11_12 1.528(16) .
C02_12 C03_12 1.520(18) .
C03_12 C04_12 1.524(19) .
C04_12 C05_12 1.514(19) .
C05_12 C06_12 1.541(19) .
C06_12 C07_12 1.511(19) .
C07_12 C08_12 1.524(18) .
C08_12 C09_12 1.534(19) .
C09_12 C10_12 1.519(19) .
C10_12 C11_12 1.543(19) .
C01_13 C10_14 0.93(9) .
C01_13 C11_14 1.31(6) .
C01_13 O01_13 1.188(17) .
C01_13 C09_14 1.32(7) .
C01_13 C11_13 1.531(16) .
C01_13 C02_13 1.536(16) .
C02_13 C03_13 1.525(18) .
C02_13 C11_14 1.83(8) .
C03_13 C04_13 1.525(19) .
C03_13 C04_14 2.20(8) .
C04_13 C06_14 1.77(10) .
C04_13 C05_13 1.54(2) .
C05_13 C06_14 0.62(8) .
C05_13 C05_14 1.17(8) .
C05_13 C06_13 1.521(19) .
C05_13 C07_14 2.05(9) .
C05_13 C04_14 1.91(8) .
C06_13 C06_14 0.95(8) .
C06_13 C07_14 1.36(11) .
C06_13 C07_13 1.53(2) .
C07_13 C07_14 1.41(10) .
C07_13 C08_13 1.532(18) .
C08_13 C09_13 1.529(19) .
C08_13 C07_14 1.49(10) .
C09_13 C08_14 0.89(8) .
C09_13 C07_14 1.47(11) .
C09_13 C10_13 1.527(19) .
C10_13 C08_14 0.99(10) .
C10_13 C11_13 1.507(18) .
C10_13 C09_14 1.61(9) .
C11_13 C09_14 0.85(8) .
C11_13 C10_14 1.70(7) .
C11_13 C08_14 1.79(10) .
O01_13 C10_14 0.79(7) .
O01_13 C11_14 0.95(9) .
O01_13 C01_14 1.82(6) .
C01_14 O01_14 1.182(17) .
C01_14 C11_14 1.525(16) .
C01_14 C02_14 1.532(16) .
C02_14 C03_14 1.539(18) .
C03_14 C04_14 1.521(19) .
C04_14 C05_14 1.54(2) .
C05_14 C06_14 1.54(2) .
C06_14 C07_14 1.511(19) .
C07_14 C08_14 1.529(18) .
C08_14 C09_14 1.509(19) .
C09_14 C10_14 1.535(19) .
C10_14 C11_14 1.544(19) .
C01_15 C10_16 0.90(9) .
C01_15 O01_15 1.188(16) .
C01_15 C11_15 1.533(16) .
C01_15 C02_15 1.536(16) .
C01_15 C09_16 2.05(6) .
C01_15 C11_16 2.06(7) .
C02_15 C11_16 0.77(7) .
C02_15 C10_16 1.08(7) .
C02_15 C03_15 1.535(18) .
C02_15 C09_16 1.92(7) .
C02_15 C01_16 1.79(7) .
C03_15 C04_16 1.30(7) .
C03_15 C04_15 1.529(19) .
C03_15 C05_16 1.83(8) .
C04_15 C06_16 1.07(7) .
C04_15 C05_16 0.93(8) .
C04_15 C05_15 1.55(2) .
C04_15 C04_16 1.67(7) .
C04_15 C07_16 2.13(8) .
C05_15 C05_16 0.98(9) .
C05_15 C06_15 1.51(2) .
C05_15 C06_16 1.77(8) .
C06_15 C07_15 1.529(19) .
C06_15 C07_16 1.82(8) .
C07_15 C08_15 1.546(18) .
C08_15 C09_15 1.522(19) .
C09_15 C10_15 1.546(19) .
C09_15 C07_16 1.53(8) .
C09_15 C08_16 1.67(8) .
C10_15 C11_15 1.515(18) .
C10_15 C08_16 1.68(8) .
C11_15 C08_16 1.37(7) .
C11_15 C09_16 1.54(8) .
C11_15 C10_16 1.62(7) .
O01_15 C10_16 2.00(8) .
C01_16 O01_16 1.192(16) .
C01_16 C02_16 1.515(16) .
C01_16 C11_16 1.525(16) .
C02_16 C03_16 1.534(18) .
C03_16 C04_16 1.525(19) .
C04_16 C05_16 1.517(19) .
C05_16 C06_16 1.546(19) .
C06_16 C07_16 1.540(19) .
C07_16 C08_16 1.532(18) .
C08_16 C09_16 1.520(19) .
C09_16 C10_16 1.535(19) .
C10_16 C11_16 1.538(19) .
O7D O3P 1.68(8) 1_665
O3P O7D 1.68(8) 1_445
